data_1561581
loop_
_publ_author_name
'Wang, Xiqu'
'Jacobson, Allan J.'

_publ_section_title
;
 Hydrothermal crystal growth and Vernier structures of the metal
 benzenedicarboxylates MIL-47 and MIL-53 containing guest molecules of
 benzenecarboxylic acid
;
_journal_name_full 'Journal of Solid State Chemistry'
_journal_page_first 230
_journal_page_last 235
_journal_paper_doi 10.1016/j.jssc.2015.08.014
_journal_volume 236
_journal_year 2016
_chemical_formula_sum 'C13.65 H8.24 Ga O7.82'
_chemical_formula_weight 367.10
_space_group_crystal_system monoclinic
_space_group_IT_number 4
_space_group_name_Hall 'P 2yb'
_space_group_name_H-M_alt 'P 1 21 1'
_atom_sites_solution_hydrogens geom
_audit_creation_method SHELXL-2014/7
_cell_angle_alpha 90
_cell_angle_beta 89.9990(10)
_cell_angle_gamma 90
_cell_formula_units_Z 68
_cell_length_a 114.562(5)
_cell_length_b 12.1503(5)
_cell_length_c 17.4275(7)
_cell_measurement_temperature 296(2)
_cell_volume 24258.4(18)
_computing_structure_refinement 'SHELXL-2014/7 (Sheldrick, 2014)'
_diffrn_ambient_temperature 296(2)
_diffrn_measured_fraction_theta_full 0.917
_diffrn_measured_fraction_theta_max 0.917
_diffrn_measurement_device_type 'Bruker ApexII DUO'
_diffrn_measurement_method 'narrow frame'
_diffrn_radiation_type CuK\a
_diffrn_radiation_wavelength 1.54178
_diffrn_reflns_av_R_equivalents 0.0394
_diffrn_reflns_av_unetI/netI 0.1021
_diffrn_reflns_Laue_measured_fraction_full 0.917
_diffrn_reflns_Laue_measured_fraction_max 0.917
_diffrn_reflns_limit_h_max 133
_diffrn_reflns_limit_h_min -136
_diffrn_reflns_limit_k_max 14
_diffrn_reflns_limit_k_min -14
_diffrn_reflns_limit_l_max 20
_diffrn_reflns_limit_l_min -19
_diffrn_reflns_number 223922
_diffrn_reflns_point_group_measured_fraction_full 0.919
_diffrn_reflns_point_group_measured_fraction_max 0.919
_diffrn_reflns_theta_full 66.694
_diffrn_reflns_theta_max 66.694
_diffrn_reflns_theta_min 0.771
_exptl_absorpt_coefficient_mu 3.028
_exptl_absorpt_correction_T_max 0.7528
_exptl_absorpt_correction_T_min 0.5902
_exptl_absorpt_correction_type multi-scan
_exptl_crystal_colour clear
_exptl_crystal_density_diffrn 1.709
_exptl_crystal_description prism
_exptl_crystal_F_000 12492
_exptl_crystal_size_max 0.42
_exptl_crystal_size_mid 0.16
_exptl_crystal_size_min 0.12
_refine_diff_density_max 4.492
_refine_diff_density_min -1.357
_refine_diff_density_rms 0.240
_refine_ls_abs_structure_details
;
 Refined as an inversion twin.
;
_refine_ls_abs_structure_Flack 0.56(11)
_refine_ls_extinction_coef .
_refine_ls_extinction_method none
_refine_ls_goodness_of_fit_ref 1.006
_refine_ls_hydrogen_treatment constr
_refine_ls_matrix_type full
_refine_ls_number_parameters 3049
_refine_ls_number_reflns 73866
_refine_ls_number_restraints 8430
_refine_ls_restrained_S_all 0.958
_refine_ls_R_factor_all 0.2135
_refine_ls_R_factor_gt 0.1473
_refine_ls_shift/su_max 1.064
_refine_ls_shift/su_mean 0.084
_refine_ls_structure_factor_coef Fsqd
_refine_ls_weighting_details 'w=1/[\s^2^(Fo^2^)+(0.0190P)^2^+360.0000P] where P=(Fo^2^+2Fc^2^)/3'
_refine_ls_weighting_scheme calc
_refine_ls_wR_factor_gt 0.3661
_refine_ls_wR_factor_ref 0.3981
_reflns_Friedel_coverage 0.904
_reflns_Friedel_fraction_full 0.920
_reflns_Friedel_fraction_max 0.920
_reflns_number_gt 25802
_reflns_number_total 73866
_reflns_threshold_expression 'I > 2\s(I)'
_cod_data_source_file JSSC-2016-236-230.cif
_cod_data_source_block Ga(bdc)
_cod_original_cell_volume 24258.5(17)
_cod_original_sg_symbol_H-M 'P 21'
_cod_database_code 1561581
_shelx_shelxl_version_number 2014/7
_shelx_space_group_comment
;
The symmetry employed for this shelxl refinement is uniquely defined
by the following loop, which should always be used as a source of
symmetry information in preference to the above space-group names.
They are only intended as comments.
;
_exptl_absorpt_special_details SADABS

loop_
_space_group_symop_operation_xyz
'x, y, z'
'-x, y+1/2, -z'

loop_
_atom_site_label
_atom_site_type_symbol
_atom_site_fract_x
_atom_site_fract_y
_atom_site_fract_z
_atom_site_U_iso_or_equiv
_atom_site_adp_type
_atom_site_occupancy
_atom_site_site_symmetry_order
_atom_site_calc_flag
_atom_site_refinement_flags_posn
_atom_site_refinement_flags_adp
_atom_site_refinement_flags_occupancy
_atom_site_disorder_assembly
_atom_site_disorder_group
O1A O -0.48531(9) 0.6573(10) -0.2563(6) 0.009(2) Uiso 1 1 d . . . . .
O2A O -0.51466(9) 0.5096(10) -0.2443(6) 0.010(2) Uiso 1 1 d . . . . .
O3A O -0.54422(9) 0.6533(10) -0.2558(6) 0.014(3) Uiso 1 1 d . . . . .
O4A O -0.57343(8) 0.5030(9) -0.2446(6) 0.009(2) Uiso 1 1 d . . . . .
O5A O -0.60300(9) 0.6426(10) -0.2563(6) 0.017(3) Uiso 1 1 d . . . . .
O6A O -0.63220(9) 0.4924(9) -0.2447(6) 0.012(2) Uiso 1 1 d . . . . .
O7A O -0.66183(10) 0.6308(10) -0.2567(7) 0.019(3) Uiso 1 1 d . . . . .
O8A O -0.69113(9) 0.4805(10) -0.2443(6) 0.015(2) Uiso 1 1 d . . . . .
O9A O -0.72065(10) 0.6222(11) -0.2573(7) 0.018(3) Uiso 1 1 d . . . . .
O10A O -0.75010(9) 0.4753(11) -0.2444(6) 0.017(3) Uiso 1 1 d . . . . .
O11A O -0.77949(10) 0.6219(11) -0.2570(7) 0.026(3) Uiso 1 1 d . . . . .
O12A O -0.80901(10) 0.4797(11) -0.2442(7) 0.020(3) Uiso 1 1 d . . . . .
O13A O -0.83819(11) 0.6315(12) -0.2578(8) 0.030(3) Uiso 1 1 d . . . . .
O14A O -0.86785(11) 0.4917(12) -0.2437(7) 0.028(3) Uiso 1 1 d . . . . .
O15A O -0.89702(12) 0.6476(12) -0.2569(8) 0.036(3) Uiso 1 1 d . . . . .
O16A O -0.92667(11) 0.5041(12) -0.2435(7) 0.030(3) Uiso 1 1 d . . . . .
O17A O -0.95588(12) 0.6563(13) -0.2565(8) 0.035(4) Uiso 1 1 d . . . . .
O18A O -1.01465(11) 1.0094(12) 0.2442(7) 0.028(3) Uiso 1 1 d . . . . .
O19A O -0.98522(12) 1.1578(13) 0.2576(8) 0.036(4) Uiso 1 1 d . . . . .
O20A O -0.95592(11) 1.0086(12) 0.2446(7) 0.030(3) Uiso 1 1 d . . . . .
O21A O -0.92641(12) 1.1534(12) 0.2574(8) 0.034(3) Uiso 1 1 d . . . . .
O22A O -0.89723(11) 0.9975(12) 0.2436(8) 0.031(3) Uiso 1 1 d . . . . .
O23A O -0.86754(11) 1.1386(12) 0.2581(8) 0.033(3) Uiso 1 1 d . . . . .
O24A O -0.83841(10) 0.9849(11) 0.2443(7) 0.024(3) Uiso 1 1 d . . . . .
O25A O -0.80880(11) 1.1252(11) 0.2574(7) 0.026(3) Uiso 1 1 d . . . . .
O26A O -0.77949(9) 0.9767(11) 0.2448(6) 0.018(3) Uiso 1 1 d . . . . .
O27A O -0.75005(10) 1.1205(11) 0.2573(7) 0.020(3) Uiso 1 1 d . . . . .
O28A O -0.72051(9) 0.9771(10) 0.2447(6) 0.014(2) Uiso 1 1 d . . . . .
O29A O -0.69122(10) 1.1259(10) 0.2572(7) 0.019(3) Uiso 1 1 d . . . . .
O30A O -0.66159(9) 0.9859(10) 0.2447(6) 0.014(2) Uiso 1 1 d . . . . .
O31A O -0.63241(10) 1.1371(10) 0.2570(7) 0.019(3) Uiso 1 1 d . . . . .
O32A O -0.60275(8) 0.9985(9) 0.2452(6) 0.010(2) Uiso 1 1 d . . . . .
O33A O -0.57363(9) 1.1484(10) 0.2571(6) 0.015(3) Uiso 1 1 d . . . . .
O34A O -0.54400(8) 1.0085(9) 0.2448(6) 0.010(2) Uiso 1 1 d . . . . .
Ga1 Ga -0.50001(2) 0.5847(4) -0.24929(11) 0.0042(5) Uani 1 1 d . U . . .
Ga2 Ga -0.52939(2) 0.5831(4) -0.24931(11) 0.0045(5) Uani 1 1 d . U . . .
Ga3 Ga -0.55871(2) 0.5794(4) -0.24969(11) 0.0063(5) Uani 1 1 d . . . . .
Ga4 Ga -0.58823(2) 0.5741(4) -0.24998(12) 0.0077(5) Uani 1 1 d . . . . .
Ga5 Ga -0.61747(2) 0.5685(4) -0.24994(12) 0.0094(5) Uani 1 1 d . . . . .
Ga6 Ga -0.64699(2) 0.5626(4) -0.24966(13) 0.0116(4) Uani 1 1 d . . . . .
Ga7 Ga -0.67634(2) 0.5579(4) -0.24942(12) 0.0136(6) Uani 1 1 d . . . . .
Ga8 Ga -0.70585(2) 0.5531(4) -0.24945(12) 0.0151(6) Uani 1 1 d . . . . .
Ga9 Ga -0.73523(2) 0.5499(4) -0.24983(12) 0.0172(7) Uani 1 1 d . . . . .
Ga10 Ga -0.76480(2) 0.5493(4) -0.25034(13) 0.0195(7) Uani 1 1 d . . . . .
Ga11 Ga -0.79408(2) 0.5511(4) -0.25058(13) 0.0210(7) Uani 1 1 d . . . . .
Ga12 Ga -0.82371(2) 0.5558(4) -0.25035(13) 0.0228(7) Uani 1 1 d . . . . .
Ga13 Ga -0.85297(2) 0.5636(5) -0.24991(16) 0.0250(6) Uani 1 1 d . . . . .
Ga14 Ga -0.88244(2) 0.5707(4) -0.24925(15) 0.0251(6) Uani 1 1 d . . . . .
Ga15 Ga -0.91182(2) 0.5767(4) -0.24898(15) 0.0252(6) Uani 1 1 d . . . . .
Ga16 Ga -0.94125(2) 0.5809(5) -0.24935(15) 0.0250(7) Uani 1 1 d . . . . .
Ga17 Ga -0.97051(2) 0.5832(5) -0.25005(15) 0.0261(8) Uani 1 1 d . . . . .
Ga18 Ga -0.99992(2) 1.0837(5) 0.25029(15) 0.0265(8) Uani 1 1 d . . . . .
Ga19 Ga -0.97068(2) 1.0830(5) 0.25002(15) 0.0262(8) Uani 1 1 d . . . . .
Ga20 Ga -0.94117(2) 1.0807(5) 0.24968(15) 0.0255(7) Uani 1 1 d . . . . .
Ga21 Ga -0.91183(2) 1.0768(4) 0.24931(15) 0.0248(6) Uani 1 1 d . . . . .
Ga22 Ga -0.88241(2) 1.0704(4) 0.24933(15) 0.0252(6) Uani 1 1 d . . . . .
Ga23 Ga -0.85310(2) 1.0630(5) 0.24983(16) 0.0249(6) Uani 1 1 d . . . . .
Ga24 Ga -0.82352(2) 1.0562(4) 0.25026(13) 0.0234(7) Uani 1 1 d . . . . .
Ga25 Ga -0.79429(2) 1.0510(4) 0.25039(13) 0.0208(7) Uani 1 1 d . . . . .
Ga26 Ga -0.76466(2) 1.0488(4) 0.25010(13) 0.0184(7) Uani 1 1 d . . . . .
Ga27 Ga -0.73533(2) 1.0503(4) 0.24965(12) 0.0175(7) Uani 1 1 d . . . . .
Ga28 Ga -0.70580(2) 1.0534(4) 0.24943(12) 0.0154(6) Uani 1 1 d . . . . .
Ga29 Ga -0.67641(2) 1.0576(4) 0.24956(11) 0.0136(6) Uani 1 1 d . . . . .
Ga30 Ga -0.64690(2) 1.0631(4) 0.25019(13) 0.0113(4) Uani 1 1 d . . . . .
Ga31 Ga -0.61763(2) 1.0686(4) 0.25049(12) 0.0093(5) Uani 1 1 d . . . . .
Ga32 Ga -0.58808(2) 1.0740(4) 0.25049(12) 0.0077(5) Uani 1 1 d . . . . .
Ga33 Ga -0.55880(2) 1.0795(4) 0.25005(11) 0.0059(5) Uani 1 1 d . . . . .
Ga34 Ga -0.52938(2) 1.0832(4) 0.24971(11) 0.0049(5) Uani 1 1 d . U . . .
O1 O -0.49513(10) 0.5028(10) -0.1576(6) 0.020(3) Uiso 1 1 d . . . . .
O2 O -0.47550(10) 0.5020(10) -0.1583(7) 0.021(3) Uiso 1 1 d . . . . .
O3 O -0.49515(10) 0.1979(10) 0.1756(7) 0.020(3) Uiso 1 1 d . . . . .
O4 O -0.47525(10) 0.1933(10) 0.1733(7) 0.019(3) Uiso 1 1 d . . . . .
C1 C -0.48528(14) 0.4766(14) -0.1310(10) 0.017(4) Uiso 1 1 d . . . . .
C2 C -0.48529(14) 0.4167(14) -0.0555(9) 0.014(3) Uiso 1 1 d . . . . .
C3 C -0.49574(18) 0.3894(17) -0.0192(12) 0.034(5) Uiso 1 1 d . . . . .
H3 H -0.5028 0.4153 -0.0389 0.040 Uiso 1 1 calc R U . . .
C4 C -0.49573(19) 0.3240(18) 0.0456(13) 0.035(5) Uiso 1 1 d . . . . .
H4 H -0.5027 0.2980 0.0654 0.042 Uiso 1 1 calc R U . . .
C5 C -0.48542(15) 0.2975(15) 0.0808(11) 0.022(4) Uiso 1 1 d . . . . .
C6 C -0.47478(18) 0.3254(17) 0.0458(12) 0.032(5) Uiso 1 1 d . . . . .
H6 H -0.4678 0.3020 0.0673 0.038 Uiso 1 1 calc R U . . .
C7 C -0.4747(2) 0.388(2) -0.0212(14) 0.046(6) Uiso 1 1 d . . . . .
H7 H -0.4677 0.4109 -0.0427 0.055 Uiso 1 1 calc R U . . .
C8 C -0.48526(14) 0.2266(14) 0.1493(10) 0.014(4) Uiso 1 1 d . . . . .
O5 O -0.53406(10) 0.4640(10) -0.3229(7) 0.022(3) Uiso 1 1 d . . . . .
O6 O -0.55362(11) 0.4613(11) -0.3212(7) 0.027(3) Uiso 1 1 d . . . . .
O7 O -0.53418(11) 0.1740(11) -0.6619(7) 0.026(3) Uiso 1 1 d . . . . .
O8 O -0.55396(9) 0.1724(10) -0.6622(6) 0.017(3) Uiso 1 1 d . . . . .
C9 C -0.54386(13) 0.4403(13) -0.3504(9) 0.011(3) Uiso 1 1 d . . . . .
C10 C -0.54400(15) 0.3701(14) -0.4217(10) 0.018(4) Uiso 1 1 d . . . . .
C11 C -0.53355(16) 0.3273(15) -0.4515(11) 0.023(4) Uiso 1 1 d . . . . .
H11 H -0.5266 0.3359 -0.4242 0.028 Uiso 1 1 calc R U . . .
C12 C -0.53350(15) 0.2732(14) -0.5201(10) 0.020(4) Uiso 1 1 d . . . . .
H12 H -0.5265 0.2484 -0.5416 0.024 Uiso 1 1 calc R U . . .
C13 C -0.54408(14) 0.2561(15) -0.5571(10) 0.017(4) Uiso 1 1 d . . . . .
C14 C -0.55445(15) 0.2831(15) -0.5244(10) 0.023(4) Uiso 1 1 d . . . . .
H14 H -0.5614 0.2643 -0.5483 0.027 Uiso 1 1 calc R U . . .
C15 C -0.55457(17) 0.3399(16) -0.4536(12) 0.030(5) Uiso 1 1 d . . . . .
H15 H -0.5616 0.3565 -0.4292 0.036 Uiso 1 1 calc R U . . .
C16 C -0.54405(14) 0.1921(14) -0.6329(10) 0.014(4) Uiso 1 1 d . . . . .
O9 O -0.56386(10) 0.6916(11) -0.1763(7) 0.022(3) Uiso 1 1 d . . . . .
O10 O -0.58367(10) 0.6832(10) -0.1724(7) 0.020(3) Uiso 1 1 d . . . . .
O11 O -0.56361(11) 0.9908(11) 0.1598(7) 0.027(3) Uiso 1 1 d . . . . .
O12 O -0.58316(11) 0.9910(11) 0.1591(7) 0.028(3) Uiso 1 1 d . . . . .
C17 C -0.57375(14) 0.7156(14) -0.1477(10) 0.016(4) Uiso 1 1 d . . . . .
C18 C -0.57363(16) 0.7839(15) -0.0782(11) 0.022(4) Uiso 1 1 d . . . . .
C19 C -0.56298(18) 0.8054(17) -0.0419(12) 0.032(5) Uiso 1 1 d . . . . .
H19 H -0.5560 0.7792 -0.0625 0.038 Uiso 1 1 calc R U . . .
C20 C -0.5630(2) 0.8670(18) 0.0257(13) 0.038(5) Uiso 1 1 d . . . . .
H20 H -0.5559 0.8837 0.0496 0.045 Uiso 1 1 calc R U . . .
C21 C -0.57346(15) 0.9036(14) 0.0577(10) 0.017(4) Uiso 1 1 d . . . . .
C22 C -0.5840(2) 0.8682(19) 0.0265(14) 0.043(6) Uiso 1 1 d . . . . .
H22 H -0.5910 0.8843 0.0511 0.052 Uiso 1 1 calc R U . . .
C23 C -0.58400(18) 0.8088(17) -0.0417(12) 0.034(5) Uiso 1 1 d . . . . .
H23 H -0.5910 0.7856 -0.0628 0.040 Uiso 1 1 calc R U . . .
C24 C -0.57338(14) 0.9641(14) 0.1331(10) 0.017(4) Uiso 1 1 d . . . . .
O13 O -0.59281(10) 0.4546(10) -0.3234(7) 0.020(3) Uiso 1 1 d . . . . .
O14 O -0.61235(11) 0.4494(11) -0.3217(8) 0.031(3) Uiso 1 1 d . . . . .
O15 O -0.59318(11) 0.1630(11) -0.6616(7) 0.027(3) Uiso 1 1 d . . . . .
O16 O -0.61287(10) 0.1588(10) -0.6608(7) 0.020(3) Uiso 1 1 d . . . . .
C25 C -0.60252(14) 0.4293(14) -0.3496(9) 0.015(4) Uiso 1 1 d . . . . .
C26 C -0.60264(14) 0.3562(14) -0.4199(10) 0.017(4) Uiso 1 1 d . . . . .
C27 C -0.59225(17) 0.3212(16) -0.4533(11) 0.027(4) Uiso 1 1 d . . . . .
H27 H -0.5852 0.3357 -0.4294 0.033 Uiso 1 1 calc R U . . .
C28 C -0.59248(15) 0.2655(14) -0.5212(10) 0.022(4) Uiso 1 1 d . . . . .
H28 H -0.5855 0.2452 -0.5447 0.026 Uiso 1 1 calc R U . . .
C29 C -0.60291(15) 0.2395(15) -0.5546(10) 0.020(4) Uiso 1 1 d . . . . .
C30 C -0.61313(16) 0.2642(15) -0.5190(11) 0.026(4) Uiso 1 1 d . . . . .
H30 H -0.6202 0.2448 -0.5419 0.031 Uiso 1 1 calc R U . . .
C31 C -0.61319(17) 0.3173(15) -0.4500(11) 0.027(4) Uiso 1 1 d . . . . .
H31 H -0.6201 0.3275 -0.4233 0.033 Uiso 1 1 calc R U . . .
C32 C -0.60291(13) 0.1795(13) -0.6320(9) 0.012(3) Uiso 1 1 d . . . . .
O17 O -0.62255(10) 0.6779(11) -0.1756(7) 0.024(3) Uiso 1 1 d . . . . .
O18 O -0.64241(10) 0.6726(10) -0.1734(7) 0.023(3) Uiso 1 1 d . . . . .
O19 O -0.62225(11) 0.9783(11) 0.1594(7) 0.026(3) Uiso 1 1 d . . . . .
O20 O -0.64181(12) 0.9765(12) 0.1594(8) 0.035(3) Uiso 1 1 d . . . . .
C33 C -0.63246(15) 0.7029(15) -0.1483(10) 0.020(4) Uiso 1 1 d . . . . .
C34 C -0.63247(16) 0.7711(16) -0.0770(11) 0.026(4) Uiso 1 1 d . . . . .
C35 C -0.6218(2) 0.7993(19) -0.0447(13) 0.044(6) Uiso 1 1 d . . . . .
H35 H -0.6148 0.7770 -0.0677 0.053 Uiso 1 1 calc R U . . .
C36 C -0.6216(2) 0.8617(19) 0.0227(14) 0.042(6) Uiso 1 1 d . . . . .
H36 H -0.6145 0.8833 0.0438 0.051 Uiso 1 1 calc R U . . .
C37 C -0.63213(15) 0.8920(15) 0.0589(10) 0.020(4) Uiso 1 1 d . . . . .
C38 C -0.64269(18) 0.8451(16) 0.0309(12) 0.034(5) Uiso 1 1 d . . . . .
H38 H -0.6496 0.8529 0.0586 0.041 Uiso 1 1 calc R U . . .
C39 C -0.64265(16) 0.7884(15) -0.0370(10) 0.025(4) Uiso 1 1 d . . . . .
H39 H -0.6496 0.7612 -0.0564 0.030 Uiso 1 1 calc R U . . .
C40 C -0.63193(15) 0.9509(15) 0.1324(10) 0.019(4) Uiso 1 1 d . . . . .
O21 O -0.65175(10) 0.4437(10) -0.3232(7) 0.022(3) Uiso 1 1 d . . . . .
O22 O -0.67139(11) 0.4406(12) -0.3234(8) 0.034(3) Uiso 1 1 d . . . . .
O23 O -0.65213(11) 0.1544(11) -0.6628(7) 0.027(3) Uiso 1 1 d . . . . .
O24 O -0.67176(10) 0.1497(10) -0.6618(7) 0.022(3) Uiso 1 1 d . . . . .
C41 C -0.66139(14) 0.4206(14) -0.3509(10) 0.018(4) Uiso 1 1 d . . . . .
C42 C -0.66152(16) 0.3493(15) -0.4212(11) 0.024(4) Uiso 1 1 d . . . . .
C43 C -0.65125(18) 0.3179(17) -0.4581(12) 0.036(5) Uiso 1 1 d . . . . .
H43 H -0.6441 0.3360 -0.4358 0.043 Uiso 1 1 calc R U . . .
C44 C -0.65132(16) 0.2618(15) -0.5254(10) 0.024(4) Uiso 1 1 d . . . . .
H44 H -0.6443 0.2436 -0.5493 0.029 Uiso 1 1 calc R U . . .
C45 C -0.66182(17) 0.2318(16) -0.5584(11) 0.029(5) Uiso 1 1 d . . . . .
C46 C -0.67218(16) 0.2529(15) -0.5202(11) 0.028(4) Uiso 1 1 d . . . . .
H46 H -0.6792 0.2299 -0.5413 0.033 Uiso 1 1 calc R U . . .
C47 C -0.67209(16) 0.3083(15) -0.4504(11) 0.029(4) Uiso 1 1 d . . . . .
H47 H -0.6790 0.3183 -0.4232 0.035 Uiso 1 1 calc R U . . .
C48 C -0.66183(14) 0.1717(14) -0.6332(10) 0.015(4) Uiso 1 1 d . . . . .
O25 O -0.68138(10) 0.6664(11) -0.1756(7) 0.023(3) Uiso 1 1 d . . . . .
O26 O -0.70117(10) 0.6622(11) -0.1733(7) 0.024(3) Uiso 1 1 d . . . . .
O27 O -0.68129(11) 0.9684(12) 0.1589(7) 0.030(3) Uiso 1 1 d . . . . .
O28 O -0.70079(11) 0.9673(12) 0.1589(8) 0.033(3) Uiso 1 1 d . . . . .
C49 C -0.69126(16) 0.6956(16) -0.1495(11) 0.024(4) Uiso 1 1 d . . . . .
C50 C -0.69130(16) 0.7629(16) -0.0790(11) 0.025(4) Uiso 1 1 d . . . . .
C51 C -0.6807(2) 0.7900(18) -0.0448(13) 0.041(5) Uiso 1 1 d . . . . .
H51 H -0.6738 0.7676 -0.0673 0.050 Uiso 1 1 calc R U . . .
C52 C -0.6805(2) 0.8500(19) 0.0225(14) 0.049(6) Uiso 1 1 d . . . . .
H52 H -0.6734 0.8693 0.0446 0.058 Uiso 1 1 calc R U . . .
C53 C -0.69107(16) 0.8820(16) 0.0577(11) 0.025(4) Uiso 1 1 d . . . . .
C54 C -0.7016(2) 0.8415(18) 0.0284(13) 0.043(6) Uiso 1 1 d . . . . .
H54 H -0.7086 0.8540 0.0545 0.051 Uiso 1 1 calc R U . . .
C55 C -0.70164(18) 0.7816(17) -0.0409(12) 0.035(5) Uiso 1 1 d . . . . .
H55 H -0.7086 0.7549 -0.0608 0.042 Uiso 1 1 calc R U . . .
C56 C -0.69084(15) 0.9423(15) 0.1311(10) 0.021(4) Uiso 1 1 d . . . . .
O29 O -0.71065(11) 0.4342(11) -0.3238(7) 0.026(3) Uiso 1 1 d . . . . .
O30 O -0.73021(12) 0.4330(12) -0.3236(8) 0.033(3) Uiso 1 1 d . . . . .
O31 O -0.71080(11) 0.1456(11) -0.6632(7) 0.028(3) Uiso 1 1 d . . . . .
O32 O -0.73036(10) 0.1449(11) -0.6632(7) 0.024(3) Uiso 1 1 d . . . . .
C57 C -0.72038(15) 0.4123(15) -0.3517(10) 0.021(4) Uiso 1 1 d . . . . .
C58 C -0.72045(16) 0.3433(16) -0.4229(11) 0.028(4) Uiso 1 1 d . . . . .
C59 C -0.70997(18) 0.3043(17) -0.4541(12) 0.033(5) Uiso 1 1 d . . . . .
H59 H -0.7029 0.3177 -0.4291 0.040 Uiso 1 1 calc R U . . .
C60 C -0.71009(17) 0.2462(15) -0.5217(11) 0.028(4) Uiso 1 1 d . . . . .
H60 H -0.7032 0.2193 -0.5424 0.033 Uiso 1 1 calc R U . . .
C61 C -0.72059(17) 0.2280(17) -0.5590(12) 0.032(5) Uiso 1 1 d . . . . .
C62 C -0.73115(17) 0.2587(16) -0.5277(11) 0.026(4) Uiso 1 1 d . . . . .
H62 H -0.7381 0.2437 -0.5527 0.032 Uiso 1 1 calc R U . . .
C63 C -0.73099(18) 0.3132(17) -0.4571(12) 0.033(5) Uiso 1 1 d . . . . .
H63 H -0.7380 0.3296 -0.4327 0.040 Uiso 1 1 calc R U . . .
C64 C -0.72063(15) 0.1640(15) -0.6331(10) 0.019(4) Uiso 1 1 d . . . . .
O33 O -0.74025(11) 0.6605(11) -0.1762(7) 0.026(3) Uiso 1 1 d . . . . .
O34 O -0.75996(10) 0.6565(11) -0.1726(7) 0.025(3) Uiso 1 1 d . . . . .
O35 O -0.74029(12) 0.9594(12) 0.1600(8) 0.034(3) Uiso 1 1 d . . . . .
O36 O -0.75985(11) 0.9612(12) 0.1594(8) 0.031(3) Uiso 1 1 d . . . . .
C65 C -0.75025(16) 0.6870(16) -0.1487(11) 0.027(4) Uiso 1 1 d . . . . .
C66 C -0.75000(17) 0.7544(16) -0.0777(11) 0.028(4) Uiso 1 1 d . . . . .
C67 C -0.73954(17) 0.7696(16) -0.0385(11) 0.032(5) Uiso 1 1 d . . . . .
H67 H -0.7326 0.7403 -0.0572 0.038 Uiso 1 1 calc R U . . .
C68 C -0.73972(18) 0.8303(17) 0.0301(12) 0.033(5) Uiso 1 1 d . . . . .
H68 H -0.7328 0.8425 0.0563 0.040 Uiso 1 1 calc R U . . .
C69 C -0.75008(17) 0.8727(17) 0.0598(12) 0.029(5) Uiso 1 1 d . . . . .
C70 C -0.7604(2) 0.844(2) 0.0230(15) 0.056(7) Uiso 1 1 d . . . . .
H70 H -0.7675 0.8671 0.0445 0.067 Uiso 1 1 calc R U . . .
C71 C -0.76075(19) 0.7840(17) -0.0433(12) 0.039(5) Uiso 1 1 d . . . . .
H71 H -0.7678 0.7632 -0.0652 0.047 Uiso 1 1 calc R U . . .
C72 C -0.74997(15) 0.9347(15) 0.1331(10) 0.021(4) Uiso 1 1 d . . . . .
O37 O -0.76976(11) 0.4302(11) -0.3227(7) 0.029(3) Uiso 1 1 d . . . . .
O38 O -0.78933(12) 0.4329(12) -0.3236(8) 0.037(3) Uiso 1 1 d . . . . .
O39 O -0.76957(11) 0.1393(12) -0.6612(8) 0.029(3) Uiso 1 1 d . . . . .
O40 O -0.78903(11) 0.1442(11) -0.6633(8) 0.029(3) Uiso 1 1 d . . . . .
C73 C -0.77952(16) 0.4105(16) -0.3497(11) 0.023(4) Uiso 1 1 d . . . . .
C74 C -0.77934(17) 0.3348(17) -0.4197(12) 0.030(5) Uiso 1 1 d . . . . .
C75 C -0.76914(17) 0.2970(16) -0.4491(11) 0.032(5) Uiso 1 1 d . . . . .
H75 H -0.7622 0.3089 -0.4226 0.038 Uiso 1 1 calc R U . . .
C76 C -0.76895(16) 0.2404(15) -0.5188(11) 0.024(4) Uiso 1 1 d . . . . .
H76 H -0.7619 0.2183 -0.5404 0.029 Uiso 1 1 calc R U . . .
C77 C -0.77924(18) 0.2180(18) -0.5550(12) 0.033(5) Uiso 1 1 d . . . . .
C78 C -0.79004(18) 0.2564(17) -0.5267(12) 0.035(5) Uiso 1 1 d . . . . .
H78 H -0.7969 0.2469 -0.5544 0.041 Uiso 1 1 calc R U . . .
C79 C -0.79000(19) 0.3085(18) -0.4565(13) 0.039(5) Uiso 1 1 d . . . . .
H79 H -0.7970 0.3264 -0.4330 0.047 Uiso 1 1 calc R U . . .
C80 C -0.77947(15) 0.1593(15) -0.6316(10) 0.018(4) Uiso 1 1 d . . . . .
O41 O -0.79881(11) 0.6599(12) -0.1737(8) 0.030(3) Uiso 1 1 d . . . . .
O42 O -0.81838(11) 0.6634(11) -0.1739(8) 0.032(3) Uiso 1 1 d . . . . .
O43 O -0.79917(12) 0.9648(13) 0.1602(8) 0.040(4) Uiso 1 1 d . . . . .
O44 O -0.81872(12) 0.9634(13) 0.1604(8) 0.037(3) Uiso 1 1 d . . . . .
C81 C -0.80883(18) 0.6877(18) -0.1475(12) 0.034(5) Uiso 1 1 d . . . . .
C82 C -0.80869(18) 0.7563(17) -0.0757(12) 0.033(5) Uiso 1 1 d . . . . .
C83 C -0.7984(2) 0.7785(19) -0.0385(13) 0.045(6) Uiso 1 1 d . . . . .
H83 H -0.7913 0.7539 -0.0586 0.054 Uiso 1 1 calc R U . . .
C84 C -0.7986(2) 0.838(2) 0.0289(14) 0.050(6) Uiso 1 1 d . . . . .
H84 H -0.7916 0.8523 0.0536 0.060 Uiso 1 1 calc R U . . .
C85 C -0.80883(17) 0.8770(17) 0.0617(12) 0.029(5) Uiso 1 1 d . . . . .
C86 C -0.8194(2) 0.8390(19) 0.0278(14) 0.046(6) Uiso 1 1 d . . . . .
H86 H -0.8265 0.8543 0.0518 0.055 Uiso 1 1 calc R U . . .
C87 C -0.81947(18) 0.7804(17) -0.0396(12) 0.035(5) Uiso 1 1 d . . . . .
H87 H -0.8265 0.7569 -0.0612 0.041 Uiso 1 1 calc R U . . .
C88 C -0.80893(17) 0.9356(17) 0.1340(11) 0.030(5) Uiso 1 1 d . . . . .
O45 O -0.84843(12) 0.4430(13) -0.3249(8) 0.038(4) Uiso 1 1 d . . . . .
O46 O -0.82880(11) 0.4360(12) -0.3192(8) 0.034(3) Uiso 1 1 d . . . . .
O47 O -0.84789(12) 0.1536(12) -0.6625(8) 0.038(4) Uiso 1 1 d . . . . .
O48 O -0.82838(12) 0.1485(12) -0.6623(8) 0.034(3) Uiso 1 1 d . . . . .
C89 C -0.83884(16) 0.4175(16) -0.3497(11) 0.026(4) Uiso 1 1 d . . . . .
C90 C -0.83858(17) 0.3469(17) -0.4199(12) 0.031(5) Uiso 1 1 d . . . . .
C91 C -0.84902(19) 0.3110(18) -0.4527(13) 0.038(5) Uiso 1 1 d . . . . .
H91 H -0.8561 0.3230 -0.4274 0.045 Uiso 1 1 calc R U . . .
C92 C -0.84889(19) 0.2566(18) -0.5238(12) 0.037(5) Uiso 1 1 d . . . . .
H92 H -0.8558 0.2394 -0.5489 0.045 Uiso 1 1 calc R U . . .
C93 C -0.83833(19) 0.2298(19) -0.5551(13) 0.039(5) Uiso 1 1 d . . . . .
C94 C -0.82776(19) 0.2590(17) -0.5213(12) 0.037(5) Uiso 1 1 d . . . . .
H94 H -0.8207 0.2398 -0.5439 0.044 Uiso 1 1 calc R U . . .
C95 C -0.8281(2) 0.317(2) -0.4536(14) 0.048(6) Uiso 1 1 d . . . . .
H95 H -0.8211 0.3368 -0.4299 0.057 Uiso 1 1 calc R U . . .
C96 C -0.83842(16) 0.1679(16) -0.6303(11) 0.023(4) Uiso 1 1 d . . . . .
O49 O -0.87705(13) 0.6800(13) -0.1752(9) 0.040(4) Uiso 1 1 d . . . . .
O50 O -0.85748(12) 0.6735(12) -0.1732(8) 0.036(3) Uiso 1 1 d . . . . .
O51 O -0.87755(13) 0.9799(13) 0.1591(8) 0.041(4) Uiso 1 1 d . . . . .
O52 O -0.85797(13) 0.9832(13) 0.1578(8) 0.041(4) Uiso 1 1 d . . . . .
C97 C -0.86732(19) 0.7078(19) -0.1491(13) 0.038(5) Uiso 1 1 d . . . . .
C98 C -0.86732(19) 0.7779(19) -0.0787(13) 0.038(5) Uiso 1 1 d . . . . .
C99 C -0.8782(2) 0.798(2) -0.0398(14) 0.049(6) Uiso 1 1 d . . . . .
H99 H -0.8852 0.7717 -0.0604 0.059 Uiso 1 1 calc R U . . .
C100 C -0.8782(2) 0.855(2) 0.0264(16) 0.060(7) Uiso 1 1 d . . . . .
H100 H -0.8853 0.8672 0.0518 0.072 Uiso 1 1 calc R U . . .
C101 C -0.86773(18) 0.8947(18) 0.0575(12) 0.036(5) Uiso 1 1 d . . . . .
C102 C -0.8574(3) 0.874(2) 0.0198(16) 0.062(8) Uiso 1 1 d . . . . .
H102 H -0.8505 0.9053 0.0379 0.074 Uiso 1 1 calc R U . . .
C103 C -0.8571(2) 0.807(2) -0.0446(16) 0.059(7) Uiso 1 1 d . . . . .
H103 H -0.8500 0.7825 -0.0641 0.071 Uiso 1 1 calc R U . . .
C104 C -0.86776(19) 0.9557(19) 0.1319(13) 0.036(5) Uiso 1 1 d . . . . .
O53 O -0.90715(12) 0.4586(13) -0.3235(8) 0.038(4) Uiso 1 1 d . . . . .
O54 O -0.88763(13) 0.4496(13) -0.3186(8) 0.043(4) Uiso 1 1 d . . . . .
O55 O -0.90660(12) 0.1705(12) -0.6633(8) 0.037(4) Uiso 1 1 d . . . . .
O56 O -0.88703(12) 0.1631(13) -0.6624(8) 0.037(4) Uiso 1 1 d . . . . .
C105 C -0.89745(16) 0.4307(16) -0.3499(11) 0.026(4) Uiso 1 1 d . . . . .
C106 C -0.89716(19) 0.3653(18) -0.4222(13) 0.036(5) Uiso 1 1 d . . . . .
C107 C -0.9077(2) 0.3280(19) -0.4564(14) 0.044(6) Uiso 1 1 d . . . . .
H107 H -0.9148 0.3388 -0.4309 0.053 Uiso 1 1 calc R U . . .
C108 C -0.9077(2) 0.2775(19) -0.5247(13) 0.040(5) Uiso 1 1 d . . . . .
H108 H -0.9146 0.2607 -0.5499 0.049 Uiso 1 1 calc R U . . .
C109 C -0.89685(19) 0.2508(19) -0.5568(13) 0.039(5) Uiso 1 1 d . . . . .
C110 C -0.8864(2) 0.2706(19) -0.5213(14) 0.042(6) Uiso 1 1 d . . . . .
H110 H -0.8793 0.2464 -0.5419 0.051 Uiso 1 1 calc R U . . .
C111 C -0.8869(2) 0.331(2) -0.4508(14) 0.049(6) Uiso 1 1 d . . . . .
H111 H -0.8800 0.3462 -0.4244 0.059 Uiso 1 1 calc R U . . .
C112 C -0.89704(17) 0.1854(17) -0.6322(12) 0.029(5) Uiso 1 1 d . . . . .
O57 O -0.93600(13) 0.6895(13) -0.1734(9) 0.040(4) Uiso 1 1 d . . . . .
O58 O -0.91646(12) 0.6901(13) -0.1748(8) 0.037(4) Uiso 1 1 d . . . . .
O59 O -0.93638(12) 0.9960(13) 0.1582(8) 0.041(4) Uiso 1 1 d . . . . .
O60 O -0.91693(13) 0.9964(13) 0.1573(9) 0.044(4) Uiso 1 1 d . . . . .
C113 C -0.92642(18) 0.7219(18) -0.1494(12) 0.036(5) Uiso 1 1 d . . . . .
C114 C -0.92620(18) 0.7936(18) -0.0794(12) 0.035(5) Uiso 1 1 d . . . . .
C115 C -0.9371(2) 0.823(2) -0.0461(15) 0.055(7) Uiso 1 1 d . . . . .
H115 H -0.9441 0.8005 -0.0676 0.066 Uiso 1 1 calc R U . . .
C116 C -0.9368(3) 0.886(2) 0.0189(17) 0.064(8) Uiso 1 1 d . . . . .
H116 H -0.9438 0.9126 0.0386 0.076 Uiso 1 1 calc R U . . .
C117 C -0.92645(18) 0.9116(18) 0.0567(12) 0.033(5) Uiso 1 1 d . . . . .
C118 C -0.9162(3) 0.879(2) 0.0244(16) 0.061(8) Uiso 1 1 d . . . . .
H118 H -0.9092 0.9004 0.0471 0.073 Uiso 1 1 calc R U . . .
C119 C -0.9159(2) 0.814(2) -0.0419(15) 0.056(7) Uiso 1 1 d . . . . .
H119 H -0.9089 0.7863 -0.0601 0.067 Uiso 1 1 calc R U . . .
C120 C -0.92670(17) 0.9716(17) 0.1308(12) 0.033(5) Uiso 1 1 d . . . . .
O61 O -0.96562(13) 0.4643(13) -0.3223(9) 0.041(4) Uiso 1 1 d . . . . .
O62 O -0.94614(13) 0.4609(13) -0.3204(8) 0.041(4) Uiso 1 1 d . . . . .
O63 O -0.96540(12) 0.1764(13) -0.6623(8) 0.038(4) Uiso 1 1 d . . . . .
O64 O -0.94592(12) 0.1707(13) -0.6620(8) 0.039(4) Uiso 1 1 d . . . . .
C121 C -0.95599(17) 0.4400(17) -0.3503(11) 0.028(5) Uiso 1 1 d . . . . .
C122 C -0.9559(2) 0.370(2) -0.4201(14) 0.045(6) Uiso 1 1 d . . . . .
C123 C -0.9663(2) 0.342(2) -0.4553(14) 0.049(6) Uiso 1 1 d . . . . .
H123 H -0.9733 0.3600 -0.4321 0.059 Uiso 1 1 calc R U . . .
C124 C -0.96625(19) 0.2859(18) -0.5255(13) 0.038(5) Uiso 1 1 d . . . . .
H124 H -0.9732 0.2704 -0.5511 0.046 Uiso 1 1 calc R U . . .
C125 C -0.9558(2) 0.255(2) -0.5548(13) 0.042(6) Uiso 1 1 d . . . . .
C126 C -0.94536(19) 0.2711(18) -0.5170(13) 0.040(5) Uiso 1 1 d . . . . .
H126 H -0.9383 0.2467 -0.5378 0.047 Uiso 1 1 calc R U . . .
C127 C -0.94568(19) 0.3240(18) -0.4477(13) 0.038(5) Uiso 1 1 d . . . . .
H127 H -0.9389 0.3295 -0.4187 0.046 Uiso 1 1 calc R U . . .
C128 C -0.95575(18) 0.1927(18) -0.6311(12) 0.034(5) Uiso 1 1 d . . . . .
O65 O -0.99507(13) 0.9993(13) 0.1590(8) 0.043(4) Uiso 1 1 d . . . . .
O66 O -0.97558(13) 0.9993(14) 0.1591(9) 0.049(4) Uiso 1 1 d . . . . .
O67 O -0.99507(13) 0.6936(13) -0.1732(9) 0.042(4) Uiso 1 1 d . . . . .
O68 O -0.97552(13) 0.6952(13) -0.1756(8) 0.040(4) Uiso 1 1 d . . . . .
C129 C -0.98542(19) 0.9731(19) 0.1327(13) 0.037(5) Uiso 1 1 d . . . . .
C130 C -0.98535(18) 0.9117(18) 0.0585(12) 0.034(5) Uiso 1 1 d . . . . .
C131 C -0.9959(3) 0.878(2) 0.0269(17) 0.066(8) Uiso 1 1 d . . . . .
H131 H -1.0029 0.8944 0.0512 0.080 Uiso 1 1 calc R U . . .
C132 C -0.9959(2) 0.818(2) -0.0418(15) 0.051(7) Uiso 1 1 d . . . . .
H132 H -1.0029 0.7954 -0.0634 0.061 Uiso 1 1 calc R U . . .
C133 C -0.98523(18) 0.7931(18) -0.0782(12) 0.035(5) Uiso 1 1 d . . . . .
C134 C -0.9748(2) 0.815(2) -0.0410(14) 0.049(6) Uiso 1 1 d . . . . .
H134 H -0.9678 0.7874 -0.0602 0.059 Uiso 1 1 calc R U . . .
C135 C -0.9747(2) 0.880(2) 0.0254(16) 0.058(7) Uiso 1 1 d . . . . .
H135 H -0.9677 0.9015 0.0475 0.070 Uiso 1 1 calc R U . . .
C136 C -0.98533(18) 0.7237(18) -0.1486(12) 0.034(5) Uiso 1 1 d . . . . .
O69 O -0.78936(12) 1.4611(13) -0.1600(8) 0.039(4) Uiso 1 1 d . . . . .
O70 O -0.76972(12) 1.4590(13) -0.1605(8) 0.038(4) Uiso 1 1 d . . . . .
O71 O -0.78933(11) 1.1595(12) 0.1747(8) 0.032(3) Uiso 1 1 d . . . . .
O72 O -0.76956(11) 1.1565(11) 0.1736(7) 0.026(3) Uiso 1 1 d . . . . .
C137 C -0.77974(16) 1.4332(16) -0.1347(11) 0.024(4) Uiso 1 1 d . . . . .
C138 C -0.77974(17) 1.3736(16) -0.0611(11) 0.027(4) Uiso 1 1 d . . . . .
C139 C -0.7900(2) 1.339(2) -0.0258(15) 0.051(6) Uiso 1 1 d . . . . .
H139 H -0.7971 1.3581 -0.0479 0.061 Uiso 1 1 calc R U . . .
C140 C -0.7900(2) 1.2773(18) 0.0412(13) 0.043(6) Uiso 1 1 d . . . . .
H140 H -0.7970 1.2519 0.0617 0.052 Uiso 1 1 calc R U . . .
C141 C -0.77954(17) 1.2537(17) 0.0773(12) 0.031(5) Uiso 1 1 d . . . . .
C142 C -0.76910(17) 1.2715(16) 0.0376(11) 0.029(4) Uiso 1 1 d . . . . .
H142 H -0.7621 1.2448 0.0572 0.035 Uiso 1 1 calc R U . . .
C143 C -0.76923(18) 1.3291(16) -0.0309(12) 0.034(5) Uiso 1 1 d . . . . .
H143 H -0.7623 1.3389 -0.0577 0.041 Uiso 1 1 calc R U . . .
C144 C -0.77940(17) 1.1868(17) 0.1476(12) 0.031(5) Uiso 1 1 d . . . . .
O73 O -0.55396(9) 1.4997(10) -0.1572(6) 0.020(3) Uiso 1 1 d . . . . .
O74 O -0.53425(10) 1.4970(11) -0.1590(7) 0.024(3) Uiso 1 1 d . . . . .
O75 O -0.55424(10) 1.1895(11) 0.1733(7) 0.023(3) Uiso 1 1 d . . . . .
O76 O -0.53436(10) 1.1941(10) 0.1749(7) 0.020(3) Uiso 1 1 d . . . . .
C145 C -0.54412(15) 1.4721(15) -0.1321(10) 0.019(4) Uiso 1 1 d . . . . .
C146 C -0.54419(14) 1.4106(15) -0.0564(10) 0.017(4) Uiso 1 1 d . . . . .
C147 C -0.55444(17) 1.3954(16) -0.0172(11) 0.030(5) Uiso 1 1 d . . . . .
H147 H -0.5612 1.4308 -0.0332 0.036 Uiso 1 1 calc R U . . .
C148 C -0.5547(2) 1.3261(19) 0.0475(13) 0.038(5) Uiso 1 1 d . . . . .
H148 H -0.5618 1.3025 0.0675 0.046 Uiso 1 1 calc R U . . .
C149 C -0.54446(15) 1.2933(15) 0.0809(10) 0.020(4) Uiso 1 1 d . . . . .
C150 C -0.53370(17) 1.3154(16) 0.0422(11) 0.026(4) Uiso 1 1 d . . . . .
H150 H -0.5267 1.2926 0.0641 0.031 Uiso 1 1 calc R U . . .
C151 C -0.5336(2) 1.3701(18) -0.0273(13) 0.037(5) Uiso 1 1 d . . . . .
H151 H -0.5266 1.3798 -0.0542 0.045 Uiso 1 1 calc R U . . .
C152 C -0.54432(15) 1.2229(15) 0.1492(10) 0.017(4) Uiso 1 1 d . . . . .
O77 O -0.52433(10) 0.9621(10) 0.3205(7) 0.023(3) Uiso 1 1 d . . . . .
O78 O -0.50492(10) 0.9670(11) 0.3225(7) 0.024(3) Uiso 1 1 d . . . . .
O79 O -0.52461(10) 0.6763(11) 0.6628(7) 0.023(3) Uiso 1 1 d . . . . .
O80 O -0.50484(9) 0.6775(10) 0.6630(6) 0.015(3) Uiso 1 1 d . . . . .
C153 C -0.51458(13) 0.9423(13) 0.3508(9) 0.012(3) Uiso 1 1 d . . . . .
C154 C -0.51466(15) 0.8743(15) 0.4226(10) 0.017(4) Uiso 1 1 d . . . . .
C155 C -0.52513(18) 0.8422(16) 0.4534(12) 0.031(5) Uiso 1 1 d . . . . .
H155 H -0.5321 0.8577 0.4278 0.037 Uiso 1 1 calc R U . . .
C156 C -0.52531(16) 0.7850(15) 0.5246(11) 0.024(4) Uiso 1 1 d . . . . .
H156 H -0.5323 0.7643 0.5475 0.029 Uiso 1 1 calc R U . . .
C157 C -0.51473(15) 0.7616(14) 0.5582(10) 0.019(4) Uiso 1 1 d . . . . .
C158 C -0.50430(16) 0.7822(15) 0.5223(11) 0.024(4) Uiso 1 1 d . . . . .
H158 H -0.4973 0.7602 0.5452 0.028 Uiso 1 1 calc R U . . .
C159 C -0.50409(17) 0.8350(15) 0.4528(11) 0.026(4) Uiso 1 1 d . . . . .
H159 H -0.4971 0.8446 0.4263 0.031 Uiso 1 1 calc R U . . .
C160 C -0.51474(14) 0.6960(14) 0.6339(9) 0.013(4) Uiso 1 1 d . . . . .
O81 O -0.58300(10) 0.9531(10) 0.3193(7) 0.024(3) Uiso 1 1 d . . . . .
O82 O -0.56333(10) 0.9606(11) 0.3234(7) 0.023(3) Uiso 1 1 d . . . . .
O83 O -0.58343(11) 0.6648(11) 0.6618(7) 0.027(3) Uiso 1 1 d . . . . .
O84 O -0.56368(9) 0.6697(10) 0.6618(6) 0.018(3) Uiso 1 1 d . . . . .
C161 C -0.57322(13) 0.9340(13) 0.3509(9) 0.011(3) Uiso 1 1 d . . . . .
C162 C -0.57335(14) 0.8630(14) 0.4201(10) 0.016(4) Uiso 1 1 d . . . . .
C163 C -0.58371(18) 0.8306(16) 0.4515(12) 0.033(5) Uiso 1 1 d . . . . .
H163 H -0.5907 0.8465 0.4263 0.040 Uiso 1 1 calc R U . . .
C164 C -0.58399(16) 0.7736(15) 0.5215(11) 0.024(4) Uiso 1 1 d . . . . .
H164 H -0.5910 0.7535 0.5440 0.029 Uiso 1 1 calc R U . . .
C165 C -0.57346(15) 0.7483(15) 0.5562(11) 0.021(4) Uiso 1 1 d . . . . .
C166 C -0.56303(15) 0.7716(14) 0.5225(10) 0.021(4) Uiso 1 1 d . . . . .
H166 H -0.5561 0.7513 0.5463 0.025 Uiso 1 1 calc R U . . .
C167 C -0.56283(16) 0.8265(15) 0.4517(11) 0.025(4) Uiso 1 1 d . . . . .
H167 H -0.5558 0.8383 0.4262 0.030 Uiso 1 1 calc R U . . .
C168 C -0.57361(14) 0.6848(14) 0.6311(10) 0.014(4) Uiso 1 1 d . . . . .
O85 O -0.64187(11) 0.9430(11) 0.3204(7) 0.028(3) Uiso 1 1 d . . . . .
O86 O -0.62223(10) 0.9491(10) 0.3231(7) 0.022(3) Uiso 1 1 d . . . . .
O87 O -0.64238(11) 0.6520(11) 0.6610(7) 0.026(3) Uiso 1 1 d . . . . .
O88 O -0.62267(10) 0.6596(10) 0.6628(7) 0.021(3) Uiso 1 1 d . . . . .
C169 C -0.63211(14) 0.9239(14) 0.3504(9) 0.013(4) Uiso 1 1 d . . . . .
C170 C -0.63227(16) 0.8514(15) 0.4202(11) 0.023(4) Uiso 1 1 d . . . . .
C171 C -0.64240(17) 0.8106(16) 0.4477(11) 0.028(4) Uiso 1 1 d . . . . .
H171 H -0.6492 0.8194 0.4197 0.033 Uiso 1 1 calc R U . . .
C172 C -0.64269(15) 0.7550(14) 0.5183(10) 0.020(4) Uiso 1 1 d . . . . .
H172 H -0.6498 0.7323 0.5391 0.024 Uiso 1 1 calc R U . . .
C173 C -0.63241(16) 0.7345(16) 0.5564(11) 0.028(4) Uiso 1 1 d . . . . .
C174 C -0.62183(15) 0.7696(15) 0.5262(10) 0.022(4) Uiso 1 1 d . . . . .
H174 H -0.6149 0.7555 0.5520 0.027 Uiso 1 1 calc R U . . .
C175 C -0.62177(18) 0.8261(17) 0.4572(12) 0.032(5) Uiso 1 1 d . . . . .
H175 H -0.6147 0.8473 0.4354 0.038 Uiso 1 1 calc R U . . .
C176 C -0.63250(14) 0.6750(14) 0.6322(10) 0.016(4) Uiso 1 1 d . . . . .
O89 O -0.70090(11) 0.9337(12) 0.3209(8) 0.034(3) Uiso 1 1 d . . . . .
O90 O -0.68115(10) 0.9403(11) 0.3236(7) 0.026(3) Uiso 1 1 d . . . . .
O91 O -0.70117(11) 0.6459(11) 0.6625(7) 0.026(3) Uiso 1 1 d . . . . .
O92 O -0.68147(10) 0.6502(10) 0.6641(7) 0.022(3) Uiso 1 1 d . . . . .
C177 C -0.69089(13) 0.9161(14) 0.3516(9) 0.014(3) Uiso 1 1 d . . . . .
C178 C -0.69109(16) 0.8475(16) 0.4228(11) 0.026(4) Uiso 1 1 d . . . . .
C179 C -0.70149(19) 0.8107(18) 0.4524(13) 0.040(5) Uiso 1 1 d . . . . .
H179 H -0.7084 0.8242 0.4262 0.048 Uiso 1 1 calc R U . . .
C180 C -0.70171(17) 0.7523(15) 0.5227(11) 0.026(4) Uiso 1 1 d . . . . .
H180 H -0.7087 0.7288 0.5439 0.031 Uiso 1 1 calc R U . . .
C181 C -0.69136(17) 0.7315(17) 0.5587(12) 0.029(5) Uiso 1 1 d . . . . .
C182 C -0.68065(16) 0.7639(15) 0.5277(11) 0.025(4) Uiso 1 1 d . . . . .
H182 H -0.6737 0.7490 0.5533 0.030 Uiso 1 1 calc R U . . .
C183 C -0.68061(18) 0.8178(17) 0.4590(12) 0.035(5) Uiso 1 1 d . . . . .
H183 H -0.6735 0.8352 0.4358 0.042 Uiso 1 1 calc R U . . .
C184 C -0.69126(14) 0.6694(14) 0.6332(10) 0.016(4) Uiso 1 1 d . . . . .
O93 O -0.75969(11) 0.9297(11) 0.3216(8) 0.031(3) Uiso 1 1 d . . . . .
O94 O -0.74016(11) 0.9329(12) 0.3240(8) 0.034(3) Uiso 1 1 d . . . . .
O95 O -0.75976(11) 0.6432(11) 0.6626(7) 0.029(3) Uiso 1 1 d . . . . .
O96 O -0.74016(10) 0.6417(11) 0.6625(7) 0.024(3) Uiso 1 1 d . . . . .
C185 C -0.74991(14) 0.9081(14) 0.3519(10) 0.018(4) Uiso 1 1 d . . . . .
C186 C -0.75002(16) 0.8373(16) 0.4221(11) 0.029(5) Uiso 1 1 d . . . . .
C187 C -0.7605(2) 0.8096(19) 0.4578(13) 0.044(6) Uiso 1 1 d . . . . .
H187 H -0.7675 0.8299 0.4355 0.053 Uiso 1 1 calc R U . . .
C188 C -0.76042(16) 0.7532(15) 0.5247(11) 0.026(4) Uiso 1 1 d . . . . .
H188 H -0.7674 0.7368 0.5489 0.032 Uiso 1 1 calc R U . . .
C189 C -0.75008(18) 0.7197(18) 0.5575(12) 0.038(5) Uiso 1 1 d . . . . .
C190 C -0.73945(17) 0.7494(16) 0.5236(11) 0.032(5) Uiso 1 1 d . . . . .
H190 H -0.7324 0.7346 0.5481 0.038 Uiso 1 1 calc R U . . .
C191 C -0.73967(18) 0.8016(17) 0.4522(12) 0.036(5) Uiso 1 1 d . . . . .
H191 H -0.7328 0.8122 0.4251 0.043 Uiso 1 1 calc R U . . .
C192 C -0.74996(15) 0.6619(15) 0.6326(10) 0.020(4) Uiso 1 1 d . . . . .
O97 O -0.81890(12) 0.9364(12) 0.3242(8) 0.036(3) Uiso 1 1 d . . . . .
O98 O -0.79946(13) 0.9329(13) 0.3217(8) 0.041(4) Uiso 1 1 d . . . . .
O99 O -0.81857(12) 0.6461(12) 0.6614(8) 0.037(4) Uiso 1 1 d . . . . .
O100 O -0.79900(11) 0.6433(11) 0.6614(7) 0.028(3) Uiso 1 1 d . . . . .
C193 C -0.80905(15) 0.9119(15) 0.3494(10) 0.022(4) Uiso 1 1 d . . . . .
C194 C -0.80917(16) 0.8372(16) 0.4193(11) 0.028(4) Uiso 1 1 d . . . . .
C195 C -0.81957(19) 0.8024(18) 0.4515(13) 0.039(5) Uiso 1 1 d . . . . .
H195 H -0.8266 0.8168 0.4269 0.047 Uiso 1 1 calc R U . . .
C196 C -0.81941(17) 0.7454(16) 0.5212(11) 0.029(4) Uiso 1 1 d . . . . .
H196 H -0.8264 0.7249 0.5448 0.035 Uiso 1 1 calc R U . . .
C197 C -0.80898(19) 0.7205(19) 0.5539(13) 0.040(5) Uiso 1 1 d . . . . .
C198 C -0.79838(19) 0.7510(18) 0.5215(13) 0.040(5) Uiso 1 1 d . . . . .
H198 H -0.7914 0.7364 0.5462 0.048 Uiso 1 1 calc R U . . .
C199 C -0.79866(19) 0.8034(18) 0.4521(13) 0.038(5) Uiso 1 1 d . . . . .
H199 H -0.7917 0.8169 0.4263 0.046 Uiso 1 1 calc R U . . .
C200 C -0.80883(16) 0.6622(16) 0.6314(11) 0.025(4) Uiso 1 1 d . . . . .
O101 O -0.87782(13) 0.9504(13) 0.3238(8) 0.041(4) Uiso 1 1 d . . . . .
O102 O -0.85823(13) 0.9454(13) 0.3211(9) 0.045(4) Uiso 1 1 d . . . . .
O103 O -0.87742(13) 0.6607(13) 0.6624(9) 0.042(4) Uiso 1 1 d . . . . .
O104 O -0.85774(12) 0.6561(12) 0.6618(8) 0.035(3) Uiso 1 1 d . . . . .
C201 C -0.86818(16) 0.9258(16) 0.3505(11) 0.026(4) Uiso 1 1 d . . . . .
C202 C -0.86801(18) 0.8563(18) 0.4217(13) 0.034(5) Uiso 1 1 d . . . . .
C203 C -0.87859(19) 0.8138(18) 0.4524(13) 0.041(5) Uiso 1 1 d . . . . .
H203 H -0.8856 0.8238 0.4264 0.049 Uiso 1 1 calc R U . . .
C204 C -0.87832(19) 0.7586(18) 0.5201(12) 0.037(5) Uiso 1 1 d . . . . .
H204 H -0.8852 0.7322 0.5420 0.045 Uiso 1 1 calc R U . . .
C205 C -0.8677(2) 0.742(2) 0.5561(14) 0.045(6) Uiso 1 1 d . . . . .
C206 C -0.8572(2) 0.7670(19) 0.5234(14) 0.044(6) Uiso 1 1 d . . . . .
H206 H -0.8502 0.7469 0.5464 0.053 Uiso 1 1 calc R U . . .
C207 C -0.8575(2) 0.8245(19) 0.4535(14) 0.046(6) Uiso 1 1 d . . . . .
H207 H -0.8506 0.8413 0.4285 0.055 Uiso 1 1 calc R U . . .
C208 C -0.86763(17) 0.6778(17) 0.6324(12) 0.029(5) Uiso 1 1 d . . . . .
O105 O -0.93633(12) 0.9604(13) 0.3221(8) 0.038(4) Uiso 1 1 d . . . . .
O106 O -0.91695(14) 0.9588(14) 0.3218(9) 0.049(4) Uiso 1 1 d . . . . .
O107 O -0.93607(12) 0.6726(13) 0.6636(8) 0.039(4) Uiso 1 1 d . . . . .
O108 O -0.91656(13) 0.6680(13) 0.6619(9) 0.041(4) Uiso 1 1 d . . . . .
C209 C -0.92672(16) 0.9369(16) 0.3502(11) 0.025(4) Uiso 1 1 d . . . . .
C210 C -0.92663(19) 0.8684(19) 0.4219(13) 0.038(5) Uiso 1 1 d . . . . .
C211 C -0.9371(2) 0.839(2) 0.4565(15) 0.053(7) Uiso 1 1 d . . . . .
H211 H -0.9442 0.8585 0.4341 0.064 Uiso 1 1 calc R U . . .
C212 C -0.9369(2) 0.7800(19) 0.5254(14) 0.044(6) Uiso 1 1 d . . . . .
H212 H -0.9438 0.7583 0.5491 0.052 Uiso 1 1 calc R U . . .
C213 C -0.9263(2) 0.755(2) 0.5570(14) 0.043(6) Uiso 1 1 d . . . . .
C214 C -0.9160(2) 0.7699(19) 0.5190(13) 0.044(6) Uiso 1 1 d . . . . .
H214 H -0.9090 0.7433 0.5391 0.052 Uiso 1 1 calc R U . . .
C215 C -0.91624(19) 0.8260(18) 0.4495(13) 0.039(5) Uiso 1 1 d . . . . .
H215 H -0.9094 0.8351 0.4216 0.047 Uiso 1 1 calc R U . . .
C216 C -0.92634(17) 0.6916(17) 0.6321(12) 0.029(5) Uiso 1 1 d . . . . .
O109 O -0.99502(12) 0.9630(13) 0.3209(8) 0.039(4) Uiso 1 1 d . . . . .
O110 O -0.97558(13) 0.9659(14) 0.3225(9) 0.045(4) Uiso 1 1 d . . . . .
O111 O -0.99503(13) 0.6739(13) 0.6625(8) 0.040(4) Uiso 1 1 d . . . . .
O112 O -0.97547(13) 0.6729(14) 0.6608(9) 0.042(4) Uiso 1 1 d . . . . .
C217 C -0.98543(17) 0.9405(16) 0.3503(11) 0.025(4) Uiso 1 1 d . . . . .
C218 C -0.9854(2) 0.8689(19) 0.4184(13) 0.039(6) Uiso 1 1 d . . . . .
C219 C -0.9958(2) 0.8340(19) 0.4514(14) 0.047(6) Uiso 1 1 d . . . . .
H219 H -1.0029 0.8476 0.4267 0.057 Uiso 1 1 calc R U . . .
C220 C -0.9957(2) 0.7793(19) 0.5206(14) 0.044(6) Uiso 1 1 d . . . . .
H220 H -1.0027 0.7599 0.5445 0.053 Uiso 1 1 calc R U . . .
C221 C -0.9852(2) 0.754(2) 0.5537(14) 0.043(6) Uiso 1 1 d . . . . .
C222 C -0.9750(2) 0.7750(19) 0.5201(13) 0.039(5) Uiso 1 1 d . . . . .
H222 H -0.9681 0.7536 0.5434 0.046 Uiso 1 1 calc R U . . .
C223 C -0.9749(2) 0.8292(18) 0.4500(13) 0.042(6) Uiso 1 1 d . . . . .
H223 H -0.9679 0.8394 0.4239 0.050 Uiso 1 1 calc R U . . .
C224 C -0.98524(18) 0.6912(18) 0.6301(12) 0.031(5) Uiso 1 1 d . . . . .
O113 O -0.73039(12) 0.4656(13) -0.1586(8) 0.037(3) Uiso 1 1 d . . . . .
O114 O -0.71077(11) 0.4632(12) -0.1596(8) 0.031(3) Uiso 1 1 d . . . . .
O115 O -0.73069(11) 0.1591(11) 0.1736(7) 0.029(3) Uiso 1 1 d . . . . .
O116 O -0.71090(11) 0.1608(11) 0.1740(7) 0.027(3) Uiso 1 1 d . . . . .
C225 C -0.72071(16) 0.4381(16) -0.1335(11) 0.024(4) Uiso 1 1 d . . . . .
C226 C -0.72058(16) 0.3783(16) -0.0584(11) 0.026(4) Uiso 1 1 d . . . . .
C227 C -0.7311(2) 0.349(2) -0.0219(16) 0.055(7) Uiso 1 1 d . . . . .
H227 H -0.7381 0.3747 -0.0420 0.066 Uiso 1 1 calc R U . . .
C228 C -0.7312(2) 0.2844(19) 0.0432(13) 0.044(6) Uiso 1 1 d . . . . .
H228 H -0.7382 0.2577 0.0625 0.052 Uiso 1 1 calc R U . . .
C229 C -0.72077(17) 0.2595(16) 0.0793(11) 0.028(4) Uiso 1 1 d . . . . .
C230 C -0.71013(17) 0.2777(16) 0.0398(12) 0.034(5) Uiso 1 1 d . . . . .
H230 H -0.7032 0.2503 0.0593 0.041 Uiso 1 1 calc R U . . .
C231 C -0.71024(19) 0.3362(17) -0.0273(13) 0.040(5) Uiso 1 1 d . . . . .
H231 H -0.7032 0.3483 -0.0530 0.049 Uiso 1 1 calc R U . . .
C232 C -0.72074(16) 0.1910(16) 0.1488(11) 0.025(4) Uiso 1 1 d . . . . .
O117 O -0.67143(12) 0.4733(12) -0.1582(8) 0.034(3) Uiso 1 1 d . . . . .
O118 O -0.65166(11) 0.4733(11) -0.1588(7) 0.026(3) Uiso 1 1 d . . . . .
O119 O -0.67178(11) 0.1682(11) 0.1743(8) 0.029(3) Uiso 1 1 d . . . . .
O120 O -0.65205(10) 0.1689(10) 0.1728(7) 0.024(3) Uiso 1 1 d . . . . .
C233 C -0.66154(15) 0.4466(15) -0.1330(11) 0.022(4) Uiso 1 1 d . . . . .
C234 C -0.66176(16) 0.3878(16) -0.0587(11) 0.024(4) Uiso 1 1 d . . . . .
C235 C -0.6719(2) 0.3446(19) -0.0297(13) 0.043(6) Uiso 1 1 d . . . . .
H235 H -0.6789 0.3569 -0.0561 0.052 Uiso 1 1 calc R U . . .
C236 C -0.67225(18) 0.2826(17) 0.0383(12) 0.033(5) Uiso 1 1 d . . . . .
H236 H -0.6792 0.2518 0.0555 0.039 Uiso 1 1 calc R U . . .
C237 C -0.66205(16) 0.2684(16) 0.0791(11) 0.026(4) Uiso 1 1 d . . . . .
C238 C -0.65133(19) 0.2982(18) 0.0452(12) 0.037(5) Uiso 1 1 d . . . . .
H238 H -0.6443 0.2761 0.0675 0.044 Uiso 1 1 calc R U . . .
C239 C -0.6513(2) 0.360(2) -0.0207(14) 0.045(6) Uiso 1 1 d . . . . .
H239 H -0.6442 0.3840 -0.0408 0.054 Uiso 1 1 calc R U . . .
C240 C -0.66181(16) 0.1988(16) 0.1495(11) 0.023(4) Uiso 1 1 d . . . . .
O121 O -0.61264(11) 0.4852(11) -0.1588(7) 0.029(3) Uiso 1 1 d . . . . .
O122 O -0.59287(11) 0.4834(11) -0.1592(7) 0.027(3) Uiso 1 1 d . . . . .
O123 O -0.61308(11) 0.1784(11) 0.1737(7) 0.027(3) Uiso 1 1 d . . . . .
O124 O -0.59325(10) 0.1826(11) 0.1738(7) 0.023(3) Uiso 1 1 d . . . . .
C241 C -0.60270(15) 0.4563(15) -0.1340(10) 0.022(4) Uiso 1 1 d . . . . .
C242 C -0.60291(15) 0.3972(15) -0.0596(10) 0.021(4) Uiso 1 1 d . . . . .
C243 C -0.6132(2) 0.3626(19) -0.0265(14) 0.043(6) Uiso 1 1 d . . . . .
H243 H -0.6202 0.3822 -0.0492 0.051 Uiso 1 1 calc R U . . .
C244 C -0.61333(19) 0.2990(18) 0.0402(13) 0.039(5) Uiso 1 1 d . . . . .
H244 H -0.6203 0.2711 0.0586 0.047 Uiso 1 1 calc R U . . .
C245 C -0.60323(16) 0.2776(16) 0.0784(11) 0.025(4) Uiso 1 1 d . . . . .
C246 C -0.59250(17) 0.3045(17) 0.0427(12) 0.031(5) Uiso 1 1 d . . . . .
H246 H -0.5855 0.2837 0.0657 0.037 Uiso 1 1 calc R U . . .
C247 C -0.5923(2) 0.3614(18) -0.0262(13) 0.039(5) Uiso 1 1 d . . . . .
H247 H -0.5852 0.3761 -0.0503 0.047 Uiso 1 1 calc R U . . .
C248 C -0.60313(15) 0.2074(15) 0.1491(10) 0.021(4) Uiso 1 1 d . . . . .
O125 O -0.84795(13) 0.1734(13) 0.1775(8) 0.039(4) Uiso 1 1 d . . . . .
O126 O -0.82805(12) 0.1655(12) 0.1725(8) 0.033(3) Uiso 1 1 d . . . . .
O127 O -0.84803(13) 0.4703(14) -0.1605(9) 0.046(4) Uiso 1 1 d . . . . .
O128 O -0.82858(13) 0.4725(13) -0.1591(8) 0.041(4) Uiso 1 1 d . . . . .
C249 C -0.83783(17) 0.1988(17) 0.1485(12) 0.032(5) Uiso 1 1 d . . . . .
C250 C -0.83814(18) 0.2658(18) 0.0784(12) 0.036(5) Uiso 1 1 d . . . . .
C251 C -0.8487(2) 0.2820(19) 0.0401(13) 0.042(5) Uiso 1 1 d . . . . .
H251 H -0.8556 0.2527 0.0595 0.050 Uiso 1 1 calc R U . . .
C252 C -0.8488(2) 0.3437(19) -0.0286(13) 0.044(6) Uiso 1 1 d . . . . .
H252 H -0.8558 0.3581 -0.0531 0.053 Uiso 1 1 calc R U . . .
C253 C -0.83853(18) 0.3829(18) -0.0597(12) 0.035(5) Uiso 1 1 d . . . . .
C254 C -0.8280(2) 0.351(2) -0.0261(16) 0.061(7) Uiso 1 1 d . . . . .
H254 H -0.8210 0.3692 -0.0500 0.074 Uiso 1 1 calc R U . . .
C255 C -0.8277(2) 0.291(2) 0.0422(14) 0.052(6) Uiso 1 1 d . . . . .
H255 H -0.8206 0.2693 0.0632 0.062 Uiso 1 1 calc R U . . .
C256 C -0.83861(17) 0.4454(17) -0.1333(12) 0.030(5) Uiso 1 1 d . . . . .
O129 O -0.90665(12) 0.1873(13) 0.1761(8) 0.038(4) Uiso 1 1 d . . . . .
O130 O -0.88692(12) 0.1816(13) 0.1735(8) 0.040(4) Uiso 1 1 d . . . . .
O131 O -0.90689(13) 0.4907(14) -0.1582(9) 0.047(4) Uiso 1 1 d . . . . .
O132 O -0.88746(12) 0.4901(13) -0.1574(8) 0.040(4) Uiso 1 1 d . . . . .
C257 C -0.89683(18) 0.2161(18) 0.1505(12) 0.032(5) Uiso 1 1 d . . . . .
C258 C -0.89682(19) 0.2858(19) 0.0809(13) 0.037(5) Uiso 1 1 d . . . . .
C259 C -0.9074(2) 0.311(2) 0.0457(16) 0.060(7) Uiso 1 1 d . . . . .
H259 H -0.9144 0.2850 0.0672 0.072 Uiso 1 1 calc R U . . .
C260 C -0.9078(2) 0.373(2) -0.0208(16) 0.059(7) Uiso 1 1 d . . . . .
H260 H -0.9149 0.3931 -0.0418 0.071 Uiso 1 1 calc R U . . .
C261 C -0.89721(17) 0.4057(17) -0.0569(12) 0.032(5) Uiso 1 1 d . . . . .
C262 C -0.8865(3) 0.369(2) -0.0256(17) 0.067(8) Uiso 1 1 d . . . . .
H262 H -0.8795 0.3859 -0.0501 0.080 Uiso 1 1 calc R U . . .
C263 C -0.8865(2) 0.307(2) 0.0441(15) 0.056(7) Uiso 1 1 d . . . . .
H263 H -0.8795 0.2816 0.0644 0.067 Uiso 1 1 calc R U . . .
C264 C -0.89741(17) 0.4651(18) -0.1301(12) 0.032(5) Uiso 1 1 d . . . . .
O133 O -0.96575(7) 0.1920(11) 0.1752(6) 0.037(4) Uiso 1 1 d D . . . .
O134 O -0.94606(7) 0.1916(11) 0.1757(6) 0.038(4) Uiso 1 1 d D . . . .
O135 O -0.96597(7) 0.5007(12) -0.1581(6) 0.043(4) Uiso 1 1 d D . . . .
O136 O -0.94629(7) 0.4984(12) -0.1601(6) 0.043(4) Uiso 1 1 d D . . . .
C265 C -0.95585(7) 0.2241(11) 0.1500(5) 0.034(5) Uiso 1 1 d D . . . .
C266 C -0.95585(6) 0.2920(11) 0.0790(5) 0.039(5) Uiso 1 1 d D . . . .
C267 C -0.96635(5) 0.3264(14) 0.0471(7) 0.056(7) Uiso 1 1 d D . . . .
H267 H -0.9734 0.3054 0.0693 0.068 Uiso 1 1 calc R U . . .
C268 C -0.96633(6) 0.3922(14) -0.0182(7) 0.052(7) Uiso 1 1 d D . . . .
H268 H -0.9733 0.4234 -0.0356 0.062 Uiso 1 1 calc R U . . .
C269 C -0.95596(6) 0.4114(12) -0.0573(6) 0.029(5) Uiso 1 1 d D . . . .
C270 C -0.94561(6) 0.3668(16) -0.0298(7) 0.059(7) Uiso 1 1 d D . . . .
H270 H -0.9388 0.3746 -0.0578 0.071 Uiso 1 1 calc R U . . .
C271 C -0.94548(6) 0.3104(15) 0.0396(7) 0.048(6) Uiso 1 1 d D . . . .
H271 H -0.9385 0.2850 0.0597 0.058 Uiso 1 1 calc R U . . .
C272 C -0.95621(7) 0.4737(14) -0.1307(6) 0.037(5) Uiso 1 1 d D . . . .
O137 O 0.01521(8) 0.6227(9) 0.1178(6) 0.104(8) Uiso 1 1 d D . . . .
O138 O 0.01523(8) 0.7361(8) 0.2203(6) 0.087(6) Uiso 1 1 d D . . . .
O139 O -0.04518(8) 0.6193(9) 0.1171(7) 0.108(8) Uiso 1 1 d D . . . .
O140 O -0.04532(8) 0.7326(10) 0.2195(7) 0.094(7) Uiso 1 1 d D . . . .
C273 C 0.01006(6) 0.6795(7) 0.1693(6) 0.101(4) Uiso 1 1 d D . . . .
C274 C -0.00290(6) 0.6788(5) 0.1692(4) 0.101(4) Uiso 1 1 d DG . . . .
C275 C -0.00890(7) 0.6179(7) 0.1144(5) 0.101(4) Uiso 1 1 d DG . . . .
H275 H -0.0048 0.5777 0.0779 0.121 Uiso 1 1 calc R U . . .
C276 C -0.02104(7) 0.6172(7) 0.1142(5) 0.101(4) Uiso 1 1 d DG . . . .
H276 H -0.0251 0.5765 0.0776 0.121 Uiso 1 1 calc R U . . .
C277 C -0.02716(6) 0.6773(6) 0.1688(5) 0.101(4) Uiso 1 1 d DG . . . .
C278 C -0.02116(7) 0.7382(7) 0.2236(5) 0.101(4) Uiso 1 1 d DG . . . .
H278 H -0.0253 0.7784 0.2602 0.121 Uiso 1 1 calc R U . . .
C279 C -0.00902(7) 0.7389(7) 0.2238(5) 0.101(4) Uiso 1 1 d DG . . . .
H279 H -0.0050 0.7797 0.2605 0.121 Uiso 1 1 calc R U . . .
C280 C -0.04012(6) 0.6756(8) 0.1678(6) 0.101(4) Uiso 1 1 d D . . . .
O141 O -0.06834(8) 0.6140(17) 0.1166(11) 0.115(8) Uiso 1 1 d D . . . .
O142 O -0.06884(8) 0.7340(16) 0.2154(10) 0.109(8) Uiso 1 1 d D . . . .
O143 O -0.12880(8) 0.5967(19) 0.1124(11) 0.130(10) Uiso 1 1 d D . . . .
O144 O -0.12933(8) 0.7100(18) 0.2148(11) 0.122(9) Uiso 1 1 d D . . . .
C281 C -0.07375(6) 0.6750(15) 0.1646(9) 0.112(5) Uiso 1 1 d D . . . .
C282 C -0.08669(6) 0.6669(19) 0.1661(10) 0.112(5) Uiso 1 1 d D . . . .
C283 C -0.09251(7) 0.6061(19) 0.1104(11) 0.112(5) Uiso 1 1 d D . . . .
H283 H -0.0883 0.5665 0.0742 0.135 Uiso 1 1 calc R U . . .
C284 C -0.10464(7) 0.604(2) 0.1088(10) 0.112(5) Uiso 1 1 d D . . . .
H284 H -0.1085 0.5673 0.0697 0.135 Uiso 1 1 calc R U . . .
C285 C -0.11099(6) 0.658(2) 0.1656(10) 0.112(5) Uiso 1 1 d D . . . .
C286 C -0.10516(7) 0.717(2) 0.2220(11) 0.112(5) Uiso 1 1 d D . . . .
H286 H -0.1094 0.7544 0.2594 0.135 Uiso 1 1 calc R U . . .
C287 C -0.09304(7) 0.721(2) 0.2226(11) 0.112(5) Uiso 1 1 d D . . . .
H287 H -0.0892 0.7597 0.2609 0.135 Uiso 1 1 calc R U . . .
C288 C -0.12394(6) 0.6518(17) 0.1647(10) 0.112(5) Uiso 1 1 d D . . . .
O145 O -0.08003(8) 0.5538(17) 0.3880(10) 0.119(9) Uiso 1 1 d D . . . .
O146 O -0.07933(8) 0.4422(17) 0.2847(10) 0.115(8) Uiso 1 1 d D . . . .
O147 O -0.14040(8) 0.5346(16) 0.3831(10) 0.103(8) Uiso 1 1 d D . . . .
O148 O -0.13983(8) 0.4190(17) 0.2820(10) 0.107(8) Uiso 1 1 d D . . . .
C289 C -0.08479(6) 0.4912(17) 0.3381(9) 0.39(6) Uiso 1 1 d D . . . .
C290 C -0.09775(6) 0.4865(18) 0.3374(9) 0.108(5) Uiso 1 1 d D . . . .
C291 C -0.10414(7) 0.5392(19) 0.3943(9) 0.108(5) Uiso 1 1 d D . . . .
H291 H -0.1003 0.5744 0.4345 0.130 Uiso 1 1 calc R U . . .
C292 C -0.11626(7) 0.5395(18) 0.3914(10) 0.108(5) Uiso 1 1 d D . . . .
H292 H -0.1205 0.5818 0.4260 0.130 Uiso 1 1 calc R U . . .
C293 C -0.12204(6) 0.4766(17) 0.3367(9) 0.108(5) Uiso 1 1 d D . . . .
C294 C -0.11565(7) 0.421(2) 0.2810(11) 0.108(5) Uiso 1 1 d D . . . .
H294 H -0.1195 0.3817 0.2429 0.130 Uiso 1 1 calc R U . . .
C295 C -0.10353(7) 0.425(2) 0.2821(11) 0.108(5) Uiso 1 1 d D . . . .
H295 H -0.0993 0.3853 0.2458 0.130 Uiso 1 1 calc R U . . .
C296 C -0.13501(6) 0.4757(17) 0.3353(10) 0.108(5) Uiso 1 1 d D . . . .
O149 O -0.16332(8) 0.5248(17) 0.3884(11) 0.123(9) Uiso 1 1 d D . . . .
O150 O -0.16283(8) 0.4081(18) 0.2877(10) 0.125(9) Uiso 1 1 d D . . . .
O151 O -0.22374(8) 0.5102(16) 0.3859(10) 0.106(8) Uiso 1 1 d D . . . .
O152 O -0.22333(8) 0.3886(15) 0.2882(10) 0.096(7) Uiso 1 1 d D . . . .
C297 C -0.16820(6) 0.4608(14) 0.3398(9) 0.104(4) Uiso 1 1 d D . . . .
C298 C -0.18117(6) 0.4599(18) 0.3382(9) 0.104(4) Uiso 1 1 d D . . . .
C299 C -0.18746(7) 0.5165(19) 0.3938(10) 0.104(4) Uiso 1 1 d D . . . .
H299 H -0.1836 0.5545 0.4323 0.125 Uiso 1 1 calc R U . . .
C300 C -0.19959(7) 0.5165(17) 0.3918(10) 0.104(4) Uiso 1 1 d D . . . .
H300 H -0.2038 0.5591 0.4266 0.125 Uiso 1 1 calc R U . . .
C301 C -0.20545(6) 0.4528(15) 0.3380(8) 0.104(4) Uiso 1 1 d D . . . .
C302 C -0.19918(7) 0.401(2) 0.2800(10) 0.104(4) Uiso 1 1 d D . . . .
H302 H -0.2031 0.3634 0.2414 0.125 Uiso 1 1 calc R U . . .
C303 C -0.18706(7) 0.406(2) 0.2795(10) 0.104(4) Uiso 1 1 d D . . . .
H303 H -0.1829 0.3730 0.2399 0.125 Uiso 1 1 calc R U . . .
C304 C -0.21842(6) 0.4490(15) 0.3392(9) 0.104(4) Uiso 1 1 d D . . . .
O153 O -0.15234(8) 0.6970(17) 0.2202(10) 0.115(8) Uiso 1 1 d D . . . .
O154 O -0.15191(8) 0.5867(18) 0.1162(10) 0.113(8) Uiso 1 1 d D . . . .
O155 O -0.21275(8) 0.6823(18) 0.2193(10) 0.123(9) Uiso 1 1 d D . . . .
O156 O -0.21246(8) 0.5772(19) 0.1128(10) 0.131(10) Uiso 1 1 d D . . . .
C305 C -0.15727(6) 0.6384(17) 0.1688(10) 0.128(5) Uiso 1 1 d D . . . .
C306 C -0.17023(6) 0.6386(19) 0.1669(10) 0.128(5) Uiso 1 1 d D . . . .
C307 C -0.17649(7) 0.698(2) 0.2213(11) 0.128(5) Uiso 1 1 d D . . . .
H307 H -0.1726 0.7392 0.2580 0.153 Uiso 1 1 calc R U . . .
C308 C -0.18862(7) 0.695(2) 0.2209(12) 0.128(5) Uiso 1 1 d D . . . .
H308 H -0.1928 0.7328 0.2586 0.153 Uiso 1 1 calc R U . . .
C309 C -0.19454(6) 0.6371(18) 0.1644(10) 0.128(5) Uiso 1 1 d D . . . .
C310 C -0.18828(7) 0.582(2) 0.1078(11) 0.128(5) Uiso 1 1 d D . . . .
H310 H -0.1922 0.5454 0.0689 0.153 Uiso 1 1 calc R U . . .
C311 C -0.17615(7) 0.583(2) 0.1090(11) 0.128(5) Uiso 1 1 d D . . . .
H311 H -0.1720 0.5464 0.0710 0.153 Uiso 1 1 calc R U . . .
C312 C -0.20748(7) 0.6300(17) 0.1675(9) 0.128(5) Uiso 1 1 d D . . . .
O157 O -0.24672(8) 0.5130(16) 0.3835(10) 0.106(8) Uiso 1 1 d D . . . .
O158 O -0.24670(8) 0.3986(16) 0.2815(9) 0.099(7) Uiso 1 1 d D . . . .
O159 O -0.30710(8) 0.5204(15) 0.3824(9) 0.094(7) Uiso 1 1 d D . . . .
O160 O -0.30729(7) 0.4026(14) 0.2825(9) 0.080(6) Uiso 1 1 d D . . . .
C313 C -0.25185(6) 0.4528(17) 0.3338(10) 0.096(4) Uiso 1 1 d D . . . .
C314 C -0.26482(6) 0.4510(18) 0.3352(9) 0.096(4) Uiso 1 1 d D . . . .
C315 C -0.27085(7) 0.5078(18) 0.3920(9) 0.096(4) Uiso 1 1 d D . . . .
H315 H -0.2668 0.5423 0.4313 0.116 Uiso 1 1 calc R U . . .
C316 C -0.28296(7) 0.5130(18) 0.3899(10) 0.096(4) Uiso 1 1 d D . . . .
H316 H -0.2869 0.5570 0.4249 0.116 Uiso 1 1 calc R U . . .
C317 C -0.28914(6) 0.4528(16) 0.3357(9) 0.096(4) Uiso 1 1 d D . . . .
C318 C -0.28311(7) 0.3911(17) 0.2815(10) 0.096(4) Uiso 1 1 d D . . . .
H318 H -0.2872 0.3480 0.2465 0.116 Uiso 1 1 calc R U . . .
C319 C -0.27099(7) 0.3936(19) 0.2794(10) 0.096(4) Uiso 1 1 d D . . . .
H319 H -0.2670 0.3568 0.2407 0.116 Uiso 1 1 calc R U . . .
C320 C -0.30209(6) 0.4586(17) 0.3346(10) 0.096(4) Uiso 1 1 d D . . . .
O161 O -0.29533(8) 0.575(2) 0.1095(11) 0.146(11) Uiso 1 1 d D . . . .
O162 O -0.29552(8) 0.678(2) 0.2170(11) 0.148(11) Uiso 1 1 d D . . . .
O163 O -0.23489(8) 0.5713(19) 0.1134(10) 0.124(9) Uiso 1 1 d D . . . .
O164 O -0.23496(8) 0.6773(19) 0.2196(11) 0.127(10) Uiso 1 1 d D . . . .
C321 C -0.29028(7) 0.6230(16) 0.1654(9) 0.140(6) Uiso 1 1 d D . . . .
C322 C -0.27731(7) 0.627(2) 0.1642(10) 0.140(6) Uiso 1 1 d D . . . .
C323 C -0.27118(8) 0.576(2) 0.1054(10) 0.140(6) Uiso 1 1 d D . . . .
H323 H -0.2752 0.5431 0.0649 0.168 Uiso 1 1 calc R U . . .
C324 C -0.25905(8) 0.573(2) 0.1070(11) 0.140(6) Uiso 1 1 d D . . . .
H324 H -0.2550 0.5338 0.0697 0.168 Uiso 1 1 calc R U . . .
C325 C -0.25300(7) 0.6286(19) 0.1642(9) 0.140(6) Uiso 1 1 d D . . . .
C326 C -0.25915(8) 0.682(2) 0.2217(11) 0.140(6) Uiso 1 1 d D . . . .
H326 H -0.2551 0.7176 0.2611 0.168 Uiso 1 1 calc R U . . .
C327 C -0.27127(8) 0.684(2) 0.2207(11) 0.140(6) Uiso 1 1 d D . . . .
H327 H -0.2754 0.7232 0.2579 0.168 Uiso 1 1 calc R U . . .
C328 C -0.24004(7) 0.624(2) 0.1658(11) 0.140(6) Uiso 1 1 d D . . . .
O165 O -0.32996(8) 0.5204(16) 0.3844(10) 0.107(8) Uiso 1 1 d D . . . .
O166 O -0.33052(8) 0.4028(16) 0.2844(10) 0.109(8) Uiso 1 1 d D . . . .
O167 O -0.39038(8) 0.5431(16) 0.3882(10) 0.103(7) Uiso 1 1 d D . . . .
O168 O -0.39103(7) 0.4243(16) 0.2889(10) 0.103(7) Uiso 1 1 d D . . . .
C329 C -0.33539(6) 0.4611(15) 0.3356(9) 0.082(3) Uiso 1 1 d D . . . .
C330 C -0.34834(6) 0.4677(17) 0.3355(9) 0.082(3) Uiso 1 1 d D . . . .
C331 C -0.35412(7) 0.5270(17) 0.3922(9) 0.082(3) Uiso 1 1 d D . . . .
H331 H -0.3499 0.5602 0.4314 0.098 Uiso 1 1 calc R U . . .
C332 C -0.36620(7) 0.5365(16) 0.3903(9) 0.082(3) Uiso 1 1 d D . . . .
H332 H -0.3700 0.5822 0.4252 0.098 Uiso 1 1 calc R U . . .
C333 C -0.37263(6) 0.4780(16) 0.3364(9) 0.082(3) Uiso 1 1 d D . . . .
C334 C -0.36686(7) 0.4181(17) 0.2801(9) 0.082(3) Uiso 1 1 d D . . . .
H334 H -0.3711 0.3801 0.2432 0.098 Uiso 1 1 calc R U . . .
C335 C -0.35474(7) 0.4148(18) 0.2787(9) 0.082(3) Uiso 1 1 d D . . . .
H335 H -0.3509 0.3772 0.2397 0.098 Uiso 1 1 calc R U . . .
C336 C -0.38559(6) 0.4838(17) 0.3380(10) 0.082(3) Uiso 1 1 d D . . . .
O169 O -0.31720(8) 0.6868(18) 0.2167(10) 0.117(9) Uiso 1 1 d D . . . .
O170 O -0.31788(8) 0.5801(19) 0.1109(10) 0.127(9) Uiso 1 1 d D . . . .
O171 O -0.37754(8) 0.7184(16) 0.2207(10) 0.106(8) Uiso 1 1 d D . . . .
O172 O -0.37836(8) 0.6048(18) 0.1185(10) 0.115(8) Uiso 1 1 d D . . . .
C337 C -0.32269(6) 0.6307(15) 0.1663(9) 0.133(6) Uiso 1 1 d D . . . .
C338 C -0.33564(6) 0.6376(17) 0.1671(9) 0.133(6) Uiso 1 1 d D . . . .
C339 C -0.34126(7) 0.7019(19) 0.2217(11) 0.133(6) Uiso 1 1 d D . . . .
H339 H -0.3369 0.7425 0.2568 0.160 Uiso 1 1 calc R U . . .
C340 C -0.35338(7) 0.706(2) 0.2240(11) 0.133(6) Uiso 1 1 d D . . . .
H340 H -0.3571 0.7428 0.2636 0.160 Uiso 1 1 calc R U . . .
C341 C -0.35989(6) 0.654(2) 0.1672(10) 0.133(6) Uiso 1 1 d D . . . .
C342 C -0.35422(7) 0.596(2) 0.1093(11) 0.133(6) Uiso 1 1 d D . . . .
H342 H -0.3585 0.5636 0.0702 0.160 Uiso 1 1 calc R U . . .
C343 C -0.34213(7) 0.587(2) 0.1097(11) 0.133(6) Uiso 1 1 d D . . . .
H343 H -0.3384 0.5469 0.0715 0.160 Uiso 1 1 calc R U . . .
C344 C -0.37284(6) 0.6581(17) 0.1707(10) 0.133(6) Uiso 1 1 d D . . . .
O173 O -0.41335(7) 0.5499(16) 0.3881(9) 0.103(7) Uiso 1 1 d D . . . .
O174 O -0.41352(7) 0.4384(16) 0.2846(9) 0.100(7) Uiso 1 1 d D . . . .
O175 O -0.47380(7) 0.5624(14) 0.3875(9) 0.087(6) Uiso 1 1 d D . . . .
O176 O -0.47403(7) 0.4522(15) 0.2834(9) 0.090(6) Uiso 1 1 d D . . . .
C345 C -0.41858(6) 0.4916(15) 0.3377(9) 0.087(3) Uiso 1 1 d D . . . .
C346 C -0.43155(6) 0.4946(17) 0.3376(9) 0.087(3) Uiso 1 1 d D . . . .
C347 C -0.43752(6) 0.5533(18) 0.3936(9) 0.087(3) Uiso 1 1 d D . . . .
H347 H -0.4334 0.5890 0.4323 0.104 Uiso 1 1 calc R U . . .
C348 C -0.44963(7) 0.5587(17) 0.3920(9) 0.087(3) Uiso 1 1 d D . . . .
H348 H -0.4536 0.6027 0.4271 0.104 Uiso 1 1 calc R U . . .
C349 C -0.45586(6) 0.4983(15) 0.3381(8) 0.087(3) Uiso 1 1 d D . . . .
C350 C -0.44989(6) 0.4396(17) 0.2820(10) 0.087(3) Uiso 1 1 d D . . . .
H350 H -0.4540 0.3998 0.2454 0.104 Uiso 1 1 calc R U . . .
C351 C -0.43776(6) 0.4403(18) 0.2805(9) 0.087(3) Uiso 1 1 d D . . . .
H351 H -0.4338 0.4043 0.2412 0.104 Uiso 1 1 calc R U . . .
C352 C -0.46882(6) 0.5033(15) 0.3380(9) 0.087(3) Uiso 1 1 d D . . . .
O177 O -0.40079(7) 0.7172(15) 0.2200(9) 0.092(7) Uiso 1 1 d D . . . .
O178 O -0.40106(8) 0.6038(16) 0.1175(9) 0.104(8) Uiso 1 1 d D . . . .
O179 O -0.46123(7) 0.7322(14) 0.2209(9) 0.079(6) Uiso 1 1 d D . . . .
O180 O -0.46158(8) 0.6191(16) 0.1184(9) 0.103(7) Uiso 1 1 d D . . . .
C353 C -0.40608(6) 0.6591(15) 0.1698(9) 0.100(4) Uiso 1 1 d D . . . .
C354 C -0.41903(6) 0.6663(17) 0.1679(10) 0.100(4) Uiso 1 1 d D . . . .
C355 C -0.42491(7) 0.7316(16) 0.2207(10) 0.100(4) Uiso 1 1 d D . . . .
H355 H -0.4207 0.7757 0.2546 0.120 Uiso 1 1 calc R U . . .
C356 C -0.43704(7) 0.7312(19) 0.2228(10) 0.100(4) Uiso 1 1 d D . . . .
H356 H -0.4409 0.7695 0.2613 0.120 Uiso 1 1 calc R U . . .
C357 C -0.44332(6) 0.6737(18) 0.1677(10) 0.100(4) Uiso 1 1 d D . . . .
C358 C -0.43742(7) 0.615(2) 0.1113(10) 0.100(4) Uiso 1 1 d D . . . .
H358 H -0.4416 0.5789 0.0731 0.120 Uiso 1 1 calc R U . . .
C359 C -0.42530(7) 0.610(2) 0.1119(10) 0.100(4) Uiso 1 1 d D . . . .
H359 H -0.4214 0.5694 0.0749 0.120 Uiso 1 1 calc R U . . .
C360 C -0.45629(6) 0.6739(16) 0.1707(9) 0.100(4) Uiso 1 1 d D . . . .
O181 O -0.48486(7) 0.7412(14) 0.2144(9) 0.084(6) Uiso 1 1 d D . . . .
O182 O -0.48474(8) 0.6207(15) 0.1160(9) 0.096(7) Uiso 1 1 d D . . . .
O183 O -0.54534(7) 0.7353(14) 0.2165(9) 0.082(6) Uiso 1 1 d D . . . .
O184 O -0.54529(8) 0.6173(15) 0.1166(10) 0.100(7) Uiso 1 1 d D . . . .
C361 C -0.48994(6) 0.6774(14) 0.1667(9) 0.086(3) Uiso 1 1 d D . . . .
C362 C -0.50291(6) 0.6776(17) 0.1664(9) 0.086(3) Uiso 1 1 d D . . . .
C363 C -0.50903(6) 0.7346(19) 0.2226(10) 0.086(3) Uiso 1 1 d D . . . .
H363 H -0.5050 0.7730 0.2604 0.103 Uiso 1 1 calc R U . . .
C364 C -0.52116(6) 0.7344(19) 0.2224(10) 0.086(3) Uiso 1 1 d D . . . .
H364 H -0.5252 0.7731 0.2599 0.103 Uiso 1 1 calc R U . . .
C365 C -0.52723(6) 0.6766(17) 0.1664(9) 0.086(3) Uiso 1 1 d D . . . .
C366 C -0.52110(6) 0.6214(18) 0.1093(9) 0.086(3) Uiso 1 1 d D . . . .
H366 H -0.5251 0.5863 0.0700 0.103 Uiso 1 1 calc R U . . .
C367 C -0.50898(6) 0.6186(17) 0.1109(9) 0.086(3) Uiso 1 1 d D . . . .
H367 H -0.5049 0.5772 0.0748 0.103 Uiso 1 1 calc R U . . .
C368 C -0.54020(6) 0.6781(17) 0.1666(10) 0.086(3) Uiso 1 1 d D . . . .
O185 O -0.49666(8) 0.5638(15) 0.3879(9) 0.094(7) Uiso 1 1 d D . . . .
O186 O -0.49647(7) 0.4517(15) 0.2848(9) 0.094(7) Uiso 1 1 d D . . . .
O187 O -0.55710(7) 0.5592(15) 0.3880(9) 0.091(7) Uiso 1 1 d D . . . .
O188 O -0.55701(7) 0.4486(16) 0.2842(9) 0.103(7) Uiso 1 1 d D . . . .
C369 C -0.50170(6) 0.5034(15) 0.3379(9) 0.087(3) Uiso 1 1 d D . . . .
C370 C -0.51467(6) 0.5017(17) 0.3383(9) 0.087(3) Uiso 1 1 d D . . . .
C371 C -0.52080(6) 0.5575(17) 0.3950(9) 0.087(3) Uiso 1 1 d D . . . .
H371 H -0.5168 0.5919 0.4348 0.105 Uiso 1 1 calc R U . . .
C372 C -0.53292(7) 0.5619(16) 0.3924(9) 0.087(3) Uiso 1 1 d D . . . .
H372 H -0.5370 0.6057 0.4271 0.105 Uiso 1 1 calc R U . . .
C373 C -0.53897(6) 0.5010(15) 0.3379(8) 0.087(3) Uiso 1 1 d D . . . .
C374 C -0.53284(7) 0.4461(18) 0.2808(9) 0.087(3) Uiso 1 1 d D . . . .
H374 H -0.5369 0.4111 0.2413 0.105 Uiso 1 1 calc R U . . .
C375 C -0.52072(6) 0.4433(17) 0.2825(9) 0.087(3) Uiso 1 1 d D . . . .
H375 H -0.5166 0.4023 0.2462 0.105 Uiso 1 1 calc R U . . .
C376 C -0.55195(6) 0.5023(16) 0.3381(9) 0.087(3) Uiso 1 1 d D . . . .
O189 O -0.58002(8) 0.5521(15) 0.3898(9) 0.101(7) Uiso 1 1 d D . . . .
O190 O -0.57924(8) 0.4385(16) 0.2876(9) 0.106(8) Uiso 1 1 d D . . . .
O191 O -0.64043(8) 0.5289(16) 0.3841(10) 0.107(8) Uiso 1 1 d D . . . .
O192 O -0.63970(8) 0.4094(16) 0.2853(10) 0.109(8) Uiso 1 1 d D . . . .
C377 C -0.58476(6) 0.4896(15) 0.3398(9) 0.103(4) Uiso 1 1 d D . . . .
C378 C -0.59772(6) 0.4867(19) 0.3376(10) 0.103(4) Uiso 1 1 d D . . . .
C379 C -0.60417(7) 0.5410(19) 0.3935(10) 0.103(4) Uiso 1 1 d D . . . .
H379 H -0.6004 0.5789 0.4326 0.123 Uiso 1 1 calc R U . . .
C380 C -0.61629(7) 0.5389(17) 0.3911(10) 0.103(4) Uiso 1 1 d D . . . .
H380 H -0.6206 0.5806 0.4259 0.123 Uiso 1 1 calc R U . . .
C381 C -0.62199(6) 0.4746(16) 0.3369(9) 0.103(4) Uiso 1 1 d D . . . .
C382 C -0.61556(7) 0.423(2) 0.2797(10) 0.103(4) Uiso 1 1 d D . . . .
H382 H -0.6194 0.3847 0.2408 0.123 Uiso 1 1 calc R U . . .
C383 C -0.60345(7) 0.428(2) 0.2804(10) 0.103(4) Uiso 1 1 d D . . . .
H383 H -0.5992 0.3926 0.2424 0.123 Uiso 1 1 calc R U . . .
C384 C -0.63495(6) 0.4694(15) 0.3372(9) 0.103(4) Uiso 1 1 d D . . . .
O193 O -0.56889(7) 0.7251(14) 0.2210(9) 0.080(6) Uiso 1 1 d D . . . .
O194 O -0.56839(7) 0.6109(15) 0.1190(9) 0.091(7) Uiso 1 1 d D . . . .
O195 O -0.62932(7) 0.7082(15) 0.2195(9) 0.089(6) Uiso 1 1 d D . . . .
O196 O -0.62891(8) 0.5971(17) 0.1160(9) 0.109(8) Uiso 1 1 d D . . . .
C385 C -0.57378(6) 0.6641(15) 0.1707(9) 0.089(3) Uiso 1 1 d D . . . .
C386 C -0.58675(6) 0.6629(15) 0.1692(9) 0.089(3) Uiso 1 1 d D . . . .
C387 C -0.59305(6) 0.7249(16) 0.2218(10) 0.089(3) Uiso 1 1 d D . . . .
H387 H -0.5892 0.7695 0.2568 0.107 Uiso 1 1 calc R U . . .
C388 C -0.60517(6) 0.7204(17) 0.2223(10) 0.089(3) Uiso 1 1 d D . . . .
H388 H -0.6094 0.7576 0.2599 0.107 Uiso 1 1 calc R U . . .
C389 C -0.61105(6) 0.6603(15) 0.1665(8) 0.089(3) Uiso 1 1 d D . . . .
C390 C -0.60475(7) 0.6026(19) 0.1116(10) 0.089(3) Uiso 1 1 d D . . . .
H390 H -0.6087 0.5623 0.0742 0.107 Uiso 1 1 calc R U . . .
C391 C -0.59262(6) 0.6049(18) 0.1123(10) 0.089(3) Uiso 1 1 d D . . . .
H391 H -0.5884 0.5677 0.0747 0.107 Uiso 1 1 calc R U . . .
C392 C -0.62399(6) 0.6524(14) 0.1697(8) 0.089(3) Uiso 1 1 d D . . . .
O197 O -0.66319(8) 0.5261(16) 0.3842(10) 0.112(8) Uiso 1 1 d D . . . .
O198 O -0.66269(8) 0.4121(16) 0.2822(9) 0.100(7) Uiso 1 1 d D . . . .
O199 O -0.72353(8) 0.5146(15) 0.3814(9) 0.093(7) Uiso 1 1 d D . . . .
O200 O -0.72325(8) 0.3970(15) 0.2813(9) 0.091(7) Uiso 1 1 d D . . . .
C393 C -0.66804(6) 0.4621(14) 0.3356(8) 0.102(4) Uiso 1 1 d D . . . .
C394 C -0.68100(6) 0.4574(18) 0.3360(9) 0.102(4) Uiso 1 1 d D . . . .
C395 C -0.68728(7) 0.5130(18) 0.3922(9) 0.102(4) Uiso 1 1 d D . . . .
H395 H -0.6834 0.5492 0.4315 0.123 Uiso 1 1 calc R U . . .
C396 C -0.69940(7) 0.5145(18) 0.3897(10) 0.102(4) Uiso 1 1 d D . . . .
H396 H -0.7036 0.5570 0.4247 0.123 Uiso 1 1 calc R U . . .
C397 C -0.70531(6) 0.4527(16) 0.3350(9) 0.102(4) Uiso 1 1 d D . . . .
C398 C -0.69904(7) 0.3949(19) 0.2800(11) 0.102(4) Uiso 1 1 d D . . . .
H398 H -0.7030 0.3541 0.2430 0.123 Uiso 1 1 calc R U . . .
C399 C -0.68691(7) 0.398(2) 0.2801(11) 0.102(4) Uiso 1 1 d D . . . .
H399 H -0.6827 0.3601 0.2426 0.123 Uiso 1 1 calc R U . . .
C400 C -0.71828(6) 0.4553(18) 0.3332(11) 0.102(4) Uiso 1 1 d D . . . .
O201 O -0.65237(8) 0.7050(17) 0.2187(10) 0.110(8) Uiso 1 1 d D . . . .
O202 O -0.65163(8) 0.5898(17) 0.1173(10) 0.112(8) Uiso 1 1 d D . . . .
O203 O -0.71273(8) 0.6813(19) 0.2159(11) 0.129(10) Uiso 1 1 d D . . . .
O204 O -0.71219(8) 0.5747(19) 0.1100(10) 0.127(10) Uiso 1 1 d D . . . .
C401 C -0.65715(6) 0.6486(15) 0.1654(9) 0.111(5) Uiso 1 1 d D . . . .
C402 C -0.67010(6) 0.6428(19) 0.1651(10) 0.111(5) Uiso 1 1 d D . . . .
C403 C -0.67649(7) 0.695(2) 0.2221(10) 0.111(5) Uiso 1 1 d D . . . .
H403 H -0.6726 0.7322 0.2615 0.133 Uiso 1 1 calc R U . . .
C404 C -0.68861(7) 0.6934(19) 0.2203(10) 0.111(5) Uiso 1 1 d D . . . .
H404 H -0.6929 0.7328 0.2565 0.133 Uiso 1 1 calc R U . . .
C405 C -0.69438(6) 0.6324(18) 0.1646(9) 0.111(5) Uiso 1 1 d D . . . .
C406 C -0.68801(7) 0.581(2) 0.1068(10) 0.111(5) Uiso 1 1 d D . . . .
H406 H -0.6919 0.5459 0.0669 0.133 Uiso 1 1 calc R U . . .
C407 C -0.67588(7) 0.583(2) 0.1086(10) 0.111(5) Uiso 1 1 d D . . . .
H407 H -0.6716 0.5447 0.0720 0.133 Uiso 1 1 calc R U . . .
C408 C -0.70735(6) 0.6277(17) 0.1651(9) 0.111(5) Uiso 1 1 d D . . . .
O205 O -0.74652(8) 0.5095(17) 0.3857(10) 0.116(9) Uiso 1 1 d D . . . .
O206 O -0.74667(8) 0.3901(17) 0.2866(10) 0.118(9) Uiso 1 1 d D . . . .
O207 O -0.80697(8) 0.5185(16) 0.3869(10) 0.106(8) Uiso 1 1 d D . . . .
O208 O -0.80724(8) 0.3959(16) 0.2898(10) 0.103(8) Uiso 1 1 d D . . . .
C409 C -0.75175(6) 0.4472(15) 0.3377(9) 0.098(4) Uiso 1 1 d D . . . .
C410 C -0.76471(6) 0.4514(18) 0.3367(9) 0.098(4) Uiso 1 1 d D . . . .
C411 C -0.77068(7) 0.5100(19) 0.3928(10) 0.098(4) Uiso 1 1 d D . . . .
H411 H -0.7666 0.5454 0.4316 0.117 Uiso 1 1 calc R U . . .
C412 C -0.78279(7) 0.5159(17) 0.3908(10) 0.098(4) Uiso 1 1 d D . . . .
H412 H -0.7867 0.5606 0.4256 0.117 Uiso 1 1 calc R U . . .
C413 C -0.78901(6) 0.4552(16) 0.3371(9) 0.098(4) Uiso 1 1 d D . . . .
C414 C -0.78304(7) 0.399(2) 0.2799(10) 0.098(4) Uiso 1 1 d D . . . .
H414 H -0.7872 0.3612 0.2421 0.117 Uiso 1 1 calc R U . . .
C415 C -0.77091(7) 0.398(2) 0.2790(10) 0.098(4) Uiso 1 1 d D . . . .
H415 H -0.7669 0.3626 0.2397 0.117 Uiso 1 1 calc R U . . .
C416 C -0.80198(6) 0.4579(18) 0.3383(11) 0.098(4) Uiso 1 1 d D . . . .
O209 O -0.73467(8) 0.6726(18) 0.2185(10) 0.119(9) Uiso 1 1 d D . . . .
O210 O -0.73488(8) 0.5694(19) 0.1109(10) 0.122(9) Uiso 1 1 d D . . . .
O211 O -0.79508(9) 0.685(2) 0.2202(11) 0.147(11) Uiso 1 1 d D . . . .
O212 O -0.79542(8) 0.580(2) 0.1139(11) 0.143(11) Uiso 1 1 d D . . . .
C417 C -0.73993(7) 0.6176(16) 0.1664(9) 0.145(6) Uiso 1 1 d D . . . .
C418 C -0.75289(7) 0.6220(19) 0.1660(9) 0.145(6) Uiso 1 1 d D . . . .
C419 C -0.75878(8) 0.682(2) 0.2215(11) 0.145(6) Uiso 1 1 d D . . . .
H419 H -0.7546 0.7218 0.2580 0.173 Uiso 1 1 calc R U . . .
C420 C -0.77091(8) 0.684(2) 0.2224(11) 0.145(6) Uiso 1 1 d D . . . .
H420 H -0.7748 0.7202 0.2617 0.173 Uiso 1 1 calc R U . . .
C421 C -0.77717(7) 0.632(2) 0.1648(10) 0.145(6) Uiso 1 1 d D . . . .
C422 C -0.77125(8) 0.577(2) 0.1064(11) 0.145(6) Uiso 1 1 d D . . . .
H422 H -0.7754 0.5444 0.0667 0.173 Uiso 1 1 calc R U . . .
C423 C -0.75914(8) 0.572(2) 0.1072(11) 0.145(6) Uiso 1 1 d D . . . .
H423 H -0.7552 0.5347 0.0684 0.173 Uiso 1 1 calc R U . . .
C424 C -0.79014(7) 0.6300(17) 0.1685(9) 0.145(6) Uiso 1 1 d D . . . .
O213 O -0.81733(8) 0.6863(19) 0.2194(11) 0.127(9) Uiso 1 1 d D . . . .
O214 O -0.81779(9) 0.5783(19) 0.1142(10) 0.128(10) Uiso 1 1 d D . . . .
O215 O -0.87771(9) 0.7098(18) 0.2216(11) 0.125(9) Uiso 1 1 d D . . . .
O216 O -0.87828(8) 0.600(2) 0.1175(11) 0.138(10) Uiso 1 1 d D . . . .
C425 C -0.82272(7) 0.6318(17) 0.1677(10) 0.151(7) Uiso 1 1 d D . . . .
C426 C -0.83565(7) 0.6410(19) 0.1661(10) 0.151(7) Uiso 1 1 d D . . . .
C427 C -0.84140(7) 0.7049(19) 0.2203(11) 0.151(7) Uiso 1 1 d D . . . .
H427 H -0.8371 0.7471 0.2549 0.181 Uiso 1 1 calc R U . . .
C428 C -0.85353(8) 0.706(2) 0.2228(12) 0.151(7) Uiso 1 1 d D . . . .
H428 H -0.8574 0.7431 0.2620 0.181 Uiso 1 1 calc R U . . .
C429 C -0.85992(7) 0.651(2) 0.1670(11) 0.151(7) Uiso 1 1 d D . . . .
C430 C -0.85414(8) 0.595(2) 0.1088(11) 0.151(7) Uiso 1 1 d D . . . .
H430 H -0.8584 0.5612 0.0698 0.181 Uiso 1 1 calc R U . . .
C431 C -0.84202(8) 0.589(2) 0.1086(12) 0.151(7) Uiso 1 1 d D . . . .
H431 H -0.8382 0.5505 0.0701 0.181 Uiso 1 1 calc R U . . .
C432 C -0.87288(7) 0.6516(17) 0.1709(10) 0.151(7) Uiso 1 1 d D . . . .
O217 O -0.90135(8) 0.6067(18) 0.1122(11) 0.131(10) Uiso 1 1 d D . . . .
O218 O -0.90073(8) 0.7218(17) 0.2136(10) 0.112(8) Uiso 1 1 d D . . . .
O219 O -0.96176(8) 0.6233(17) 0.1169(10) 0.113(8) Uiso 1 1 d D . . . .
O220 O -0.96124(8) 0.7399(16) 0.2175(10) 0.097(7) Uiso 1 1 d D . . . .
C433 C -0.90617(6) 0.6612(15) 0.1662(9) 0.122(5) Uiso 1 1 d D . . . .
C434 C -0.91914(6) 0.6643(17) 0.1674(9) 0.122(5) Uiso 1 1 d D . . . .
C435 C -0.92548(7) 0.612(2) 0.1100(11) 0.122(5) Uiso 1 1 d D . . . .
H435 H -0.9216 0.5719 0.0724 0.146 Uiso 1 1 calc R U . . .
C436 C -0.93758(7) 0.620(2) 0.1087(10) 0.122(5) Uiso 1 1 d D . . . .
H436 H -0.9418 0.5879 0.0689 0.146 Uiso 1 1 calc R U . . .
C437 C -0.94342(6) 0.676(2) 0.1666(10) 0.122(5) Uiso 1 1 d D . . . .
C438 C -0.93707(7) 0.729(2) 0.2238(10) 0.122(5) Uiso 1 1 d D . . . .
H438 H -0.9409 0.7654 0.2631 0.146 Uiso 1 1 calc R U . . .
C439 C -0.92495(7) 0.7266(19) 0.2223(10) 0.122(5) Uiso 1 1 d D . . . .
H439 H -0.9207 0.7670 0.2581 0.146 Uiso 1 1 calc R U . . .
C440 C -0.95639(6) 0.680(2) 0.1661(12) 0.122(5) Uiso 1 1 d D . . . .
O221 O -0.83043(8) 0.4114(16) 0.2832(10) 0.107(8) Uiso 1 1 d D . . . .
O222 O -0.82996(8) 0.5247(17) 0.3857(10) 0.115(8) Uiso 1 1 d D . . . .
O223 O -0.89087(8) 0.4288(16) 0.2839(10) 0.098(7) Uiso 1 1 d D . . . .
O224 O -0.89047(8) 0.5441(16) 0.3852(10) 0.103(7) Uiso 1 1 d D . . . .
C441 C -0.83534(6) 0.4707(17) 0.3344(10) 0.106(4) Uiso 1 1 d D . . . .
C442 C -0.84831(6) 0.4694(16) 0.3371(9) 0.106(4) Uiso 1 1 d D . . . .
C443 C -0.85461(7) 0.4141(19) 0.2809(10) 0.106(4) Uiso 1 1 d D . . . .
H443 H -0.8507 0.3771 0.2419 0.127 Uiso 1 1 calc R U . . .
C444 C -0.86673(7) 0.4139(18) 0.2830(10) 0.106(4) Uiso 1 1 d D . . . .
H444 H -0.8709 0.3718 0.2479 0.127 Uiso 1 1 calc R U . . .
C445 C -0.87262(6) 0.4764(17) 0.3374(9) 0.106(4) Uiso 1 1 d D . . . .
C446 C -0.86630(7) 0.5364(18) 0.3911(11) 0.106(4) Uiso 1 1 d D . . . .
H446 H -0.8702 0.5816 0.4258 0.127 Uiso 1 1 calc R U . . .
C447 C -0.85420(7) 0.5292(19) 0.3930(9) 0.106(4) Uiso 1 1 d D . . . .
H447 H -0.8500 0.5644 0.4317 0.127 Uiso 1 1 calc R U . . .
C448 C -0.88557(6) 0.4828(19) 0.3348(11) 0.106(4) Uiso 1 1 d D . . . .
O225 O -0.91369(8) 0.4330(18) 0.2840(10) 0.123(9) Uiso 1 1 d D . . . .
O226 O -0.91307(8) 0.5475(17) 0.3859(10) 0.118(9) Uiso 1 1 d D . . . .
O227 O -0.97408(8) 0.4537(18) 0.2864(10) 0.121(9) Uiso 1 1 d D . . . .
O228 O -0.97360(8) 0.5649(16) 0.3898(10) 0.103(8) Uiso 1 1 d D . . . .
C449 C -0.91852(6) 0.4885(15) 0.3376(9) 0.094(4) Uiso 1 1 d D . . . .
C450 C -0.93149(6) 0.4922(17) 0.3384(9) 0.094(4) Uiso 1 1 d D . . . .
C451 C -0.93783(7) 0.439(2) 0.2816(10) 0.094(4) Uiso 1 1 d D . . . .
H451 H -0.9340 0.3998 0.2434 0.112 Uiso 1 1 calc R U . . .
C452 C -0.94995(7) 0.4439(19) 0.2816(10) 0.094(4) Uiso 1 1 d D . . . .
H452 H -0.9542 0.4080 0.2434 0.112 Uiso 1 1 calc R U . . .
C453 C -0.95577(6) 0.5023(17) 0.3384(9) 0.094(4) Uiso 1 1 d D . . . .
C454 C -0.94940(7) 0.5602(17) 0.3929(10) 0.094(4) Uiso 1 1 d D . . . .
H454 H -0.9532 0.6047 0.4283 0.112 Uiso 1 1 calc R U . . .
C455 C -0.93731(7) 0.5516(18) 0.3948(9) 0.094(4) Uiso 1 1 d D . . . .
H455 H -0.9331 0.5857 0.4338 0.112 Uiso 1 1 calc R U . . .
C456 C -0.96874(6) 0.5050(17) 0.3384(10) 0.094(4) Uiso 1 1 d D . . . .
O229 O -0.05685(8) 0.4445(18) 0.2832(10) 0.130(10) Uiso 1 1 d D . . . .
O230 O -0.05732(8) 0.5574(17) 0.3859(10) 0.112(8) Uiso 1 1 d D . . . .
O231 O 0.00356(8) 0.4554(17) 0.2864(10) 0.111(8) Uiso 1 1 d D . . . .
O232 O 0.00324(8) 0.5649(16) 0.3908(10) 0.102(7) Uiso 1 1 d D . . . .
C457 C -0.05195(6) 0.4985(15) 0.3372(9) 0.103(4) Uiso 1 1 d D . . . .
C458 C -0.03898(6) 0.5006(17) 0.3381(9) 0.103(4) Uiso 1 1 d D . . . .
C459 C -0.03271(7) 0.4458(19) 0.2815(10) 0.103(4) Uiso 1 1 d D . . . .
H459 H -0.0366 0.4055 0.2442 0.124 Uiso 1 1 calc R U . . .
C460 C -0.02060(7) 0.451(2) 0.2806(9) 0.103(4) Uiso 1 1 d D . . . .
H460 H -0.0164 0.4186 0.2408 0.124 Uiso 1 1 calc R U . . .
C461 C -0.01468(6) 0.5048(18) 0.3392(9) 0.103(4) Uiso 1 1 d D . . . .
C462 C -0.02095(7) 0.5605(19) 0.3954(10) 0.103(4) Uiso 1 1 d D . . . .
H462 H -0.0170 0.5969 0.4346 0.124 Uiso 1 1 calc R U . . .
C463 C -0.03307(7) 0.5618(18) 0.3931(10) 0.103(4) Uiso 1 1 d D . . . .
H463 H -0.0372 0.6037 0.4284 0.124 Uiso 1 1 calc R U . . .
C464 C -0.00170(6) 0.5065(18) 0.3389(10) 0.103(4) Uiso 1 1 d D . . . .

loop_
_atom_site_aniso_label
_atom_site_aniso_U_11
_atom_site_aniso_U_22
_atom_site_aniso_U_33
_atom_site_aniso_U_23
_atom_site_aniso_U_13
_atom_site_aniso_U_12
Ga1 0.0063(8) 0.0023(10) 0.0038(9) 0.0001(6) 0.0015(7) 0.0003(7)
Ga2 0.0058(8) 0.0035(10) 0.0043(9) 0.0003(6) 0.0011(6) -0.0005(7)
Ga3 0.0070(9) 0.0060(10) 0.0058(11) 0.0007(7) 0.0011(7) -0.0004(8)
Ga4 0.0073(9) 0.0106(10) 0.0050(11) 0.0008(8) 0.0018(7) -0.0013(8)
Ga5 0.0075(10) 0.0151(10) 0.0056(11) 0.0009(8) 0.0014(8) 0.0011(8)
Ga6 0.0097(9) 0.0205(10) 0.0046(10) 0.0001(7) 0.0026(7) -0.0007(7)
Ga7 0.0099(11) 0.0247(14) 0.0062(12) -0.0006(10) 0.0018(8) 0.0018(10)
Ga8 0.0124(11) 0.0265(16) 0.0064(12) -0.0012(9) 0.0026(9) 0.0005(10)
Ga9 0.0146(11) 0.0287(18) 0.0082(12) -0.0026(9) 0.0013(9) 0.0019(10)
Ga10 0.0158(11) 0.0308(18) 0.0117(13) -0.0031(10) 0.0014(9) -0.0031(10)
Ga11 0.0181(12) 0.0305(18) 0.0144(13) -0.0027(10) -0.0007(9) 0.0012(10)
Ga12 0.0202(12) 0.0312(17) 0.0171(14) -0.0018(11) 0.0003(10) -0.0033(11)
Ga13 0.0215(11) 0.0316(13) 0.0219(13) -0.0015(9) -0.0011(9) 0.0002(9)
Ga14 0.0221(12) 0.0289(13) 0.0243(14) -0.0013(10) -0.0008(10) -0.0008(10)
Ga15 0.0233(13) 0.0265(13) 0.0257(15) -0.0015(11) -0.0004(10) 0.0014(11)
Ga16 0.0231(12) 0.0232(14) 0.0288(15) 0.0001(11) -0.0006(10) 0.0007(11)
Ga17 0.0236(13) 0.0242(18) 0.0305(15) 0.0008(11) -0.0009(10) 0.0018(11)
Ga18 0.0237(13) 0.0247(19) 0.0311(15) -0.0015(10) -0.0013(11) 0.0008(11)
Ga19 0.0236(13) 0.0248(18) 0.0303(15) -0.0016(10) -0.0009(10) -0.0002(11)
Ga20 0.0241(12) 0.0241(14) 0.0283(15) -0.0016(11) -0.0004(10) 0.0027(11)
Ga21 0.0243(13) 0.0257(13) 0.0243(14) -0.0008(10) -0.0001(10) -0.0003(11)
Ga22 0.0223(12) 0.0281(13) 0.0253(14) -0.0021(10) -0.0002(10) 0.0003(10)
Ga23 0.0220(11) 0.0320(13) 0.0206(12) -0.0021(9) -0.0012(9) -0.0014(9)
Ga24 0.0205(12) 0.0319(17) 0.0177(14) -0.0018(11) -0.0002(10) 0.0012(11)
Ga25 0.0174(12) 0.0301(18) 0.0150(13) -0.0027(10) 0.0007(9) -0.0032(10)
Ga26 0.0156(11) 0.0280(18) 0.0116(13) -0.0019(9) 0.0012(9) 0.0019(10)
Ga27 0.0141(11) 0.0305(19) 0.0078(12) -0.0014(9) 0.0016(9) 0.0004(10)
Ga28 0.0127(11) 0.0269(16) 0.0064(12) -0.0010(9) 0.0026(9) 0.0027(10)
Ga29 0.0113(11) 0.0239(14) 0.0056(12) 0.0001(9) 0.0024(8) 0.0003(10)
Ga30 0.0087(9) 0.0201(10) 0.0051(10) 0.0008(7) 0.0018(7) 0.0011(7)
Ga31 0.0086(10) 0.0153(10) 0.0041(11) 0.0006(7) 0.0016(8) -0.0013(8)
Ga32 0.0073(9) 0.0104(10) 0.0054(11) 0.0002(8) 0.0013(7) -0.0002(8)
Ga33 0.0069(9) 0.0058(10) 0.0050(11) -0.0002(7) 0.0016(7) -0.0018(8)
Ga34 0.0063(8) 0.0038(10) 0.0047(9) 0.0001(6) 0.0016(6) 0.0000(6)

loop_
_atom_type_symbol
_atom_type_description
_atom_type_scat_dispersion_real
_atom_type_scat_dispersion_imag
_atom_type_scat_source
C C 0.0181 0.0091 'International Tables Vol C Tables 4.2.6.8 and 6.1.1.4'
Ga Ga -1.2846 0.7763 'International Tables Vol C Tables 4.2.6.8 and 6.1.1.4'
O O 0.0492 0.0322 'International Tables Vol C Tables 4.2.6.8 and 6.1.1.4'
H H 0.0000 0.0000 'International Tables Vol C Tables 4.2.6.8 and 6.1.1.4'

loop_
_geom_angle_atom_site_label_1
_geom_angle_atom_site_label_2
_geom_angle_atom_site_label_3
_geom_angle
_geom_angle_site_symmetry_1
_geom_angle_site_symmetry_3
Ga1 O1A Ga34 123.8(6) . 2_445
Ga2 O2A Ga1 123.4(6) . .
Ga3 O3A Ga2 124.6(6) . .
Ga4 O4A Ga3 123.9(6) . .
Ga4 O5A Ga5 124.9(6) . .
Ga6 O6A Ga5 124.3(6) . .
Ga7 O7A Ga6 125.5(6) . .
Ga8 O8A Ga7 123.1(6) . .
Ga9 O9A Ga8 125.4(7) . .
Ga10 O10A Ga9 123.6(7) . .
Ga11 O11A Ga10 124.7(7) . .
Ga11 O12A Ga12 124.0(7) . .
Ga13 O13A Ga12 124.5(7) . .
Ga13 O14A Ga14 122.8(7) . .
Ga15 O15A Ga14 123.3(8) . .
Ga16 O16A Ga15 123.1(8) . .
Ga17 O17A Ga16 123.0(8) . .
Ga18 O18A Ga17 123.7(8) . 2_355
Ga19 O19A Ga18 122.8(8) . .
Ga20 O20A Ga19 124.2(8) . .
Ga20 O21A Ga21 122.7(8) . .
Ga22 O22A Ga21 122.2(8) . .
Ga22 O23A Ga23 124.4(8) . .
Ga24 O24A Ga23 123.3(7) . .
Ga24 O25A Ga25 124.6(7) . .
Ga26 O26A Ga25 124.4(7) . .
Ga26 O27A Ga27 125.2(7) . .
Ga27 O28A Ga28 123.3(6) . .
Ga29 O29A Ga28 125.6(7) . .
Ga29 O30A Ga30 123.5(6) . .
Ga31 O31A Ga30 125.0(7) . .
Ga31 O32A Ga32 124.6(6) . .
Ga32 O33A Ga33 124.7(6) . .
Ga33 O34A Ga34 124.4(6) . .
O1A Ga1 O2A 178.6(5) . .
O1A Ga1 O3 88.1(5) . 2_455
O2A Ga1 O3 93.3(5) . 2_455
O1A Ga1 O1 92.0(5) . .
O2A Ga1 O1 88.4(5) . .
O3 Ga1 O1 84.4(5) 2_455 .
O1A Ga1 O80 86.2(5) . 1_554
O2A Ga1 O80 93.5(4) . 1_554
O3 Ga1 O80 91.5(5) 2_455 1_554
O1 Ga1 O80 175.7(5) . 1_554
O1A Ga1 O78 92.4(5) . 2_445
O2A Ga1 O78 86.3(5) . 2_445
O3 Ga1 O78 178.7(6) 2_455 2_445
O1 Ga1 O78 94.4(5) . 2_445
O80 Ga1 O78 89.7(5) 1_554 2_445
O3A Ga2 O2A 178.5(5) . .
O3A Ga2 O4 88.6(5) . 2_455
O2A Ga2 O4 92.8(5) . 2_455
O3A Ga2 O74 91.9(5) . 1_545
O2A Ga2 O74 88.0(5) . 1_545
O4 Ga2 O74 84.2(5) 2_455 1_545
O3A Ga2 O79 86.8(5) . 1_554
O2A Ga2 O79 93.3(5) . 1_554
O4 Ga2 O79 93.3(5) 2_455 1_554
O74 Ga2 O79 177.2(6) 1_545 1_554
O3A Ga2 O5 92.7(5) . .
O2A Ga2 O5 85.8(5) . .
O4 Ga2 O5 177.0(5) 2_455 .
O74 Ga2 O5 93.0(5) 1_545 .
O79 Ga2 O5 89.5(5) 1_554 .
O3A Ga3 O4A 179.3(5) . .
O3A Ga3 O73 92.1(5) . 1_545
O4A Ga3 O73 88.1(5) . 1_545
O3A Ga3 O9 88.3(5) . .
O4A Ga3 O9 92.4(5) . .
O73 Ga3 O9 83.7(5) 1_545 .
O3A Ga3 O84 86.9(5) . 1_554
O4A Ga3 O84 93.0(4) . 1_554
O73 Ga3 O84 175.7(5) 1_545 1_554
O9 Ga3 O84 92.1(5) . 1_554
O3A Ga3 O6 92.8(5) . .
O4A Ga3 O6 86.5(5) . .
O73 Ga3 O6 94.4(5) 1_545 .
O9 Ga3 O6 177.8(6) . .
O84 Ga3 O6 89.8(5) 1_554 .
O5A Ga4 O4A 179.1(5) . .
O5A Ga4 O10 88.9(5) . .
O4A Ga4 O10 92.0(5) . .
O5A Ga4 O83 87.6(5) . 1_554
O4A Ga4 O83 92.5(5) . 1_554
O10 Ga4 O83 94.9(5) . 1_554
O5A Ga4 O122 92.9(5) . .
O4A Ga4 O122 87.0(5) . .
O10 Ga4 O122 84.1(5) . .
O83 Ga4 O122 178.9(6) 1_554 .
O5A Ga4 O13 92.7(5) . .
O4A Ga4 O13 86.3(5) . .
O10 Ga4 O13 176.0(5) . .
O83 Ga4 O13 88.9(5) 1_554 .
O122 Ga4 O13 92.1(5) . .
O5A Ga5 O6A 179.3(5) . .
O5A Ga5 O17 88.6(5) . .
O6A Ga5 O17 92.0(5) . .
O5A Ga5 O121 92.6(5) . .
O6A Ga5 O121 87.8(5) . .
O17 Ga5 O121 84.1(5) . .
O5A Ga5 O88 87.2(5) . 1_554
O6A Ga5 O88 92.4(5) . 1_554
O17 Ga5 O88 92.3(5) . 1_554
O121 Ga5 O88 176.4(6) . 1_554
O5A Ga5 O14 93.0(5) . .
O6A Ga5 O14 86.5(5) . .
O17 Ga5 O14 176.7(6) . .
O121 Ga5 O14 92.9(6) . .
O88 Ga5 O14 90.7(5) 1_554 .
O7A Ga6 O6A 178.6(6) . .
O7A Ga6 O18 89.2(5) . .
O6A Ga6 O18 92.1(5) . .
O7A Ga6 O87 87.0(5) . 1_554
O6A Ga6 O87 92.5(5) . 1_554
O18 Ga6 O87 95.1(5) . 1_554
O7A Ga6 O118 92.8(5) . .
O6A Ga6 O118 87.6(5) . .
O18 Ga6 O118 84.5(5) . .
O87 Ga6 O118 179.5(7) 1_554 .
O7A Ga6 O21 91.7(5) . .
O6A Ga6 O21 87.0(5) . .
O18 Ga6 O21 176.8(6) . .
O87 Ga6 O21 88.0(5) 1_554 .
O118 Ga6 O21 92.4(5) . .
O7A Ga7 O25 89.3(5) . .
O7A Ga7 O8A 178.5(5) . .
O25 Ga7 O8A 92.2(5) . .
O7A Ga7 O92 86.8(5) . 1_554
O25 Ga7 O92 91.8(5) . 1_554
O8A Ga7 O92 92.9(5) . 1_554
O7A Ga7 O117 92.7(5) . .
O25 Ga7 O117 84.5(5) . .
O8A Ga7 O117 87.7(5) . .
O92 Ga7 O117 176.3(5) 1_554 .
O7A Ga7 O22 92.4(5) . .
O25 Ga7 O22 177.7(6) . .
O8A Ga7 O22 86.1(5) . .
O92 Ga7 O22 89.9(5) 1_554 .
O117 Ga7 O22 93.9(6) . .
O9A Ga8 O8A 178.1(5) . .
O9A Ga8 O26 89.7(5) . .
O8A Ga8 O26 92.2(5) . .
O9A Ga8 O91 86.2(5) . 1_554
O8A Ga8 O91 93.5(5) . 1_554
O26 Ga8 O91 93.8(5) . 1_554
O9A Ga8 O114 92.7(5) . .
O8A Ga8 O114 87.6(5) . .
O26 Ga8 O114 85.2(5) . .
O91 Ga8 O114 178.5(6) 1_554 .
O9A Ga8 O29 91.6(5) . .
O8A Ga8 O29 86.6(5) . .
O26 Ga8 O29 177.0(5) . .
O91 Ga8 O29 89.0(5) 1_554 .
O114 Ga8 O29 92.0(5) . .
O9A Ga9 O10A 178.8(5) . .
O9A Ga9 O33 89.2(5) . .
O10A Ga9 O33 91.8(5) . .
O9A Ga9 O113 92.7(5) . .
O10A Ga9 O113 88.0(5) . .
O33 Ga9 O113 84.9(6) . .
O9A Ga9 O96 86.4(5) . 1_554
O10A Ga9 O96 92.9(5) . 1_554
O33 Ga9 O96 92.1(5) . 1_554
O113 Ga9 O96 176.8(6) . 1_554
O9A Ga9 O30 91.8(5) . .
O10A Ga9 O30 87.2(5) . .
O33 Ga9 O30 178.4(6) . .
O113 Ga9 O30 93.9(6) . .
O96 Ga9 O30 89.2(5) 1_554 .
O11A Ga10 O10A 179.4(6) . .
O11A Ga10 O34 89.1(5) . .
O10A Ga10 O34 91.4(5) . .
O11A Ga10 O95 86.8(5) . 1_554
O10A Ga10 O95 93.2(5) . 1_554
O34 Ga10 O95 93.6(5) . 1_554
O11A Ga10 O70 93.1(6) . 1_545
O10A Ga10 O70 87.0(6) . 1_545
O34 Ga10 O70 84.4(6) . 1_545
O95 Ga10 O70 178.1(6) 1_554 1_545
O11A Ga10 O37 92.6(5) . .
O10A Ga10 O37 86.8(5) . .
O34 Ga10 O37 175.2(6) . .
O95 Ga10 O37 91.0(5) 1_554 .
O70 Ga10 O37 91.0(6) 1_545 .
O11A Ga11 O12A 179.7(6) . .
O11A Ga11 O41 88.8(6) . .
O12A Ga11 O41 91.1(5) . .
O11A Ga11 O100 87.0(5) . 1_554
O12A Ga11 O100 92.7(5) . 1_554
O41 Ga11 O100 94.0(6) . 1_554
O11A Ga11 O69 93.3(6) . 1_545
O12A Ga11 O69 87.0(5) . 1_545
O41 Ga11 O69 84.5(6) . 1_545
O100 Ga11 O69 178.4(6) 1_554 1_545
O11A Ga11 O38 92.8(6) . .
O12A Ga11 O38 87.4(6) . .
O41 Ga11 O38 176.3(6) . .
O100 Ga11 O38 89.5(6) 1_554 .
O69 Ga11 O38 92.0(6) 1_545 .
O13A Ga12 O12A 179.3(6) . .
O13A Ga12 O42 89.7(6) . .
O12A Ga12 O42 90.6(5) . .
O13A Ga12 O128 93.2(6) . .
O12A Ga12 O128 87.5(6) . .
O42 Ga12 O128 83.2(6) . .
O13A Ga12 O46 93.3(6) . .
O12A Ga12 O46 86.5(5) . .
O42 Ga12 O46 174.2(6) . .
O128 Ga12 O46 91.6(6) . .
O13A Ga12 O99 86.5(6) . 1_554
O12A Ga12 O99 92.8(5) . 1_554
O42 Ga12 O99 93.8(6) . 1_554
O128 Ga12 O99 177.0(6) . 1_554
O46 Ga12 O99 91.4(6) . 1_554
O13A Ga13 O14A 178.5(7) . .
O13A Ga13 O50 89.3(6) . .
O14A Ga13 O50 92.1(6) . .
O13A Ga13 O104 86.8(6) . 1_554
O14A Ga13 O104 93.2(6) . 1_554
O50 Ga13 O104 94.0(6) . 1_554
O13A Ga13 O127 92.9(6) . .
O14A Ga13 O127 87.1(6) . .
O50 Ga13 O127 86.0(6) . .
O104 Ga13 O127 179.6(7) 1_554 .
O13A Ga13 O45 92.2(6) . .
O14A Ga13 O45 86.3(6) . .
O50 Ga13 O45 176.8(7) . .
O104 Ga13 O45 88.9(6) 1_554 .
O127 Ga13 O45 91.1(6) . .
O15A Ga14 O14A 178.7(6) . .
O15A Ga14 O49 89.4(6) . .
O14A Ga14 O49 91.8(6) . .
O15A Ga14 O132 92.5(6) . .
O14A Ga14 O132 88.0(6) . .
O49 Ga14 O132 83.8(6) . .
O15A Ga14 O103 86.0(6) . 1_554
O14A Ga14 O103 93.6(6) . 1_554
O49 Ga14 O103 92.7(6) . 1_554
O132 Ga14 O103 176.2(7) . 1_554
O15A Ga14 O54 93.3(6) . .
O14A Ga14 O54 85.5(6) . .
O49 Ga14 O54 175.3(7) . .
O132 Ga14 O54 92.2(6) . .
O103 Ga14 O54 91.3(6) 1_554 .
O15A Ga15 O16A 178.6(6) . .
O15A Ga15 O58 88.4(6) . .
O16A Ga15 O58 92.8(6) . .
O15A Ga15 O131 92.5(6) . .
O16A Ga15 O131 88.3(6) . .
O58 Ga15 O131 85.5(6) . .
O15A Ga15 O108 86.2(6) . 1_554
O16A Ga15 O108 93.0(6) . 1_554
O58 Ga15 O108 92.8(6) . 1_554
O131 Ga15 O108 177.9(7) . 1_554
O15A Ga15 O53 92.3(6) . .
O16A Ga15 O53 86.5(6) . .
O58 Ga15 O53 179.0(7) . .
O131 Ga15 O53 93.7(6) . .
O108 Ga15 O53 88.0(6) 1_554 .
O17A Ga16 O16A 179.1(6) . .
O17A Ga16 O136 92.2(5) . .
O16A Ga16 O136 88.0(5) . .
O17A Ga16 O57 89.5(6) . .
O16A Ga16 O57 91.4(6) . .
O136 Ga16 O57 84.1(6) . .
O17A Ga16 O107 86.8(6) . 1_554
O16A Ga16 O107 93.1(6) . 1_554
O136 Ga16 O107 176.7(7) . 1_554
O57 Ga16 O107 92.7(6) . 1_554
O17A Ga16 O62 93.6(6) . .
O16A Ga16 O62 85.5(6) . .
O136 Ga16 O62 92.1(6) . .
O57 Ga16 O62 175.2(7) . .
O107 Ga16 O62 91.1(6) 1_554 .
O17A Ga17 O18A 179.6(6) . 2_345
O17A Ga17 O135 93.0(5) . .
O18A Ga17 O135 87.3(5) 2_345 .
O17A Ga17 O68 88.4(6) . .
O18A Ga17 O68 91.7(6) 2_345 .
O135 Ga17 O68 83.8(6) . .
O17A Ga17 O112 87.1(6) . 1_554
O18A Ga17 O112 92.5(6) 2_345 1_554
O135 Ga17 O112 176.8(7) . 1_554
O68 Ga17 O112 93.0(7) . 1_554
O17A Ga17 O61 93.1(6) . .
O18A Ga17 O61 86.8(6) 2_345 .
O135 Ga17 O61 94.1(6) . .
O68 Ga17 O61 177.5(7) . .
O112 Ga17 O61 89.1(6) 1_554 .
O19A Ga18 O18A 179.3(6) . .
O19A Ga18 O111 86.9(6) . 2_356
O18A Ga18 O111 92.6(6) . 2_356
O19A Ga18 O65 92.9(6) . .
O18A Ga18 O65 87.6(6) . .
O111 Ga18 O65 177.1(7) 2_356 .
O19A Ga18 O67 89.0(6) . 2_355
O18A Ga18 O67 91.5(6) . 2_355
O111 Ga18 O67 93.7(6) 2_356 2_355
O65 Ga18 O67 83.4(6) . 2_355
O19A Ga18 O109 93.3(6) . .
O18A Ga18 O109 86.3(6) . .
O111 Ga18 O109 90.9(6) 2_356 .
O65 Ga18 O109 92.1(6) . .
O67 Ga18 O109 175.0(7) 2_355 .
O19A Ga19 O20A 178.7(6) . .
O19A Ga19 O133 88.6(6) . 1_565
O20A Ga19 O133 91.9(5) . 1_565
O19A Ga19 O66 93.0(6) . .
O20A Ga19 O66 88.2(6) . .
O133 Ga19 O66 84.0(6) 1_565 .
O19A Ga19 O110 92.9(6) . .
O20A Ga19 O110 86.7(6) . .
O133 Ga19 O110 177.2(7) 1_565 .
O66 Ga19 O110 93.6(7) . .
O19A Ga19 O63 86.6(6) . 1_566
O20A Ga19 O63 92.2(6) . 1_566
O133 Ga19 O63 92.2(6) 1_565 1_566
O66 Ga19 O63 176.1(7) . 1_566
O110 Ga19 O63 90.3(6) . 1_566
O20A Ga20 O21A 178.6(6) . .
O20A Ga20 O134 91.9(5) . 1_565
O21A Ga20 O134 88.9(5) . 1_565
O20A Ga20 O64 92.7(6) . 1_566
O21A Ga20 O64 86.1(6) . 1_566
O134 Ga20 O64 93.1(6) 1_565 1_566
O20A Ga20 O59 88.2(6) . .
O21A Ga20 O59 93.0(6) . .
O134 Ga20 O59 84.6(6) 1_565 .
O64 Ga20 O59 177.5(7) 1_566 .
O20A Ga20 O105 86.5(6) . .
O21A Ga20 O105 92.7(6) . .
O134 Ga20 O105 177.1(6) 1_565 .
O64 Ga20 O105 89.4(6) 1_566 .
O59 Ga20 O105 92.9(6) . .
O21A Ga21 O22A 178.5(6) . .
O21A Ga21 O129 88.8(6) . 1_565
O22A Ga21 O129 92.7(6) . 1_565
O21A Ga21 O60 92.5(6) . .
O22A Ga21 O60 88.1(6) . .
O129 Ga21 O60 84.2(6) 1_565 .
O21A Ga21 O55 85.9(6) . 1_566
O22A Ga21 O55 93.7(6) . 1_566
O129 Ga21 O55 90.9(6) 1_565 1_566
O60 Ga21 O55 174.8(7) . 1_566
O21A Ga21 O106 92.6(6) . .
O22A Ga21 O106 85.9(6) . .
O129 Ga21 O106 177.8(7) 1_565 .
O60 Ga21 O106 94.1(7) . .
O55 Ga21 O106 90.8(6) 1_566 .
O23A Ga22 O22A 177.7(6) . .
O23A Ga22 O130 89.4(6) . 1_565
O22A Ga22 O130 92.9(6) . 1_565
O23A Ga22 O56 86.0(6) . 1_566
O22A Ga22 O56 93.8(6) . 1_566
O130 Ga22 O56 93.5(6) 1_565 1_566
O23A Ga22 O51 93.0(6) . .
O22A Ga22 O51 87.2(6) . .
O130 Ga22 O51 85.5(6) 1_565 .
O56 Ga22 O51 178.6(7) 1_566 .
O23A Ga22 O101 91.7(6) . .
O22A Ga22 O101 86.0(6) . .
O130 Ga22 O101 177.4(7) 1_565 .
O56 Ga22 O101 88.9(6) 1_566 .
O51 Ga22 O101 92.0(6) . .
O23A Ga23 O125 88.8(6) . 1_565
O23A Ga23 O24A 178.5(6) . .
O125 Ga23 O24A 92.4(6) 1_565 .
O23A Ga23 O52 93.0(6) . .
O125 Ga23 O52 84.1(6) 1_565 .
O24A Ga23 O52 87.9(6) . .
O23A Ga23 O47 86.3(6) . 1_566
O125 Ga23 O47 91.5(6) 1_565 1_566
O24A Ga23 O47 92.8(6) . 1_566
O52 Ga23 O47 175.5(7) . 1_566
O23A Ga23 O102 92.4(6) . .
O125 Ga23 O102 177.8(8) 1_565 .
O24A Ga23 O102 86.3(6) . .
O52 Ga23 O102 94.1(7) . .
O47 Ga23 O102 90.4(6) 1_566 .
O25A Ga24 O24A 179.2(6) . .
O25A Ga24 O48 87.1(6) . 1_566
O24A Ga24 O48 92.7(6) . 1_566
O25A Ga24 O126 89.0(6) . 1_565
O24A Ga24 O126 91.9(5) . 1_565
O48 Ga24 O126 94.2(6) 1_566 1_565
O25A Ga24 O44 93.2(6) . .
O24A Ga24 O44 87.0(6) . .
O48 Ga24 O44 179.2(6) 1_566 .
O126 Ga24 O44 85.1(6) 1_565 .
O25A Ga24 O97 92.5(6) . .
O24A Ga24 O97 86.7(6) . .
O48 Ga24 O97 89.5(6) 1_566 .
O126 Ga24 O97 176.1(6) 1_565 .
O44 Ga24 O97 91.2(6) . .
O25A Ga25 O26A 179.1(5) . .
O25A Ga25 O71 88.8(6) . .
O26A Ga25 O71 91.5(5) . .
O25A Ga25 O43 93.2(6) . .
O26A Ga25 O43 87.7(5) . .
O71 Ga25 O43 84.4(6) . .
O25A Ga25 O40 86.9(6) . 1_566
O26A Ga25 O40 92.2(5) . 1_566
O71 Ga25 O40 92.2(6) . 1_566
O43 Ga25 O40 176.6(6) . 1_566
O25A Ga25 O98 92.4(6) . .
O26A Ga25 O98 87.4(6) . .
O71 Ga25 O98 176.0(6) . .
O43 Ga25 O98 91.8(6) . .
O40 Ga25 O98 91.6(6) 1_566 .
O27A Ga26 O26A 179.0(5) . .
O27A Ga26 O72 89.5(5) . .
O26A Ga26 O72 91.1(5) . .
O27A Ga26 O39 86.8(5) . 1_566
O26A Ga26 O39 92.3(5) . 1_566
O72 Ga26 O39 94.6(6) . 1_566
O27A Ga26 O36 93.1(5) . .
O26A Ga26 O36 87.8(5) . .
O72 Ga26 O36 84.0(5) . .
O39 Ga26 O36 178.5(6) 1_566 .
O27A Ga26 O93 92.3(5) . .
O26A Ga26 O93 87.2(5) . .
O72 Ga26 O93 175.4(6) . .
O39 Ga26 O93 89.8(5) 1_566 .
O36 Ga26 O93 91.7(6) . .
O27A Ga27 O28A 178.3(5) . .
O27A Ga27 O115 89.2(5) . 1_565
O28A Ga27 O115 92.4(5) . 1_565
O27A Ga27 O32 86.6(5) . 1_566
O28A Ga27 O32 92.8(5) . 1_566
O115 Ga27 O32 92.8(5) 1_565 1_566
O27A Ga27 O35 92.9(5) . .
O28A Ga27 O35 87.7(5) . .
O115 Ga27 O35 85.4(6) 1_565 .
O32 Ga27 O35 178.2(6) 1_566 .
O27A Ga27 O94 91.7(5) . .
O28A Ga27 O94 86.7(5) . .
O115 Ga27 O94 177.3(6) 1_565 .
O32 Ga27 O94 89.8(5) 1_566 .
O35 Ga27 O94 91.9(6) . .
O29A Ga28 O28A 178.0(5) . .
O29A Ga28 O116 90.1(5) . 1_565
O28A Ga28 O116 91.8(5) . 1_565
O29A Ga28 O31 86.4(5) . 1_566
O28A Ga28 O31 93.0(5) . 1_566
O116 Ga28 O31 93.1(5) 1_565 1_566
O29A Ga28 O28 92.7(5) . .
O28A Ga28 O28 88.0(5) . .
O116 Ga28 O28 84.4(5) 1_565 .
O31 Ga28 O28 177.3(6) 1_566 .
O29A Ga28 O89 92.6(5) . .
O28A Ga28 O89 85.5(5) . .
O116 Ga28 O89 175.4(6) 1_565 .
O31 Ga28 O89 90.8(5) 1_566 .
O28 Ga28 O89 91.8(6) . .
O29A Ga29 O30A 178.2(5) . .
O29A Ga29 O119 89.4(5) . 1_565
O30A Ga29 O119 92.4(5) . 1_565
O29A Ga29 O24 86.5(5) . 1_566
O30A Ga29 O24 93.0(5) . 1_566
O119 Ga29 O24 93.5(5) 1_565 1_566
O29A Ga29 O27 92.5(5) . .
O30A Ga29 O27 88.1(5) . .
O119 Ga29 O27 85.3(5) 1_565 .
O24 Ga29 O27 178.4(6) 1_566 .
O29A Ga29 O90 91.4(5) . .
O30A Ga29 O90 86.9(5) . .
O119 Ga29 O90 177.9(6) 1_565 .
O24 Ga29 O90 88.4(5) 1_566 .
O27 Ga29 O90 92.8(5) . .
O31A Ga30 O30A 179.0(6) . .
O31A Ga30 O120 89.8(5) . 1_565
O30A Ga30 O120 91.2(5) . 1_565
O31A Ga30 O23 87.2(5) . 1_566
O30A Ga30 O23 92.7(5) . 1_566
O120 Ga30 O23 94.0(5) 1_565 1_566
O31A Ga30 O20 92.5(5) . .
O30A Ga30 O20 87.7(5) . .
O120 Ga30 O20 83.5(5) 1_565 .
O23 Ga30 O20 177.5(7) 1_566 .
O31A Ga30 O85 93.2(5) . .
O30A Ga30 O85 85.8(5) . .
O120 Ga30 O85 173.8(6) 1_565 .
O23 Ga30 O85 91.6(5) 1_566 .
O20 Ga30 O85 90.9(6) . .
O31A Ga31 O32A 179.3(5) . .
O31A Ga31 O123 88.8(5) . 1_565
O32A Ga31 O123 91.9(5) . 1_565
O31A Ga31 O16 87.5(5) . 1_566
O32A Ga31 O16 92.2(5) . 1_566
O123 Ga31 O16 94.8(5) 1_565 1_566
O31A Ga31 O86 92.6(5) . .
O32A Ga31 O86 86.7(5) . .
O123 Ga31 O86 176.2(6) 1_565 .
O16 Ga31 O86 88.9(5) 1_566 .
O31A Ga31 O19 93.0(5) . .
O32A Ga31 O19 87.3(5) . .
O123 Ga31 O19 84.4(5) 1_565 .
O16 Ga31 O19 179.0(6) 1_566 .
O86 Ga31 O19 92.0(5) . .
O33A Ga32 O32A 179.3(5) . .
O33A Ga32 O15 87.1(5) . 1_566
O32A Ga32 O15 92.3(5) . 1_566
O33A Ga32 O124 89.1(5) . 1_565
O32A Ga32 O124 91.4(5) . 1_565
O15 Ga32 O124 94.1(5) 1_566 1_565
O33A Ga32 O12 92.5(5) . .
O32A Ga32 O12 88.1(5) . .
O15 Ga32 O12 177.2(6) 1_566 .
O124 Ga32 O12 83.1(5) 1_565 .
O33A Ga32 O81 93.5(5) . .
O32A Ga32 O81 86.1(5) . .
O15 Ga32 O81 91.3(5) 1_566 .
O124 Ga32 O81 174.1(5) 1_565 .
O12 Ga32 O81 91.5(5) . .
O33A Ga33 O34A 178.8(5) . .
O33A Ga33 O75 89.0(5) . .
O34A Ga33 O75 92.2(5) . .
O33A Ga33 O8 87.1(5) . 1_566
O34A Ga33 O8 92.6(4) . 1_566
O75 Ga33 O8 93.6(5) . 1_566
O33A Ga33 O11 92.5(5) . .
O34A Ga33 O11 87.9(5) . .
O75 Ga33 O11 84.5(5) . .
O8 Ga33 O11 178.1(6) 1_566 .
O33A Ga33 O82 92.6(5) . .
O34A Ga33 O82 86.3(5) . .
O75 Ga33 O82 176.6(6) . .
O8 Ga33 O82 89.4(5) 1_566 .
O11 Ga33 O82 92.5(5) . .
O34A Ga34 O1A 179.1(5) . 2_455
O34A Ga34 O2 88.5(5) . 2_455
O1A Ga34 O2 92.0(5) 2_455 2_455
O34A Ga34 O76 92.4(5) . .
O1A Ga34 O76 88.4(5) 2_455 .
O2 Ga34 O76 83.6(5) 2_455 .
O34A Ga34 O7 93.3(5) . 1_566
O1A Ga34 O7 86.3(5) 2_455 1_566
O2 Ga34 O7 176.3(6) 2_455 1_566
O76 Ga34 O7 93.1(5) . 1_566
O34A Ga34 O77 86.1(5) . .
O1A Ga34 O77 93.1(5) 2_455 .
O2 Ga34 O77 92.8(5) 2_455 .
O76 Ga34 O77 176.1(5) . .
O7 Ga34 O77 90.6(5) 1_566 .
C1 O1 Ga1 133.0(11) . .
C1 O2 Ga34 133.6(11) . 2_445
C8 O3 Ga1 132.9(11) . 2_445
C8 O4 Ga2 132.7(11) . 2_445
O2 C1 O1 126.6(16) . .
O2 C1 C2 116.9(14) . .
O1 C1 C2 116.3(15) . .
C3 C2 C7 119.6(18) . .
C3 C2 C1 120.8(15) . .
C7 C2 C1 119.6(17) . .
C4 C3 C2 120.4(19) . .
C5 C4 C3 120(2) . .
C4 C5 C6 119.8(19) . .
C4 C5 C8 120.8(17) . .
C6 C5 C8 118.9(16) . .
C7 C6 C5 120.1(19) . .
C6 C7 C2 119(2) . .
O3 C8 O4 126.2(15) . .
O3 C8 C5 116.2(14) . .
O4 C8 C5 117.4(15) . .
C9 O5 Ga2 130.4(11) . .
C9 O6 Ga3 131.6(11) . .
C16 O7 Ga34 131.5(11) . 1_544
C16 O8 Ga33 132.0(11) . 1_544
O6 C9 O5 126.5(15) . .
O6 C9 C10 116.2(14) . .
O5 C9 C10 117.1(14) . .
C15 C10 C11 120.0(17) . .
C15 C10 C9 119.5(16) . .
C11 C10 C9 120.3(15) . .
C12 C11 C10 120.3(16) . .
C11 C12 C13 118.4(17) . .
C14 C13 C12 122.2(17) . .
C14 C13 C16 119.1(15) . .
C12 C13 C16 118.3(15) . .
C13 C14 C15 119.6(17) . .
C10 C15 C14 118.2(18) . .
O7 C16 O8 127.6(16) . .
O7 C16 C13 115.9(14) . .
O8 C16 C13 116.1(14) . .
C17 O9 Ga3 133.0(11) . .
C17 O10 Ga4 132.6(11) . .
C24 O11 Ga33 133.0(12) . .
C24 O12 Ga32 133.1(11) . .
O9 C17 O10 126.2(16) . .
O9 C17 C18 116.3(15) . .
O10 C17 C18 117.4(15) . .
C23 C18 C19 120.0(18) . .
C23 C18 C17 119.7(16) . .
C19 C18 C17 119.2(17) . .
C20 C19 C18 118.9(19) . .
C19 C20 C21 120(2) . .
C22 C21 C20 119.5(19) . .
C22 C21 C24 119.7(17) . .
C20 C21 C24 119.9(16) . .
C23 C22 C21 119(2) . .
C18 C23 C22 121(2) . .
O12 C24 O11 126.6(16) . .
O12 C24 C21 116.0(14) . .
O11 C24 C21 117.1(15) . .
C25 O13 Ga4 130.4(11) . .
C25 O14 Ga5 130.4(12) . .
C32 O15 Ga32 132.7(11) . 1_544
C32 O16 Ga31 131.9(11) . 1_544
O13 C25 O14 128.0(16) . .
O13 C25 C26 116.8(14) . .
O14 C25 C26 114.9(14) . .
C27 C26 C31 118.6(17) . .
C27 C26 C25 120.7(15) . .
C31 C26 C25 120.6(15) . .
C28 C27 C26 119.9(17) . .
C27 C28 C29 120.1(17) . .
C30 C29 C28 120.5(17) . .
C30 C29 C32 120.5(15) . .
C28 C29 C32 119.0(15) . .
C29 C30 C31 120.8(17) . .
C30 C31 C26 119.0(18) . .
O15 C32 O16 127.5(15) . .
O15 C32 C29 116.2(14) . .
O16 C32 C29 116.2(14) . .
C33 O17 Ga5 132.9(11) . .
C33 O18 Ga6 132.1(12) . .
C40 O19 Ga31 132.9(12) . .
C40 O20 Ga30 133.6(12) . .
O17 C33 O18 127.1(16) . .
O17 C33 C34 116.5(15) . .
O18 C33 C34 116.4(16) . .
C39 C34 C35 120.4(19) . .
C39 C34 C33 120.5(16) . .
C35 C34 C33 118.1(18) . .
C34 C35 C36 119(2) . .
C35 C36 C37 120(2) . .
C36 C37 C38 118.1(18) . .
C36 C37 C40 120.1(17) . .
C38 C37 C40 120.5(16) . .
C39 C38 C37 119.7(18) . .
C38 C39 C34 121.2(18) . .
O19 C40 O20 126.0(16) . .
O19 C40 C37 118.3(16) . .
O20 C40 C37 115.5(15) . .
C41 O21 Ga6 130.8(11) . .
C41 O22 Ga7 129.5(12) . .
C48 O23 Ga30 133.3(11) . 1_544
C48 O24 Ga29 131.8(11) . 1_544
O21 C41 O22 128.2(16) . .
O21 C41 C42 117.2(15) . .
O22 C41 C42 114.2(15) . .
C43 C42 C47 117.7(18) . .
C43 C42 C41 121.7(16) . .
C47 C42 C41 120.6(16) . .
C44 C43 C42 122.1(19) . .
C43 C44 C45 119.8(18) . .
C44 C45 C46 119.8(18) . .
C44 C45 C48 119.5(17) . .
C46 C45 C48 120.6(16) . .
C45 C46 C47 120.3(18) . .
C46 C47 C42 119.7(18) . .
O23 C48 O24 127.0(16) . .
O23 C48 C45 116.3(15) . .
O24 C48 C45 116.5(15) . .
C49 O25 Ga7 134.1(12) . .
C49 O26 Ga8 133.0(12) . .
C56 O27 Ga29 134.2(12) . .
C56 O28 Ga28 133.5(12) . .
O25 C49 O26 126.0(17) . .
O25 C49 C50 117.1(16) . .
O26 C49 C50 116.3(16) . .
C55 C50 C51 120.2(19) . .
C55 C50 C49 119.8(17) . .
C51 C50 C49 119.1(18) . .
C52 C51 C50 121(2) . .
C51 C52 C53 120(2) . .
C54 C53 C52 119(2) . .
C54 C53 C56 120.5(18) . .
C52 C53 C56 119.9(17) . .
C53 C54 C55 120(2) . .
C50 C55 C54 119.8(19) . .
O27 C56 O28 125.4(17) . .
O27 C56 C53 118.9(16) . .
O28 C56 C53 115.6(15) . .
C57 O29 Ga8 130.4(12) . .
C57 O30 Ga9 130.7(12) . .
C64 O31 Ga28 132.8(12) . 1_544
C64 O32 Ga27 133.0(12) . 1_544
O29 C57 O30 127.5(17) . .
O29 C57 C58 116.6(16) . .
O30 C57 C58 115.6(16) . .
C59 C58 C63 119.1(19) . .
C59 C58 C57 120.4(17) . .
C63 C58 C57 120.4(18) . .
C60 C59 C58 119.9(19) . .
C59 C60 C61 119.6(19) . .
C62 C61 C60 122.2(19) . .
C62 C61 C64 118.5(17) . .
C60 C61 C64 119.1(18) . .
C61 C62 C63 117.8(18) . .
C62 C63 C58 120.8(19) . .
O32 C64 O31 125.8(17) . .
O32 C64 C61 117.2(16) . .
O31 C64 C61 116.4(15) . .
C65 O33 Ga9 133.2(12) . .
C65 O34 Ga10 133.0(13) . .
C72 O35 Ga27 133.2(13) . .
C72 O36 Ga26 132.5(12) . .
O34 C65 O33 126.8(18) . .
O34 C65 C66 117.4(17) . .
O33 C65 C66 115.7(16) . .
C67 C66 C71 120.5(19) . .
C67 C66 C65 119.9(18) . .
C71 C66 C65 118.5(17) . .
C66 C67 C68 118.4(19) . .
C69 C68 C67 121.5(19) . .
C70 C69 C68 118(2) . .
C70 C69 C72 122.0(19) . .
C68 C69 C72 120.1(17) . .
C71 C70 C69 123(2) . .
C70 C71 C66 118(2) . .
O35 C72 O36 127.0(18) . .
O35 C72 C69 117.1(17) . .
O36 C72 C69 115.8(16) . .
C73 O37 Ga10 129.5(12) . .
C73 O38 Ga11 129.7(13) . .
C80 O39 Ga26 132.7(12) . 1_544
C80 O40 Ga25 133.9(12) . 1_544
O37 C73 O38 129.5(18) . .
O37 C73 C74 114.0(16) . .
O38 C73 C74 115.9(16) . .
C75 C74 C79 120(2) . .
C75 C74 C73 121.2(17) . .
C79 C74 C73 119.1(18) . .
C74 C75 C76 120.6(18) . .
C77 C76 C75 119.1(18) . .
C76 C77 C78 122(2) . .
C76 C77 C80 121.1(18) . .
C78 C77 C80 116.6(17) . .
C79 C78 C77 117(2) . .
C78 C79 C74 121(2) . .
O40 C80 O39 125.4(17) . .
O40 C80 C77 118.6(16) . .
O39 C80 C77 115.7(15) . .
C81 O41 Ga11 132.1(13) . .
C81 O42 Ga12 133.9(14) . .
C88 O43 Ga25 133.7(14) . .
C88 O44 Ga24 132.9(13) . .
O42 C81 O41 127(2) . .
O42 C81 C82 117.1(19) . .
O41 C81 C82 115.7(18) . .
C83 C82 C87 120(2) . .
C83 C82 C81 121(2) . .
C87 C82 C81 118.4(18) . .
C82 C83 C84 119(2) . .
C83 C84 C85 123(2) . .
C84 C85 C86 116(2) . .
C84 C85 C88 122.3(19) . .
C86 C85 C88 120.9(19) . .
C87 C86 C85 122(2) . .
C86 C87 C82 119(2) . .
O43 C88 O44 125.6(19) . .
O43 C88 C85 116.6(18) . .
O44 C88 C85 117.2(17) . .
C89 O45 Ga13 129.9(13) . .
C89 O46 Ga12 130.1(13) . .
C96 O47 Ga23 134.2(13) . 1_544
C96 O48 Ga24 133.2(12) . 1_544
O45 C89 O46 127.9(18) . .
O45 C89 C90 116.9(17) . .
O46 C89 C90 114.9(16) . .
C95 C90 C91 119(2) . .
C95 C90 C89 120.9(19) . .
C91 C90 C89 119.8(18) . .
C90 C91 C92 120(2) . .
C93 C92 C91 118(2) . .
C92 C93 C94 123(2) . .
C92 C93 C96 117.3(19) . .
C94 C93 C96 120.0(19) . .
C95 C94 C93 118(2) . .
C94 C95 C90 121(2) . .
O47 C96 O48 123.8(18) . .
O47 C96 C93 118.1(17) . .
O48 C96 C93 117.2(16) . .
C97 O49 Ga14 134.9(15) . .
C97 O50 Ga13 133.0(14) . .
C104 O51 Ga22 132.6(14) . .
C104 O52 Ga23 133.1(15) . .
O49 C97 O50 126(2) . .
O49 C97 C98 117(2) . .
O50 C97 C98 117.2(19) . .
C103 C98 C99 120(2) . .
C103 C98 C97 121(2) . .
C99 C98 C97 119(2) . .
C100 C99 C98 120(2) . .
C99 C100 C101 120(3) . .
C102 C101 C100 119(2) . .
C102 C101 C104 120(2) . .
C100 C101 C104 120(2) . .
C101 C102 C103 121(3) . .
C98 C103 C102 119(3) . .
O51 C104 O52 127(2) . .
O51 C104 C101 116.5(18) . .
O52 C104 C101 116.3(19) . .
C105 O53 Ga15 132.0(13) . .
C105 O54 Ga14 131.1(14) . .
C112 O55 Ga21 133.3(14) . 1_544
C112 O56 Ga22 132.4(13) . 1_544
O53 C105 O54 125.5(19) . .
O53 C105 C106 118.4(17) . .
O54 C105 C106 116.1(18) . .
C111 C106 C107 119(2) . .
C111 C106 C105 120(2) . .
C107 C106 C105 120.3(19) . .
C108 C107 C106 121(2) . .
C107 C108 C109 118(2) . .
C110 C109 C108 124(2) . .
C110 C109 C112 119(2) . .
C108 C109 C112 116.7(19) . .
C109 C110 C111 116(2) . .
C106 C111 C110 121(2) . .
O55 C112 O56 125.4(19) . .
O55 C112 C109 117.6(18) . .
O56 C112 C109 116.4(17) . .
C113 O57 Ga16 135.4(15) . .
C113 O58 Ga15 132.8(14) . .
C120 O59 Ga20 133.0(14) . .
C120 O60 Ga21 133.5(14) . .
O57 C113 O58 125(2) . .
O57 C113 C114 118.3(19) . .
O58 C113 C114 116.1(18) . .
C119 C114 C115 121(2) . .
C119 C114 C113 121(2) . .
C115 C114 C113 118(2) . .
C116 C115 C114 117(2) . .
C115 C116 C117 122(3) . .
C118 C117 C116 118(2) . .
C118 C117 C120 121(2) . .
C116 C117 C120 120(2) . .
C117 C118 C119 122(3) . .
C114 C119 C118 118(3) . .
O59 C120 O60 126.9(19) . .
O59 C120 C117 118.0(18) . .
O60 C120 C117 115.0(18) . .
C121 O61 Ga17 132.0(14) . .
C121 O62 Ga16 130.7(14) . .
C128 O63 Ga19 133.8(14) . 1_544
C128 O64 Ga20 133.8(14) . 1_544
O61 C121 O62 125.6(19) . .
O61 C121 C122 117.6(18) . .
O62 C121 C122 116.4(18) . .
C123 C122 C127 118(2) . .
C123 C122 C121 120(2) . .
C127 C122 C121 121(2) . .
C122 C123 C124 121(2) . .
C125 C124 C123 118(2) . .
C124 C125 C126 123(2) . .
C124 C125 C128 118(2) . .
C126 C125 C128 119(2) . .
C127 C126 C125 118(2) . .
C126 C127 C122 121(2) . .
O63 C128 O64 124(2) . .
O63 C128 C125 116.8(19) . .
O64 C128 C125 118.4(18) . .
C129 O65 Ga18 133.1(14) . .
C129 O66 Ga19 133.0(15) . .
C136 O67 Ga18 133.5(15) . 2_345
C136 O68 Ga17 133.9(14) . .
O65 C129 O66 127(2) . .
O65 C129 C130 117.0(19) . .
O66 C129 C130 116.0(19) . .
C131 C130 C135 121(2) . .
C131 C130 C129 119(2) . .
C135 C130 C129 120(2) . .
C130 C131 C132 119(3) . .
C131 C132 C133 120(2) . .
C134 C133 C132 119(2) . .
C134 C133 C136 120(2) . .
C132 C133 C136 119(2) . .
C133 C134 C135 120(2) . .
C130 C135 C134 119(2) . .
O67 C136 O68 126(2) . .
O67 C136 C133 117.1(19) . .
O68 C136 C133 117.1(18) . .
C137 O69 Ga11 132.5(14) . 1_565
C137 O70 Ga10 132.0(13) . 1_565
C144 O71 Ga25 133.4(13) . .
C144 O72 Ga26 134.0(13) . .
O69 C137 O70 127.7(18) . .
O69 C137 C138 116.5(17) . .
O70 C137 C138 115.4(16) . .
C139 C138 C143 116(2) . .
C139 C138 C137 122.3(19) . .
C143 C138 C137 120.7(18) . .
C140 C139 C138 122(2) . .
C141 C140 C139 120(2) . .
C140 C141 C142 119(2) . .
C140 C141 C144 120.3(19) . .
C142 C141 C144 119.2(18) . .
C143 C142 C141 119.7(18) . .
C142 C143 C138 121.5(19) . .
O72 C144 O71 125.7(19) . .
O72 C144 C141 117.9(18) . .
O71 C144 C141 116.2(17) . .
C145 O73 Ga3 131.9(11) . 1_565
C145 O74 Ga2 132.6(11) . 1_565
C152 O75 Ga33 132.7(11) . .
C152 O76 Ga34 133.1(11) . .
O73 C145 O74 127.8(16) . .
O73 C145 C146 115.5(15) . .
O74 C145 C146 116.5(14) . .
C147 C146 C151 120.9(18) . .
C147 C146 C145 120.3(15) . .
C151 C146 C145 118.8(16) . .
C146 C147 C148 119.7(18) . .
C149 C148 C147 120(2) . .
C148 C149 C150 118.8(18) . .
C148 C149 C152 121.8(17) . .
C150 C149 C152 118.9(16) . .
C151 C150 C149 120.8(18) . .
C150 C151 C146 118(2) . .
O75 C152 O76 126.3(16) . .
O75 C152 C149 116.3(15) . .
O76 C152 C149 117.1(15) . .
C153 O77 Ga34 130.9(11) . .
C153 O78 Ga1 132.5(11) . 2_455
C160 O79 Ga2 131.7(11) . 1_556
C160 O80 Ga1 131.5(11) . 1_556
O78 C153 O77 125.1(15) . .
O78 C153 C154 117.9(14) . .
O77 C153 C154 116.7(14) . .
C155 C154 C159 120.8(17) . .
C155 C154 C153 119.3(16) . .
C159 C154 C153 119.6(16) . .
C154 C155 C156 119.5(18) . .
C157 C156 C155 117.4(17) . .
C158 C157 C156 122.4(17) . .
C158 C157 C160 119.0(15) . .
C156 C157 C160 118.1(16) . .
C157 C158 C159 120.2(17) . .
C158 C159 C154 118.4(18) . .
O79 C160 O80 127.7(15) . .
O79 C160 C157 116.2(14) . .
O80 C160 C157 115.8(14) . .
C161 O81 Ga32 131.0(11) . .
C161 O82 Ga33 131.0(11) . .
C168 O83 Ga4 133.1(11) . 1_556
C168 O84 Ga3 131.8(11) . 1_556
O81 C161 O82 125.2(15) . .
O81 C161 C162 116.7(14) . .
O82 C161 C162 117.6(14) . .
C163 C162 C167 120.0(17) . .
C163 C162 C161 120.2(15) . .
C167 C162 C161 119.8(15) . .
C162 C163 C164 120.7(18) . .
C165 C164 C163 118.0(18) . .
C166 C165 C164 122.1(17) . .
C166 C165 C168 119.1(15) . .
C164 C165 C168 118.6(16) . .
C165 C166 C167 119.5(17) . .
C162 C167 C166 118.9(17) . .
O83 C168 O84 126.0(16) . .
O83 C168 C165 118.1(14) . .
O84 C168 C165 115.2(14) . .
C169 O85 Ga30 130.5(11) . .
C169 O86 Ga31 130.6(11) . .
C176 O87 Ga6 132.3(11) . 1_556
C176 O88 Ga5 132.8(11) . 1_556
O85 C169 O86 126.5(15) . .
O85 C169 C170 115.8(15) . .
O86 C169 C170 117.2(14) . .
C171 C170 C175 119.6(18) . .
C171 C170 C169 120.9(16) . .
C175 C170 C169 119.5(17) . .
C170 C171 C172 120.6(17) . .
C173 C172 C171 119.3(17) . .
C172 C173 C174 120.6(18) . .
C172 C173 C176 120.3(17) . .
C174 C173 C176 119.1(16) . .
C175 C174 C173 119.1(17) . .
C174 C175 C170 120.3(19) . .
O88 C176 O87 126.6(16) . .
O88 C176 C173 115.9(15) . .
O87 C176 C173 117.3(14) . .
C177 O89 Ga28 129.3(12) . .
C177 O90 Ga29 131.4(11) . .
C184 O91 Ga8 132.7(11) . 1_556
C184 O92 Ga7 134.0(11) . 1_556
O90 C177 O89 126.5(16) . .
O90 C177 C178 117.9(14) . .
O89 C177 C178 115.1(15) . .
C179 C178 C183 119.3(19) . .
C179 C178 C177 120.5(17) . .
C183 C178 C177 120.2(17) . .
C178 C179 C180 120.3(19) . .
C181 C180 C179 118.3(19) . .
C180 C181 C182 122.3(19) . .
C180 C181 C184 119.8(18) . .
C182 C181 C184 118.0(17) . .
C183 C182 C181 118.5(18) . .
C182 C183 C178 121(2) . .
O92 C184 O91 125.3(16) . .
O92 C184 C181 117.8(15) . .
O91 C184 C181 116.8(15) . .
C185 O93 Ga26 131.7(12) . .
C185 O94 Ga27 131.8(12) . .
C192 O95 Ga10 132.9(12) . 1_556
C192 O96 Ga9 133.2(12) . 1_556
O94 C185 O93 125.1(16) . .
O94 C185 C186 117.5(15) . .
O93 C185 C186 117.0(15) . .
C191 C186 C187 120.0(19) . .
C191 C186 C185 119.3(17) . .
C187 C186 C185 120.8(17) . .
C188 C187 C186 120(2) . .
C187 C188 C189 121(2) . .
C188 C189 C190 119.8(19) . .
C188 C189 C192 120.9(18) . .
C190 C189 C192 119.0(18) . .
C191 C190 C189 118.4(19) . .
C186 C191 C190 120.1(19) . .
O95 C192 O96 126.0(16) . .
O95 C192 C189 116.2(15) . .
O96 C192 C189 117.6(16) . .
C193 O97 Ga24 129.5(13) . .
C193 O98 Ga25 131.4(13) . .
C200 O99 Ga12 132.7(13) . 1_556
C200 O100 Ga11 132.7(13) . 1_556
O98 C193 O97 128.5(18) . .
O98 C193 C194 116.5(16) . .
O97 C193 C194 114.7(16) . .
C195 C194 C199 119.2(19) . .
C195 C194 C193 121.0(17) . .
C199 C194 C193 119.8(18) . .
C194 C195 C196 120(2) . .
C197 C196 C195 119(2) . .
C196 C197 C198 123(2) . .
C196 C197 C200 119.0(19) . .
C198 C197 C200 118.3(19) . .
C199 C198 C197 118(2) . .
C198 C199 C194 121(2) . .
O99 C200 O100 126.5(18) . .
O99 C200 C197 115.7(17) . .
O100 C200 C197 117.5(17) . .
C201 O101 Ga22 130.5(14) . .
C201 O102 Ga23 130.8(14) . .
C208 O103 Ga14 132.6(14) . 1_556
C208 O104 Ga13 132.6(13) . 1_556
O101 C201 O102 127.1(19) . .
O101 C201 C202 117.3(18) . .
O102 C201 C202 115.3(17) . .
C207 C202 C203 119(2) . .
C207 C202 C201 120(2) . .
C203 C202 C201 120.3(19) . .
C204 C203 C202 119(2) . .
C203 C204 C205 119(2) . .
C206 C205 C204 124(2) . .
C206 C205 C208 118(2) . .
C204 C205 C208 118(2) . .
C205 C206 C207 117(2) . .
C202 C207 C206 121(2) . .
O103 C208 O104 126.4(19) . .
O103 C208 C205 115.8(18) . .
O104 C208 C205 117.5(18) . .
C209 O105 Ga20 131.4(13) . .
C209 O106 Ga21 131.6(14) . .
C216 O107 Ga16 134.6(13) . 1_556
C216 O108 Ga15 133.5(14) . 1_556
O105 C209 O106 126.1(19) . .
O105 C209 C210 117.6(18) . .
O106 C209 C210 116.1(17) . .
C215 C210 C211 120(2) . .
C215 C210 C209 120(2) . .
C211 C210 C209 120(2) . .
C210 C211 C212 119(2) . .
C213 C212 C211 118(2) . .
C212 C213 C214 123(2) . .
C212 C213 C216 118(2) . .
C214 C213 C216 119(2) . .
C213 C214 C215 118(2) . .
C210 C215 C214 120(2) . .
O107 C216 O108 124.1(19) . .
O107 C216 C213 117.8(18) . .
O108 C216 C213 117.9(18) . .
C217 O109 Ga18 131.6(14) . .
C217 O110 Ga19 132.1(14) . .
C224 O111 Ga18 134.1(14) . 2_346
C224 O112 Ga17 133.2(14) . 1_556
O109 C217 O110 125.2(19) . .
O109 C217 C218 117.6(18) . .
O110 C217 C218 116.9(18) . .
C219 C218 C223 118(2) . .
C219 C218 C217 121(2) . .
C223 C218 C217 121(2) . .
C220 C219 C218 120(2) . .
C221 C220 C219 119(2) . .
C222 C221 C220 123(2) . .
C222 C221 C224 118(2) . .
C220 C221 C224 118(2) . .
C221 C222 C223 119(2) . .
C222 C223 C218 120(2) . .
O112 C224 O111 124.4(19) . .
O112 C224 C221 117.0(19) . .
O111 C224 C221 117.9(18) . .
C225 O113 Ga9 132.7(13) . .
C225 O114 Ga8 132.2(12) . .
C232 O115 Ga27 132.8(12) . 1_545
C232 O116 Ga28 134.2(12) . 1_545
O113 C225 O114 127.8(18) . .
O113 C225 C226 116.7(17) . .
O114 C225 C226 115.1(16) . .
C231 C226 C227 117(2) . .
C231 C226 C225 121.6(18) . .
C227 C226 C225 120.6(18) . .
C228 C227 C226 122(2) . .
C227 C228 C229 119(2) . .
C228 C229 C230 119.2(19) . .
C228 C229 C232 120.1(19) . .
C230 C229 C232 119.1(17) . .
C231 C230 C229 119.2(19) . .
C230 C231 C226 122(2) . .
O116 C232 O115 126.2(17) . .
O116 C232 C229 116.9(17) . .
O115 C232 C229 116.6(16) . .
C233 O117 Ga7 132.2(13) . .
C233 O118 Ga6 131.6(12) . .
C240 O119 Ga29 132.1(12) . 1_545
C240 O120 Ga30 133.5(12) . 1_545
O117 C233 O118 128.2(17) . .
O117 C233 C234 114.5(16) . .
O118 C233 C234 116.8(15) . .
C235 C234 C239 117(2) . .
C235 C234 C233 121.3(17) . .
C239 C234 C233 120.7(18) . .
C234 C235 C236 122(2) . .
C237 C236 C235 119(2) . .
C236 C237 C238 119.4(19) . .
C236 C237 C240 120.8(18) . .
C238 C237 C240 118.3(17) . .
C239 C238 C237 120(2) . .
C238 C239 C234 121(2) . .
O120 C240 O119 127.6(17) . .
O120 C240 C237 116.8(16) . .
O119 C240 C237 115.3(16) . .
C241 O121 Ga5 132.2(12) . .
C241 O122 Ga4 131.4(12) . .
C248 O123 Ga31 131.3(12) . 1_545
C248 O124 Ga32 132.0(12) . 1_545
O122 C241 O121 127.9(17) . .
O122 C241 C242 116.6(15) . .
O121 C241 C242 114.8(16) . .
C243 C242 C247 118.0(19) . .
C243 C242 C241 121.8(17) . .
C247 C242 C241 119.6(17) . .
C242 C243 C244 122(2) . .
C245 C244 C243 120(2) . .
C244 C245 C246 118.6(19) . .
C244 C245 C248 121.2(18) . .
C246 C245 C248 119.1(16) . .
C247 C246 C245 120.9(19) . .
C246 C247 C242 119(2) . .
O124 C248 O123 129.2(17) . .
O124 C248 C245 115.3(16) . .
O123 C248 C245 115.4(15) . .
C249 O125 Ga23 133.6(14) . 1_545
C249 O126 Ga24 132.7(13) . 1_545
C256 O127 Ga13 133.8(15) . .
C256 O128 Ga12 132.3(13) . .
O126 C249 O125 125.9(19) . .
O126 C249 C250 118.3(18) . .
O125 C249 C250 115.7(18) . .
C255 C250 C251 120(2) . .
C255 C250 C249 119(2) . .
C251 C250 C249 120(2) . .
C250 C251 C252 119(2) . .
C253 C252 C251 121(2) . .
C252 C253 C254 118(2) . .
C252 C253 C256 120.6(19) . .
C254 C253 C256 121(2) . .
C255 C254 C253 122(3) . .
C250 C255 C254 119(2) . .
O127 C256 O128 127(2) . .
O127 C256 C253 117.9(19) . .
O128 C256 C253 115.4(17) . .
C257 O129 Ga21 134.1(14) . 1_545
C257 O130 Ga22 132.3(14) . 1_545
C264 O131 Ga15 134.6(15) . .
C264 O132 Ga14 133.4(13) . .
O129 C257 O130 126.4(19) . .
O129 C257 C258 116.7(18) . .
O130 C257 C258 116.4(18) . .
C263 C258 C259 120(2) . .
C263 C258 C257 120(2) . .
C259 C258 C257 119(2) . .
C260 C259 C258 121(3) . .
C259 C260 C261 120(3) . .
C262 C261 C260 119(2) . .
C262 C261 C264 120(2) . .
C260 C261 C264 120.7(19) . .
C261 C262 C263 119(3) . .
C258 C263 C262 120(3) . .
O131 C264 O132 126(2) . .
O131 C264 C261 118.9(19) . .
O132 C264 C261 115.4(17) . .
C265 O133 Ga19 134.2(5) . 1_545
C265 O134 Ga20 134.6(5) . 1_545
C272 O135 Ga17 132.7(5) . .
C272 O136 Ga16 134.9(5) . .
O134 C265 O133 124.6(4) . .
O134 C265 C266 117.8(4) . .
O133 C265 C266 117.1(4) . .
C267 C266 C271 119.53(17) . .
C267 C266 C265 120.0(3) . .
C271 C266 C265 120.0(3) . .
C266 C267 C268 119.97(19) . .
C269 C268 C267 119.98(18) . .
C268 C269 C270 119.61(16) . .
C268 C269 C272 119.5(3) . .
C270 C269 C272 120.8(3) . .
C271 C270 C269 120.14(18) . .
C270 C271 C266 120.02(17) . .
O135 C272 O136 125.1(4) . .
O135 C272 C269 118.4(4) . .
O136 C272 C269 116.5(4) . .
O138 C273 O137 124.7(4) . .
O138 C273 C274 118.0(4) . .
O137 C273 C274 117.3(4) . .
C275 C274 C279 120.0 . .
C275 C274 C273 119.9(3) . .
C279 C274 C273 120.1(3) . .
C276 C275 C274 120.0 . .
C275 C276 C277 120.0 . .
C276 C277 C278 120.0 . .
C276 C277 C280 119.3(3) . .
C278 C277 C280 120.7(3) . .
C279 C278 C277 120.0 . .
C278 C279 C274 120.0 . .
O139 C280 O140 125.0(4) . .
O139 C280 C277 118.4(4) . .
O140 C280 C277 116.6(4) . .
O142 C281 O141 124.6(4) . .
O142 C281 C282 117.9(4) . .
O141 C281 C282 117.2(4) . .
C283 C282 C287 119.67(15) . .
C283 C282 C281 120.2(3) . .
C287 C282 C281 120.2(3) . .
C282 C283 C284 120.13(18) . .
C285 C284 C283 120.13(18) . .
C286 C285 C284 119.64(16) . .
C286 C285 C288 120.9(3) . .
C284 C285 C288 119.5(3) . .
C285 C286 C287 120.20(17) . .
C286 C287 C282 120.11(17) . .
O143 C288 O144 125.0(4) . .
O143 C288 C285 118.4(4) . .
O144 C288 C285 116.5(4) . .
O146 C289 O145 124.6(4) . .
O146 C289 C290 117.9(4) . .
O145 C289 C290 117.1(4) . .
C291 C290 C295 119.62(18) . .
C291 C290 C289 120.1(3) . .
C295 C290 C289 120.2(3) . .
C290 C291 C292 120.03(19) . .
C293 C292 C291 120.05(19) . .
C294 C293 C292 119.60(17) . .
C294 C293 C296 120.8(3) . .
C292 C293 C296 119.4(3) . .
C293 C294 C295 120.18(17) . .
C294 C295 C290 120.09(18) . .
O147 C296 O148 125.0(4) . .
O147 C296 C293 118.4(4) . .
O148 C296 C293 116.5(4) . .
O150 C297 O149 124.6(4) . .
O150 C297 C298 117.9(4) . .
O149 C297 C298 117.1(4) . .
C299 C298 C303 119.64(17) . .
C299 C298 C297 120.1(3) . .
C303 C298 C297 120.2(3) . .
C298 C299 C300 120.07(18) . .
C299 C300 C301 120.03(19) . .
C300 C301 C302 119.50(19) . .
C300 C301 C304 119.4(3) . .
C302 C301 C304 120.9(3) . .
C303 C302 C301 120.11(17) . .
C302 C303 C298 120.07(18) . .
O151 C304 O152 125.0(4) . .
O151 C304 C301 118.3(4) . .
O152 C304 C301 116.5(4) . .
O154 C305 O153 124.7(4) . .
O154 C305 C306 117.9(4) . .
O153 C305 C306 117.2(4) . .
C307 C306 C311 119.64(17) . .
C307 C306 C305 120.1(3) . .
C311 C306 C305 120.2(3) . .
C306 C307 C308 120.14(18) . .
C307 C308 C309 120.13(17) . .
C308 C309 C310 119.66(15) . .
C308 C309 C312 119.4(3) . .
C310 C309 C312 120.9(3) . .
C309 C310 C311 120.18(17) . .
C310 C311 C306 120.10(17) . .
O155 C312 O156 125.0(4) . .
O155 C312 C309 118.3(4) . .
O156 C312 C309 116.5(4) . .
O158 C313 O157 124.7(4) . .
O158 C313 C314 118.0(4) . .
O157 C313 C314 117.2(4) . .
C315 C314 C319 119.63(15) . .
C315 C314 C313 120.1(3) . .
C319 C314 C313 120.2(3) . .
C314 C315 C316 120.08(19) . .
C317 C316 C315 120.09(18) . .
C316 C317 C318 119.60(15) . .
C316 C317 C320 119.4(3) . .
C318 C317 C320 120.9(3) . .
C317 C318 C319 120.15(18) . .
C318 C319 C314 120.07(18) . .
O159 C320 O160 125.0(4) . .
O159 C320 C317 118.4(4) . .
O160 C320 C317 116.5(4) . .
O162 C321 O161 124.6(4) . .
O162 C321 C322 117.8(4) . .
O161 C321 C322 117.1(4) . .
C323 C322 C327 119.64(18) . .
C323 C322 C321 120.2(3) . .
C327 C322 C321 120.2(3) . .
C322 C323 C324 120.08(19) . .
C325 C324 C323 120.12(18) . .
C324 C325 C326 119.63(17) . .
C324 C325 C328 119.5(3) . .
C326 C325 C328 120.8(3) . .
C327 C326 C325 120.20(17) . .
C326 C327 C322 120.04(19) . .
O163 C328 O164 125.0(4) . .
O163 C328 C325 118.4(4) . .
O164 C328 C325 116.5(4) . .
O166 C329 O165 124.7(4) . .
O166 C329 C330 117.9(4) . .
O165 C329 C330 117.2(4) . .
C331 C330 C335 119.66(15) . .
C331 C330 C329 120.2(3) . .
C335 C330 C329 120.2(3) . .
C330 C331 C332 120.08(18) . .
C333 C332 C331 120.07(19) . .
C332 C333 C334 119.58(16) . .
C332 C333 C336 119.5(3) . .
C334 C333 C336 120.8(3) . .
C335 C334 C333 120.18(17) . .
C334 C335 C330 120.10(17) . .
O167 C336 O168 125.0(4) . .
O167 C336 C333 118.4(4) . .
O168 C336 C333 116.5(4) . .
O170 C337 O169 124.6(4) . .
O170 C337 C338 117.9(4) . .
O169 C337 C338 117.1(4) . .
C339 C338 C343 119.58(18) . .
C339 C338 C337 120.0(3) . .
C343 C338 C337 120.2(3) . .
C340 C339 C338 120.1(2) . .
C341 C340 C339 120.07(18) . .
C342 C341 C340 119.65(15) . .
C342 C341 C344 120.9(3) . .
C340 C341 C344 119.4(3) . .
C341 C342 C343 120.19(17) . .
C342 C343 C338 120.08(17) . .
O171 C344 O172 125.0(4) . .
O171 C344 C341 118.3(4) . .
O172 C344 C341 116.5(4) . .
O174 C345 O173 124.7(4) . .
O174 C345 C346 117.9(4) . .
O173 C345 C346 117.2(4) . .
C347 C346 C351 119.66(15) . .
C347 C346 C345 120.2(3) . .
C351 C346 C345 120.1(3) . .
C346 C347 C348 120.11(18) . .
C349 C348 C347 120.10(19) . .
C350 C349 C348 119.59(17) . .
C350 C349 C352 120.8(3) . .
C348 C349 C352 119.5(3) . .
C349 C350 C351 120.17(17) . .
C350 C351 C346 120.07(18) . .
O175 C352 O176 125.0(4) . .
O175 C352 C349 118.4(4) . .
O176 C352 C349 116.5(4) . .
O178 C353 O177 124.6(4) . .
O178 C353 C354 117.9(4) . .
O177 C353 C354 117.2(4) . .
C355 C354 C359 119.60(17) . .
C355 C354 C353 120.2(3) . .
C359 C354 C353 120.2(3) . .
C354 C355 C356 120.0(2) . .
C357 C356 C355 120.07(18) . .
C358 C357 C356 119.64(15) . .
C358 C357 C360 120.9(3) . .
C356 C357 C360 119.5(3) . .
C357 C358 C359 120.19(17) . .
C358 C359 C354 120.06(17) . .
O179 C360 O180 125.0(4) . .
O179 C360 C357 118.4(4) . .
O180 C360 C357 116.5(4) . .
O182 C361 O181 124.7(4) . .
O182 C361 C362 117.9(4) . .
O181 C361 C362 117.2(4) . .
C363 C362 C367 119.65(15) . .
C363 C362 C361 120.2(3) . .
C367 C362 C361 120.1(3) . .
C362 C363 C364 120.17(17) . .
C365 C364 C363 120.17(17) . .
C364 C365 C366 119.62(16) . .
C364 C365 C368 119.5(3) . .
C366 C365 C368 120.8(3) . .
C367 C366 C365 120.15(18) . .
C366 C367 C362 120.09(18) . .
O183 C368 O184 125.0(4) . .
O183 C368 C365 118.4(4) . .
O184 C368 C365 116.5(4) . .
O186 C369 O185 124.7(4) . .
O186 C369 C370 117.9(4) . .
O185 C369 C370 117.2(4) . .
C371 C370 C375 119.66(16) . .
C371 C370 C369 120.2(3) . .
C375 C370 C369 120.2(3) . .
C370 C371 C372 120.06(19) . .
C373 C372 C371 120.02(19) . .
C372 C373 C374 119.55(18) . .
C372 C373 C376 119.5(3) . .
C374 C373 C376 120.8(3) . .
C375 C374 C373 120.12(18) . .
C374 C375 C370 120.06(18) . .
O187 C376 O188 125.1(4) . .
O187 C376 C373 118.4(4) . .
O188 C376 C373 116.4(4) . .
O190 C377 O189 124.7(4) . .
O190 C377 C378 117.9(4) . .
O189 C377 C378 117.1(4) . .
C379 C378 C383 119.70(15) . .
C379 C378 C377 120.1(3) . .
C383 C378 C377 120.1(3) . .
C378 C379 C380 120.10(18) . .
C381 C380 C379 120.04(19) . .
C382 C381 C380 119.55(19) . .
C382 C381 C384 120.8(3) . .
C380 C381 C384 119.4(3) . .
C383 C382 C381 120.15(17) . .
C382 C383 C378 120.10(17) . .
O191 C384 O192 125.0(4) . .
O191 C384 C381 118.4(4) . .
O192 C384 C381 116.5(4) . .
O194 C385 O193 124.7(4) . .
O194 C385 C386 117.9(4) . .
O193 C385 C386 117.2(4) . .
C387 C386 C391 119.59(18) . .
C387 C386 C385 120.2(3) . .
C391 C386 C385 120.1(3) . .
C386 C387 C388 120.09(19) . .
C387 C388 C389 120.12(17) . .
C390 C389 C388 119.64(16) . .
C390 C389 C392 120.8(3) . .
C388 C389 C392 119.4(3) . .
C391 C390 C389 120.20(17) . .
C390 C391 C386 120.08(17) . .
O195 C392 O196 124.9(4) . .
O195 C392 C389 118.3(4) . .
O196 C392 C389 116.4(4) . .
O198 C393 O197 124.6(4) . .
O198 C393 C394 117.9(4) . .
O197 C393 C394 117.1(4) . .
C395 C394 C399 119.66(15) . .
C395 C394 C393 120.1(3) . .
C399 C394 C393 120.2(3) . .
C396 C395 C394 120.10(19) . .
C395 C396 C397 120.11(18) . .
C398 C397 C396 119.60(17) . .
C398 C397 C400 120.9(3) . .
C396 C397 C400 119.4(3) . .
C397 C398 C399 120.21(17) . .
C398 C399 C394 120.11(17) . .
O199 C400 O200 125.1(4) . .
O199 C400 C397 118.4(4) . .
O200 C400 C397 116.5(4) . .
O202 C401 O201 124.7(4) . .
O202 C401 C402 117.9(4) . .
O201 C401 C402 117.1(4) . .
C403 C402 C407 119.68(16) . .
C403 C402 C401 120.1(3) . .
C407 C402 C401 120.2(3) . .
C402 C403 C404 120.13(18) . .
C403 C404 C405 120.08(19) . .
C406 C405 C404 119.60(18) . .
C406 C405 C408 120.9(3) . .
C404 C405 C408 119.4(3) . .
C405 C406 C407 120.12(18) . .
C406 C407 C402 120.06(18) . .
O203 C408 O204 125.0(4) . .
O203 C408 C405 118.3(4) . .
O204 C408 C405 116.5(4) . .
O206 C409 O205 124.6(4) . .
O206 C409 C410 117.9(4) . .
O205 C409 C410 117.1(4) . .
C411 C410 C415 119.65(16) . .
C411 C410 C409 120.1(3) . .
C415 C410 C409 120.2(3) . .
C410 C411 C412 120.09(18) . .
C411 C412 C413 120.06(19) . .
C414 C413 C412 119.54(18) . .
C414 C413 C416 120.9(3) . .
C412 C413 C416 119.4(3) . .
C415 C414 C413 120.15(17) . .
C414 C415 C410 120.10(18) . .
O207 C416 O208 125.0(4) . .
O207 C416 C413 118.4(4) . .
O208 C416 C413 116.6(4) . .
O210 C417 O209 124.6(4) . .
O210 C417 C418 117.9(4) . .
O209 C417 C418 117.1(4) . .
C419 C418 C423 119.61(19) . .
C419 C418 C417 120.1(3) . .
C423 C418 C417 120.2(3) . .
C420 C419 C418 120.10(19) . .
C419 C420 C421 120.11(18) . .
C422 C421 C420 119.65(15) . .
C422 C421 C424 120.9(3) . .
C420 C421 C424 119.4(3) . .
C421 C422 C423 120.18(17) . .
C422 C423 C418 120.08(17) . .
O211 C424 O212 124.9(4) . .
O211 C424 C421 118.3(4) . .
O212 C424 C421 116.5(4) . .
O214 C425 O213 124.7(4) . .
O214 C425 C426 117.9(4) . .
O213 C425 C426 117.2(4) . .
C427 C426 C431 119.59(18) . .
C427 C426 C425 120.1(3) . .
C431 C426 C425 120.2(3) . .
C426 C427 C428 120.0(2) . .
C429 C428 C427 120.06(18) . .
C430 C429 C428 119.66(15) . .
C430 C429 C432 120.9(3) . .
C428 C429 C432 119.5(3) . .
C429 C430 C431 120.17(18) . .
C430 C431 C426 120.03(18) . .
O215 C432 O216 124.9(4) . .
O215 C432 C429 118.3(4) . .
O216 C432 C429 116.5(4) . .
O218 C433 O217 124.6(4) . .
O218 C433 C434 117.9(4) . .
O217 C433 C434 117.1(4) . .
C435 C434 C439 119.60(17) . .
C435 C434 C433 120.1(3) . .
C439 C434 C433 120.1(3) . .
C434 C435 C436 120.14(17) . .
C437 C436 C435 120.15(18) . .
C436 C437 C438 119.62(15) . .
C436 C437 C440 119.5(3) . .
C438 C437 C440 120.9(3) . .
C437 C438 C439 120.13(18) . .
C438 C439 C434 120.06(19) . .
O219 C440 O220 125.0(4) . .
O219 C440 C437 118.4(4) . .
O220 C440 C437 116.6(4) . .
O222 C441 O221 124.7(4) . .
O222 C441 C442 117.9(4) . .
O221 C441 C442 117.2(4) . .
C443 C442 C447 119.61(16) . .
C443 C442 C441 120.1(3) . .
C447 C442 C441 120.1(3) . .
C442 C443 C444 120.12(18) . .
C443 C444 C445 120.12(18) . .
C446 C445 C444 119.58(16) . .
C446 C445 C448 120.9(3) . .
C444 C445 C448 119.5(3) . .
C445 C446 C447 120.15(18) . .
C446 C447 C442 120.07(18) . .
O223 C448 O224 125.0(4) . .
O223 C448 C445 118.4(4) . .
O224 C448 C445 116.5(4) . .
O226 C449 O225 124.7(4) . .
O226 C449 C450 117.9(4) . .
O225 C449 C450 117.2(4) . .
C451 C450 C455 119.68(15) . .
C451 C450 C449 120.1(3) . .
C455 C450 C449 120.2(3) . .
C450 C451 C452 120.17(17) . .
C451 C452 C453 120.15(17) . .
C452 C453 C454 119.60(17) . .
C452 C453 C456 119.4(3) . .
C454 C453 C456 120.9(3) . .
C453 C454 C455 120.12(19) . .
C454 C455 C450 120.07(18) . .
O227 C456 O228 125.0(4) . .
O227 C456 C453 118.4(4) . .
O228 C456 C453 116.5(4) . .
O230 C457 O229 124.7(4) . .
O230 C457 C458 117.9(4) . .
O229 C457 C458 117.1(4) . .
C459 C458 C463 119.63(17) . .
C459 C458 C457 120.1(3) . .
C463 C458 C457 120.2(3) . .
C458 C459 C460 120.12(18) . .
C461 C460 C459 120.09(18) . .
C460 C461 C462 119.61(17) . .
C460 C461 C464 119.4(3) . .
C462 C461 C464 120.9(3) . .
C461 C462 C463 120.14(18) . .
C462 C463 C458 120.04(19) . .
O231 C464 O232 125.0(4) . .
O231 C464 C461 118.4(4) . .
O232 C464 C461 116.5(4) . .

loop_
_geom_bond_atom_site_label_1
_geom_bond_atom_site_label_2
_geom_bond_distance
_geom_bond_site_symmetry_2
O1A Ga1 1.905(10) .
O1A Ga34 1.912(10) 2_445
O2A Ga2 1.911(10) .
O2A Ga1 1.912(10) .
O3A Ga3 1.891(11) .
O3A Ga2 1.904(11) .
O4A Ga4 1.905(10) .
O4A Ga3 1.927(10) .
O5A Ga4 1.890(11) .
O5A Ga5 1.889(11) .
O6A Ga6 1.900(10) .
O6A Ga5 1.927(11) .
O7A Ga7 1.887(12) .
O7A Ga6 1.895(12) .
O8A Ga8 1.905(11) .
O8A Ga7 1.940(11) .
O9A Ga9 1.892(12) .
O9A Ga8 1.897(11) .
O10A Ga10 1.912(11) .
O10A Ga9 1.932(11) .
O11A Ga11 1.882(12) .
O11A Ga10 1.904(12) .
O12A Ga11 1.922(12) .
O12A Ga12 1.923(12) .
O13A Ga13 1.889(13) .
O13A Ga12 1.901(13) .
O14A Ga13 1.918(13) .
O14A Ga14 1.929(13) .
O15A Ga15 1.906(14) .
O15A Ga14 1.919(14) .
O16A Ga16 1.916(13) .
O16A Ga15 1.919(13) .
O17A Ga17 1.901(14) .
O17A Ga16 1.914(14) .
O18A Ga18 1.917(13) .
O18A Ga17 1.925(13) 2_355
O19A Ga19 1.903(14) .
O19A Ga18 1.913(14) .
O20A Ga20 1.905(13) .
O20A Ga19 1.920(13) .
O21A Ga20 1.913(14) .
O21A Ga21 1.918(14) .
O22A Ga22 1.918(13) .
O22A Ga21 1.933(13) .
O23A Ga22 1.901(13) .
O23A Ga23 1.897(14) .
O24A Ga24 1.916(12) .
O24A Ga23 1.934(12) .
O25A Ga24 1.887(13) .
O25A Ga25 1.894(13) .
O26A Ga26 1.914(11) .
O26A Ga25 1.924(11) .
O27A Ga26 1.891(12) .
O27A Ga27 1.894(12) .
O28A Ga27 1.919(11) .
O28A Ga28 1.925(11) .
O29A Ga29 1.893(12) .
O29A Ga28 1.894(12) .
O30A Ga29 1.911(11) .
O30A Ga30 1.929(11) .
O31A Ga31 1.890(12) .
O31A Ga30 1.892(12) .
O32A Ga31 1.907(10) .
O32A Ga32 1.918(10) .
O33A Ga32 1.889(11) .
O33A Ga33 1.898(11) .
O34A Ga33 1.905(10) .
O34A Ga34 1.907(10) .
Ga1 O3 1.961(12) 2_455
Ga1 O1 1.964(11) .
Ga1 O80 1.979(11) 1_554
Ga1 O78 1.998(13) 2_445
Ga2 O4 1.957(12) 2_455
Ga2 O74 1.970(13) 1_545
Ga2 O79 1.982(13) 1_554
Ga2 O5 2.006(12) .
Ga3 O73 1.958(11) 1_545
Ga3 O9 1.961(13) .
Ga3 O84 1.976(11) 1_554
Ga3 O6 1.988(14) .
Ga4 O10 1.965(12) .
Ga4 O83 1.970(13) 1_554
Ga4 O122 2.001(13) .
Ga4 O13 2.006(12) .
Ga5 O17 1.946(13) .
Ga5 O121 1.963(13) .
Ga5 O88 1.973(12) 1_554
Ga5 O14 2.000(14) .
Ga6 O18 1.956(12) .
Ga6 O87 1.971(13) 1_554
Ga6 O118 1.993(13) .
Ga6 O21 2.008(12) .
Ga7 O25 1.931(13) .
Ga7 O92 1.969(12) 1_554
Ga7 O117 1.975(14) .
Ga7 O22 2.003(14) .
Ga8 O26 1.952(13) .
Ga8 O91 1.978(13) 1_554
Ga8 O114 1.990(14) .
Ga8 O29 2.017(13) .
Ga9 O33 1.944(13) .
Ga9 O113 1.971(14) .
Ga9 O96 1.974(12) 1_554
Ga9 O30 2.000(14) .
Ga10 O34 1.960(13) .
Ga10 O95 1.985(13) 1_554
Ga10 O70 1.992(15) 1_545
Ga10 O37 2.002(13) .
Ga11 O41 1.958(14) .
Ga11 O100 1.981(13) 1_554
Ga11 O69 1.995(15) 1_545
Ga11 O38 1.995(15) .
Ga12 O42 1.965(14) .
Ga12 O128 1.966(15) .
Ga12 O46 1.974(14) .
Ga12 O99 1.979(15) 1_554
Ga13 O50 1.960(15) .
Ga13 O104 1.982(15) 1_554
Ga13 O127 2.008(16) .
Ga13 O45 2.031(15) .
Ga14 O49 1.953(15) .
Ga14 O132 1.963(15) .
Ga14 O103 1.974(16) 1_554
Ga14 O54 1.994(15) .
Ga15 O58 1.963(15) .
Ga15 O131 1.978(16) .
Ga15 O108 1.985(15) 1_554
Ga15 O53 2.008(15) .
Ga16 O136 1.939(8) .
Ga16 O57 1.963(15) .
Ga16 O107 1.974(15) 1_554
Ga16 O62 1.993(15) .
Ga17 O18A 1.925(13) 2_345
Ga17 O135 1.961(8) .
Ga17 O68 1.966(16) .
Ga17 O112 1.981(16) 1_554
Ga17 O61 1.996(16) .
Ga18 O111 1.961(15) 2_356
Ga18 O65 1.973(15) .
Ga18 O67 1.979(16) 2_355
Ga18 O109 1.995(15) .
Ga19 O133 1.943(8) 1_565
Ga19 O66 1.964(16) .
Ga19 O110 1.984(17) .
Ga19 O63 1.998(15) 1_566
Ga20 O134 1.948(8) 1_565
Ga20 O64 1.965(15) 1_566
Ga20 O59 1.975(15) .
Ga20 O105 2.010(15) .
Ga21 O129 1.945(15) 1_565
Ga21 O60 1.967(15) .
Ga21 O55 1.993(14) 1_566
Ga21 O106 1.999(17) .
Ga22 O130 1.959(15) 1_565
Ga22 O56 1.979(15) 1_566
Ga22 O51 1.998(15) .
Ga22 O101 2.022(15) .
Ga23 O125 1.932(15) 1_565
Ga23 O52 1.955(15) .
Ga23 O47 1.974(15) 1_566
Ga23 O102 1.982(16) .
Ga24 O48 1.972(14) 1_566
Ga24 O126 1.968(14) 1_565
Ga24 O44 2.006(15) .
Ga24 O97 2.014(14) .
Ga25 O71 1.950(14) .
Ga25 O43 1.970(15) .
Ga25 O40 1.976(13) 1_566
Ga25 O98 1.989(15) .
Ga26 O72 1.950(13) .
Ga26 O39 1.979(14) 1_566
Ga26 O36 1.984(14) .
Ga26 O93 1.993(13) .
Ga27 O115 1.947(13) 1_565
Ga27 O32 1.988(13) 1_566
Ga27 O35 1.995(14) .
Ga27 O94 2.005(14) .
Ga28 O116 1.943(13) 1_565
Ga28 O31 1.975(13) 1_566
Ga28 O28 1.978(14) .
Ga28 O89 1.995(14) .
Ga29 O119 1.952(14) 1_565
Ga29 O24 1.980(12) 1_566
Ga29 O27 1.995(13) .
Ga29 O90 1.997(13) .
Ga30 O120 1.955(12) 1_565
Ga30 O23 1.972(13) 1_566
Ga30 O20 1.987(14) .
Ga30 O85 1.990(13) .
Ga31 O123 1.961(13) 1_565
Ga31 O16 1.972(12) 1_566
Ga31 O86 1.997(12) .
Ga31 O19 2.000(13) .
Ga32 O15 1.964(13) 1_566
Ga32 O124 1.969(12) 1_565
Ga32 O12 1.968(13) .
Ga32 O81 1.983(12) .
Ga33 O75 1.962(13) .
Ga33 O8 1.980(11) 1_566
Ga33 O11 1.984(13) .
Ga33 O82 1.998(13) .
Ga34 O1A 1.913(10) 2_455
Ga34 O2 1.954(12) 2_455
Ga34 O76 1.960(12) .
Ga34 O7 1.972(13) 1_566
Ga34 O77 2.006(12) .
O1 C1 1.261(19) .
O2 C1 1.26(2) .
O2 Ga34 1.954(12) 2_445
O3 C8 1.27(2) .
O3 Ga1 1.961(12) 2_445
O4 C8 1.286(19) .
O4 Ga2 1.956(12) 2_445
C1 C2 1.50(2) .
C2 C3 1.39(3) .
C2 C7 1.39(3) .
C3 C4 1.38(3) .
C4 C5 1.37(3) .
C5 C6 1.40(3) .
C5 C8 1.47(2) .
C6 C7 1.40(3) .
O5 C9 1.255(19) .
O6 C9 1.25(2) .
O7 C16 1.26(2) .
O7 Ga34 1.973(13) 1_544
O8 C16 1.268(19) .
O8 Ga33 1.980(11) 1_544
C9 C10 1.51(2) .
C10 C15 1.38(3) .
C10 C11 1.40(3) .
C11 C12 1.37(3) .
C12 C13 1.39(2) .
C13 C14 1.36(2) .
C13 C16 1.53(2) .
C14 C15 1.41(3) .
O9 C17 1.27(2) .
O10 C17 1.276(19) .
O11 C24 1.26(2) .
O12 C24 1.25(2) .
C17 C18 1.47(2) .
C18 C23 1.38(3) .
C18 C19 1.40(3) .
C19 C20 1.40(3) .
C20 C21 1.40(3) .
C21 C22 1.39(3) .
C21 C24 1.51(2) .
C22 C23 1.39(3) .
O13 C25 1.241(19) .
O14 C25 1.25(2) .
O15 C32 1.24(2) .
O15 Ga32 1.964(13) 1_544
O16 C32 1.272(19) .
O16 Ga31 1.972(12) 1_544
C25 C26 1.51(2) .
C26 C27 1.39(3) .
C26 C31 1.40(2) .
C27 C28 1.36(3) .
C28 C29 1.37(2) .
C29 C30 1.36(3) .
C29 C32 1.53(2) .
C30 C31 1.36(3) .
O17 C33 1.27(2) .
O18 C33 1.28(2) .
O19 C40 1.25(2) .
O20 C40 1.27(2) .
C33 C34 1.49(3) .
C34 C39 1.37(3) .
C34 C35 1.39(3) .
C35 C36 1.40(3) .
C36 C37 1.41(3) .
C37 C38 1.42(3) .
C37 C40 1.47(2) .
C38 C39 1.37(3) .
O21 C41 1.237(19) .
O22 C41 1.27(2) .
O23 C48 1.24(2) .
O23 Ga30 1.972(13) 1_544
O24 C48 1.270(19) .
O24 Ga29 1.980(12) 1_544
C41 C42 1.50(2) .
C42 C43 1.39(3) .
C42 C47 1.40(2) .
C43 C44 1.36(3) .
C44 C45 1.38(3) .
C45 C46 1.38(3) .
C45 C48 1.49(3) .
C46 C47 1.39(3) .
O25 C49 1.27(2) .
O26 C49 1.27(2) .
O27 C56 1.24(2) .
O28 C56 1.27(2) .
C49 C50 1.48(3) .
C50 C55 1.38(3) .
C50 C51 1.39(3) .
C51 C52 1.38(3) .
C52 C53 1.41(3) .
C53 C54 1.40(3) .
C53 C56 1.47(3) .
C54 C55 1.41(3) .
O29 C57 1.24(2) .
O30 C57 1.25(2) .
O31 C64 1.26(2) .
O31 Ga28 1.976(13) 1_544
O32 C64 1.25(2) .
O32 Ga27 1.987(13) 1_544
C57 C58 1.50(3) .
C58 C59 1.40(3) .
C58 C63 1.40(3) .
C59 C60 1.37(3) .
C60 C61 1.39(3) .
C61 C62 1.38(3) .
C61 C64 1.51(3) .
C62 C63 1.40(3) .
O33 C65 1.28(2) .
O34 C65 1.24(2) .
O35 C72 1.24(2) .
O36 C72 1.26(2) .
C65 C66 1.48(3) .
C66 C67 1.39(3) .
C66 C71 1.42(3) .
C67 C68 1.40(3) .
C68 C69 1.39(3) .
C69 C70 1.39(3) .
C69 C72 1.48(3) .
C70 C71 1.37(3) .
O37 C73 1.24(2) .
O38 C73 1.24(2) .
O39 C80 1.27(2) .
O39 Ga26 1.979(14) 1_544
O40 C80 1.24(2) .
O40 Ga25 1.976(13) 1_544
C73 C74 1.53(3) .
C74 C75 1.36(3) .
C74 C79 1.42(3) .
C75 C76 1.40(3) .
C76 C77 1.36(3) .
C77 C78 1.41(3) .
C77 C80 1.51(3) .
C78 C79 1.38(3) .
O41 C81 1.28(2) .
O42 C81 1.22(2) .
O43 C88 1.26(2) .
O44 C88 1.26(2) .
C81 C82 1.50(3) .
C82 C83 1.37(3) .
C82 C87 1.42(3) .
C83 C84 1.38(3) .
C84 C85 1.39(3) .
C85 C86 1.43(3) .
C85 C88 1.45(3) .
C86 C87 1.37(3) .
O45 C89 1.22(2) .
O46 C89 1.29(2) .
O47 C96 1.23(2) .
O47 Ga23 1.974(15) 1_544
O48 C96 1.30(2) .
O48 Ga24 1.972(14) 1_544
C89 C90 1.49(3) .
C90 C95 1.39(3) .
C90 C91 1.40(3) .
C91 C92 1.40(3) .
C92 C93 1.37(3) .
C93 C94 1.39(3) .
C93 C96 1.51(3) .
C94 C95 1.38(3) .
O49 C97 1.25(2) .
O50 C97 1.27(3) .
O51 C104 1.25(2) .
O52 C104 1.25(2) .
C97 C98 1.49(3) .
C98 C103 1.36(3) .
C98 C99 1.44(3) .
C99 C100 1.34(3) .
C100 C101 1.41(3) .
C101 C102 1.37(3) .
C101 C104 1.49(3) .
C102 C103 1.39(4) .
O53 C105 1.25(2) .
O54 C105 1.27(2) .
O55 C112 1.24(2) .
O55 Ga21 1.993(14) 1_544
O56 C112 1.29(2) .
O56 Ga22 1.979(15) 1_544
C105 C106 1.49(3) .
C106 C111 1.35(3) .
C106 C107 1.43(3) .
C107 C108 1.34(3) .
C108 C109 1.40(3) .
C109 C110 1.37(3) .
C109 C112 1.54(3) .
C110 C111 1.43(3) .
O57 C113 1.24(2) .
O58 C113 1.28(2) .
O59 C120 1.24(2) .
O60 C120 1.25(2) .
C113 C114 1.50(3) .
C114 C119 1.37(3) .
C114 C115 1.42(3) .
C115 C116 1.37(4) .
C116 C117 1.40(3) .
C117 C118 1.36(3) .
C117 C120 1.48(3) .
C118 C119 1.40(4) .
O61 C121 1.24(2) .
O62 C121 1.27(2) .
O63 C128 1.25(2) .
O63 Ga19 1.998(15) 1_544
O64 C128 1.28(2) .
O64 Ga20 1.964(15) 1_544
C121 C122 1.49(3) .
C122 C123 1.38(3) .
C122 C127 1.38(3) .
C123 C124 1.40(3) .
C124 C125 1.35(3) .
C125 C126 1.38(3) .
C125 C128 1.53(3) .
C126 C127 1.37(3) .
O65 C129 1.24(2) .
O66 C129 1.26(2) .
O67 C136 1.25(2) .
O67 Ga18 1.980(16) 2_345
O68 C136 1.27(2) .
C129 C130 1.49(3) .
C130 C131 1.39(3) .
C130 C135 1.40(3) .
C131 C132 1.40(4) .
C132 C133 1.41(3) .
C133 C134 1.39(3) .
C133 C136 1.49(3) .
C134 C135 1.40(3) .
O69 C137 1.23(2) .
O69 Ga11 1.995(15) 1_565
O70 C137 1.27(2) .
O70 Ga10 1.992(15) 1_565
O71 C144 1.28(2) .
O72 C144 1.27(2) .
C137 C138 1.47(3) .
C138 C139 1.39(3) .
C138 C143 1.42(3) .
C139 C140 1.39(3) .
C140 C141 1.38(3) .
C141 C142 1.40(3) .
C141 C144 1.47(3) .
C142 C143 1.38(3) .
O73 C145 1.255(19) .
O73 Ga3 1.958(11) 1_565
O74 C145 1.26(2) .
O74 Ga2 1.970(13) 1_565
O75 C152 1.28(2) .
O76 C152 1.28(2) .
C145 C146 1.52(2) .
C146 C147 1.37(3) .
C146 C151 1.41(3) .
C147 C148 1.41(3) .
C148 C149 1.36(3) .
C149 C150 1.43(3) .
C149 C152 1.47(2) .
C150 C151 1.38(3) .
O77 C153 1.259(19) .
O78 C153 1.248(19) .
O78 Ga1 1.998(13) 2_455
O79 C160 1.26(2) .
O79 Ga2 1.982(13) 1_556
O80 C160 1.263(19) .
O80 Ga1 1.979(11) 1_556
C153 C154 1.50(2) .
C154 C155 1.37(3) .
C154 C159 1.40(2) .
C155 C156 1.42(3) .
C156 C157 1.38(2) .
C157 C158 1.37(3) .
C157 C160 1.54(2) .
C158 C159 1.37(3) .
O81 C161 1.270(19) .
O82 C161 1.271(19) .
O83 C168 1.27(2) .
O83 Ga4 1.970(13) 1_556
O84 C168 1.271(19) .
O84 Ga3 1.976(11) 1_556
C161 C162 1.48(2) .
C162 C163 1.36(3) .
C162 C167 1.40(2) .
C163 C164 1.40(3) .
C164 C165 1.38(2) .
C165 C166 1.36(3) .
C165 C168 1.52(2) .
C166 C167 1.40(3) .
O85 C169 1.256(19) .
O86 C169 1.27(2) .
O87 C176 1.27(2) .
O87 Ga6 1.971(13) 1_556
O88 C176 1.261(19) .
O88 Ga5 1.973(12) 1_556
C169 C170 1.50(2) .
C170 C171 1.35(3) .
C170 C175 1.40(3) .
C171 C172 1.40(3) .
C172 C173 1.38(2) .
C173 C174 1.39(3) .
C173 C176 1.51(3) .
C174 C175 1.38(3) .
O89 C177 1.28(2) .
O90 C177 1.25(2) .
O91 C184 1.28(2) .
O91 Ga8 1.978(13) 1_556
O92 C184 1.266(19) .
O92 Ga7 1.968(12) 1_556
C177 C178 1.49(2) .
C178 C179 1.37(3) .
C178 C183 1.40(3) .
C179 C180 1.42(3) .
C180 C181 1.37(3) .
C181 C182 1.40(3) .
C181 C184 1.50(3) .
C182 C183 1.36(3) .
O93 C185 1.27(2) .
O94 C185 1.26(2) .
O95 C192 1.26(2) .
O95 Ga10 1.985(13) 1_556
O96 C192 1.26(2) .
O96 Ga9 1.974(12) 1_556
C185 C186 1.50(3) .
C186 C191 1.37(3) .
C186 C187 1.39(3) .
C187 C188 1.35(3) .
C188 C189 1.38(3) .
C189 C190 1.40(3) .
C189 C192 1.49(3) .
C190 C191 1.40(3) .
O97 C193 1.25(2) .
O98 C193 1.23(2) .
O99 C200 1.25(2) .
O99 Ga12 1.979(15) 1_556
O100 C200 1.26(2) .
O100 Ga11 1.981(13) 1_556
C193 C194 1.52(3) .
C194 C195 1.38(3) .
C194 C199 1.39(3) .
C195 C196 1.40(3) .
C196 C197 1.36(3) .
C197 C198 1.39(3) .
C197 C200 1.53(3) .
C198 C199 1.37(3) .
O101 C201 1.24(2) .
O102 C201 1.27(2) .
O103 C208 1.26(2) .
O103 Ga14 1.974(16) 1_556
O104 C208 1.27(2) .
O104 Ga13 1.982(15) 1_556
C201 C202 1.50(3) .
C202 C207 1.38(3) .
C202 C203 1.42(3) .
C203 C204 1.36(3) .
C204 C205 1.38(3) .
C205 C206 1.37(3) .
C205 C208 1.54(3) .
C206 C207 1.40(3) .
O105 C209 1.24(2) .
O106 C209 1.25(2) .
O107 C216 1.26(2) .
O107 Ga16 1.974(15) 1_556
O108 C216 1.27(2) .
O108 Ga15 1.985(15) 1_556
C209 C210 1.50(3) .
C210 C215 1.38(3) .
C210 C211 1.39(3) .
C211 C212 1.40(3) .
C212 C213 1.36(3) .
C213 C214 1.37(3) .
C213 C216 1.52(3) .
C214 C215 1.39(3) .
O109 C217 1.24(2) .
O110 C217 1.27(2) .
O111 C224 1.27(2) .
O111 Ga18 1.961(15) 2_346
O112 C224 1.26(2) .
O112 Ga17 1.981(16) 1_556
C217 C218 1.47(3) .
C218 C219 1.39(3) .
C218 C223 1.41(3) .
C219 C220 1.38(3) .
C220 C221 1.37(3) .
C221 C222 1.33(3) .
C221 C224 1.54(3) .
C222 C223 1.39(3) .
O113 C225 1.24(2) .
O114 C225 1.26(2) .
O115 C232 1.28(2) .
O115 Ga27 1.947(13) 1_545
O116 C232 1.26(2) .
O116 Ga28 1.943(13) 1_545
C225 C226 1.50(3) .
C226 C231 1.40(3) .
C226 C227 1.40(3) .
C227 C228 1.38(3) .
C228 C229 1.38(3) .
C229 C230 1.42(3) .
C229 C232 1.47(3) .
C230 C231 1.37(3) .
O117 C233 1.26(2) .
O118 C233 1.26(2) .
O119 C240 1.28(2) .
O119 Ga29 1.952(14) 1_545
O120 C240 1.24(2) .
O120 Ga30 1.955(12) 1_545
C233 C234 1.48(3) .
C234 C235 1.38(3) .
C234 C239 1.41(3) .
C235 C236 1.41(3) .
C236 C237 1.38(3) .
C237 C238 1.41(3) .
C237 C240 1.49(3) .
C238 C239 1.37(3) .
O121 C241 1.27(2) .
O122 C241 1.25(2) .
O123 C248 1.27(2) .
O123 Ga31 1.961(13) 1_545
O124 C248 1.25(2) .
O124 Ga32 1.969(12) 1_545
C241 C242 1.48(3) .
C242 C243 1.38(3) .
C242 C247 1.42(3) .
C243 C244 1.40(3) .
C244 C245 1.36(3) .
C245 C246 1.42(3) .
C245 C248 1.50(3) .
C246 C247 1.38(3) .
O125 C249 1.30(2) .
O125 Ga23 1.932(15) 1_545
O126 C249 1.26(2) .
O126 Ga24 1.968(14) 1_545
O127 C256 1.22(2) .
O128 C256 1.28(2) .
C249 C250 1.47(3) .
C250 C255 1.38(3) .
C250 C251 1.40(3) .
C251 C252 1.41(3) .
C252 C253 1.38(3) .
C253 C254 1.39(3) .
C253 C256 1.49(3) .
C254 C255 1.39(3) .
O129 C257 1.26(2) .
O129 Ga21 1.945(15) 1_545
O130 C257 1.28(2) .
O130 Ga22 1.959(15) 1_545
O131 C264 1.23(2) .
O132 C264 1.27(2) .
C257 C258 1.48(3) .
C258 C263 1.37(3) .
C258 C259 1.39(3) .
C259 C260 1.38(4) .
C260 C261 1.42(3) .
C261 C262 1.42(3) .
C261 C264 1.47(3) .
C262 C263 1.43(4) .
O133 C265 1.277(6) .
O133 Ga19 1.943(8) 1_545
O134 C265 1.270(6) .
O134 Ga20 1.948(8) 1_545
O135 C272 1.259(6) .
O136 C272 1.282(6) .
C265 C266 1.4864(18) .
C266 C267 1.3898(13) .
C266 C271 1.3902(13) .
C267 C268 1.3898(13) .
C268 C269 1.3896(13) .
C269 C270 1.3896(13) .
C269 C272 1.4862(18) .
C270 C271 1.3896(13) .
O137 C273 1.277(6) .
O138 C273 1.270(6) .
O139 C280 1.259(6) .
O140 C280 1.282(6) .
C273 C274 1.4847(13) .
C274 C275 1.3900 .
C274 C279 1.3900 .
C275 C276 1.3900 .
C276 C277 1.3900 .
C277 C278 1.3900 .
C277 C280 1.4850(13) .
C278 C279 1.3900 .
O141 C281 1.277(6) .
O142 C281 1.270(6) .
O143 C288 1.259(6) .
O144 C288 1.282(6) .
C281 C282 1.4860(18) .
C282 C283 1.3892(12) .
C282 C287 1.3897(12) .
C283 C284 1.3894(13) .
C284 C285 1.3893(13) .
C285 C286 1.3894(13) .
C285 C288 1.4863(18) .
C286 C287 1.3893(13) .
O145 C289 1.277(6) .
O146 C289 1.270(6) .
O147 C296 1.259(6) .
O148 C296 1.282(6) .
C289 C290 1.4860(18) .
C290 C291 1.3895(13) .
C290 C295 1.3898(13) .
C291 C292 1.3896(13) .
C292 C293 1.3895(13) .
C293 C294 1.3895(13) .
C293 C296 1.4864(18) .
C294 C295 1.3894(13) .
O149 C297 1.278(6) .
O150 C297 1.270(6) .
O151 C304 1.259(6) .
O152 C304 1.282(6) .
C297 C298 1.4861(18) .
C298 C299 1.3894(13) .
C298 C303 1.3898(13) .
C299 C300 1.3896(13) .
C300 C301 1.3897(13) .
C301 C302 1.3896(13) .
C301 C304 1.4864(18) .
C302 C303 1.3896(13) .
O153 C305 1.277(6) .
O154 C305 1.270(6) .
O155 C312 1.259(6) .
O156 C312 1.283(6) .
C305 C306 1.4860(18) .
C306 C307 1.3893(13) .
C306 C311 1.3898(13) .
C307 C308 1.3893(13) .
C308 C309 1.3894(13) .
C309 C310 1.3893(12) .
C309 C312 1.4864(18) .
C310 C311 1.3894(13) .
O157 C313 1.277(6) .
O158 C313 1.270(6) .
O159 C320 1.259(6) .
O160 C320 1.282(6) .
C313 C314 1.4858(18) .
C314 C315 1.3894(13) .
C314 C319 1.3897(12) .
C315 C316 1.3895(13) .
C316 C317 1.3895(13) .
C317 C318 1.3894(12) .
C317 C320 1.4862(18) .
C318 C319 1.3896(13) .
O161 C321 1.277(6) .
O162 C321 1.270(6) .
O163 C328 1.259(6) .
O164 C328 1.282(6) .
C321 C322 1.4861(18) .
C322 C323 1.3892(13) .
C322 C327 1.3898(13) .
C323 C324 1.3896(13) .
C324 C325 1.3894(13) .
C325 C326 1.3895(13) .
C325 C328 1.4864(18) .
C326 C327 1.3894(13) .
O165 C329 1.277(6) .
O166 C329 1.270(6) .
O167 C336 1.259(6) .
O168 C336 1.282(6) .
C329 C330 1.4858(18) .
C330 C331 1.3893(12) .
C330 C335 1.3897(12) .
C331 C332 1.3896(13) .
C332 C333 1.3894(13) .
C333 C334 1.3895(13) .
C333 C336 1.4862(18) .
C334 C335 1.3894(13) .
O169 C337 1.278(6) .
O170 C337 1.270(6) .
O171 C344 1.259(6) .
O172 C344 1.282(6) .
C337 C338 1.4863(18) .
C338 C339 1.3895(13) .
C338 C343 1.3898(13) .
C339 C340 1.3895(13) .
C340 C341 1.3894(13) .
C341 C342 1.3893(12) .
C341 C344 1.4863(18) .
C342 C343 1.3895(13) .
O173 C345 1.277(6) .
O174 C345 1.270(6) .
O175 C352 1.259(6) .
O176 C352 1.283(6) .
C345 C346 1.4859(18) .
C346 C347 1.3892(12) .
C346 C351 1.3898(12) .
C347 C348 1.3895(13) .
C348 C349 1.3895(13) .
C349 C350 1.3894(13) .
C349 C352 1.4864(18) .
C350 C351 1.3894(13) .
O177 C353 1.277(6) .
O178 C353 1.270(6) .
O179 C360 1.259(6) .
O180 C360 1.282(6) .
C353 C354 1.4860(18) .
C354 C355 1.3893(13) .
C354 C359 1.3898(13) .
C355 C356 1.3896(13) .
C356 C357 1.3894(13) .
C357 C358 1.3894(12) .
C357 C360 1.4862(18) .
C358 C359 1.3894(13) .
O181 C361 1.277(6) .
O182 C361 1.270(6) .
O183 C368 1.259(6) .
O184 C368 1.282(6) .
C361 C362 1.4860(18) .
C362 C363 1.3891(12) .
C362 C367 1.3898(13) .
C363 C364 1.3893(13) .
C364 C365 1.3893(13) .
C365 C366 1.3895(13) .
C365 C368 1.4862(18) .
C366 C367 1.3894(13) .
O185 C369 1.277(6) .
O186 C369 1.270(6) .
O187 C376 1.259(6) .
O188 C376 1.282(6) .
C369 C370 1.4859(18) .
C370 C371 1.3893(13) .
C370 C375 1.3898(13) .
C371 C372 1.3897(13) .
C372 C373 1.3895(13) .
C373 C374 1.3896(13) .
C373 C376 1.4863(17) .
C374 C375 1.3895(13) .
O189 C377 1.278(6) .
O190 C377 1.270(6) .
O191 C384 1.259(6) .
O192 C384 1.282(6) .
C377 C378 1.4861(18) .
C378 C379 1.3892(13) .
C378 C383 1.3897(12) .
C379 C380 1.3895(13) .
C380 C381 1.3896(13) .
C381 C382 1.3895(13) .
C381 C384 1.4864(18) .
C382 C383 1.3894(13) .
O193 C385 1.277(6) .
O194 C385 1.270(6) .
O195 C392 1.259(6) .
O196 C392 1.283(6) .
C385 C386 1.4859(18) .
C386 C387 1.3894(13) .
C386 C391 1.3898(13) .
C387 C388 1.3895(13) .
C388 C389 1.3893(13) .
C389 C390 1.3895(13) .
C389 C392 1.4866(18) .
C390 C391 1.3893(13) .
O197 C393 1.278(6) .
O198 C393 1.270(6) .
O199 C400 1.259(6) .
O200 C400 1.282(6) .
C393 C394 1.4861(18) .
C394 C395 1.3893(12) .
C394 C399 1.3896(12) .
C395 C396 1.3894(13) .
C396 C397 1.3895(13) .
C397 C398 1.3894(13) .
C397 C400 1.4863(18) .
C398 C399 1.3894(13) .
O201 C401 1.277(6) .
O202 C401 1.270(6) .
O203 C408 1.259(6) .
O204 C408 1.282(6) .
C401 C402 1.4861(18) .
C402 C403 1.3892(13) .
C402 C407 1.3897(13) .
C403 C404 1.3894(13) .
C404 C405 1.3895(13) .
C405 C406 1.3894(13) .
C405 C408 1.4863(18) .
C406 C407 1.3896(13) .
O205 C409 1.278(6) .
O206 C409 1.270(6) .
O207 C416 1.259(6) .
O208 C416 1.282(6) .
C409 C410 1.4859(18) .
C410 C411 1.3894(13) .
C410 C415 1.3897(13) .
C411 C412 1.3895(13) .
C412 C413 1.3895(13) .
C413 C414 1.3896(13) .
C413 C416 1.4862(18) .
C414 C415 1.3895(13) .
O209 C417 1.278(6) .
O210 C417 1.270(6) .
O211 C424 1.259(6) .
O212 C424 1.283(6) .
C417 C418 1.4862(18) .
C418 C419 1.3893(13) .
C418 C423 1.3898(13) .
C419 C420 1.3894(13) .
C420 C421 1.3894(13) .
C421 C422 1.3893(12) .
C421 C424 1.4864(18) .
C422 C423 1.3895(13) .
O213 C425 1.277(6) .
O214 C425 1.270(6) .
O215 C432 1.259(6) .
O216 C432 1.283(6) .
C425 C426 1.4859(18) .
C426 C427 1.3894(13) .
C426 C431 1.3898(13) .
C427 C428 1.3896(13) .
C428 C429 1.3894(13) .
C429 C430 1.3893(12) .
C429 C432 1.4863(18) .
C430 C431 1.3896(13) .
O217 C433 1.277(6) .
O218 C433 1.270(6) .
O219 C440 1.259(6) .
O220 C440 1.282(6) .
C433 C434 1.4863(18) .
C434 C435 1.3894(13) .
C434 C439 1.3899(13) .
C435 C436 1.3893(13) .
C436 C437 1.3893(13) .
C437 C438 1.3895(13) .
C437 C440 1.4861(18) .
C438 C439 1.3895(13) .
O221 C441 1.277(6) .
O222 C441 1.270(6) .
O223 C448 1.259(6) .
O224 C448 1.282(6) .
C441 C442 1.4860(18) .
C442 C443 1.3892(13) .
C442 C447 1.3899(13) .
C443 C444 1.3894(13) .
C444 C445 1.3895(13) .
C445 C446 1.3894(13) .
C445 C448 1.4862(18) .
C446 C447 1.3895(13) .
O225 C449 1.277(6) .
O226 C449 1.270(6) .
O227 C456 1.259(6) .
O228 C456 1.282(6) .
C449 C450 1.4860(18) .
C450 C451 1.3892(12) .
C450 C455 1.3898(12) .
C451 C452 1.3893(13) .
C452 C453 1.3894(13) .
C453 C454 1.3894(13) .
C453 C456 1.4862(18) .
C454 C455 1.3896(13) .
O229 C457 1.277(6) .
O230 C457 1.270(6) .
O231 C464 1.259(6) .
O232 C464 1.282(6) .
C457 C458 1.4860(18) .
C458 C459 1.3893(13) .
C458 C463 1.3898(13) .
C459 C460 1.3894(13) .
C460 C461 1.3895(13) .
C461 C462 1.3894(13) .
C461 C464 1.4862(18) .
C462 C463 1.3896(13) .
